data_7014768
loop_
_publ_author_name
'Malaestean, Iurii L.'
'Speldrich, Manfred'
'Ellern, Arkady'
'Baca, Svetlana G.'
'K\"ogerler, Paul'

_publ_section_title
;
 Heterometal expansion of oxozirconium carboxylate clusters.
;
_journal_issue 2
_journal_name_full 'Dalton transactions (Cambridge, England : 2003)'
_journal_page_first 331
_journal_page_last 333
_journal_paper_doi 10.1039/c0dt01136c
_journal_volume 40
_journal_year 2011
_chemical_formula_moiety '(C72 H139 N3 Ni3 O38 Zr6), 0.67(C2 H3 N)'
_chemical_formula_sum 'C73.33 H141 N3.67 Ni3 O38 Zr6'
_chemical_formula_weight 2405.68
_chemical_name_systematic
;
?
;
_space_group_IT_number 19
_symmetry_cell_setting orthorhombic
_symmetry_space_group_name_Hall 'P 2ac 2ab'
_symmetry_space_group_name_H-M 'P 21 21 21'
_atom_sites_solution_hydrogens geom
_atom_sites_solution_primary direct
_atom_sites_solution_secondary difmap
_audit_creation_method SHELXL-97
_cell_angle_alpha 90.00
_cell_angle_beta 90.00
_cell_angle_gamma 90.00
_cell_formula_units_Z 12
_cell_length_a 20.3626(7)
_cell_length_b 31.9190(11)
_cell_length_c 47.5022(17)
_cell_measurement_reflns_used 9772
_cell_measurement_temperature 153(2)
_cell_measurement_theta_max 24.83
_cell_measurement_theta_min 2.20
_cell_volume 30874.2(19)
_computing_cell_refinement 'Bruker SAINT'
_computing_data_collection 'Bruker APEX2'
_computing_data_reduction 'Bruker SAINT'
_computing_molecular_graphics 'Bruker SHELXTL'
_computing_publication_material 'Bruker SHELXTL'
_computing_structure_refinement 'SHELXL-97 (Sheldrick, 2008)'
_computing_structure_solution 'SHELXS-97 (Sheldrick, 2008)'
_diffrn_ambient_temperature 153(2)
_diffrn_measured_fraction_theta_full 0.998
_diffrn_measured_fraction_theta_max 0.998
_diffrn_measurement_device_type 'Bruker APEX-II CCD'
_diffrn_measurement_method '\f and \w scans'
_diffrn_radiation_monochromator graphite
_diffrn_radiation_source 'fine-focus sealed tube'
_diffrn_radiation_type MoK\a
_diffrn_radiation_wavelength 0.71073
_diffrn_reflns_av_R_equivalents 0.0753
_diffrn_reflns_av_sigmaI/netI 0.0669
_diffrn_reflns_limit_h_max 25
_diffrn_reflns_limit_h_min -25
_diffrn_reflns_limit_k_max 39
_diffrn_reflns_limit_k_min -39
_diffrn_reflns_limit_l_max 59
_diffrn_reflns_limit_l_min -59
_diffrn_reflns_number 277215
_diffrn_reflns_theta_full 26.43
_diffrn_reflns_theta_max 26.43
_diffrn_reflns_theta_min 0.77
_exptl_absorpt_coefficient_mu 1.196
_exptl_absorpt_correction_T_max 0.8135
_exptl_absorpt_correction_T_min 0.7081
_exptl_absorpt_correction_type multi-scan
_exptl_absorpt_process_details sadabs
_exptl_crystal_colour green
_exptl_crystal_density_diffrn 1.553
_exptl_crystal_density_method 'not measured'
_exptl_crystal_description block
_exptl_crystal_F_000 14816
_exptl_crystal_size_max 0.31
_exptl_crystal_size_mid 0.23
_exptl_crystal_size_min 0.18
_refine_diff_density_max 1.864
_refine_diff_density_min -0.912
_refine_diff_density_rms 0.128
_refine_ls_abs_structure_details 'Flack H D (1983), Acta Cryst. A39, 876-881'
_refine_ls_abs_structure_Flack 0.522(8)
_refine_ls_extinction_method none
_refine_ls_goodness_of_fit_ref 1.087
_refine_ls_hydrogen_treatment constr
_refine_ls_matrix_type full
_refine_ls_number_parameters 3365
_refine_ls_number_reflns 63297
_refine_ls_number_restraints 93
_refine_ls_restrained_S_all 1.087
_refine_ls_R_factor_all 0.0911
_refine_ls_R_factor_gt 0.0596
_refine_ls_shift/su_max 0.043
_refine_ls_shift/su_mean 0.000
_refine_ls_structure_factor_coef Fsqd
_refine_ls_weighting_details 'calc w=1/[\s^2^(Fo^2^)+(0.0590P)^2^+104.3032P] where P=(Fo^2^+2Fc^2^)/3'
_refine_ls_weighting_scheme calc
_refine_ls_wR_factor_gt 0.1357
_refine_ls_wR_factor_ref 0.1528
_reflns_number_gt 48346
_reflns_number_total 63297
_reflns_threshold_expression >2sigma(I)
_cod_data_source_file C0DT01136C.TXT
_cod_data_source_block ym340
_cod_depositor_comments
;
The following automatic conversions were performed:
'_symmetry_cell_setting' value 'Orthorhombic' changed to 'orthorhombic'
according to '/home/saulius/struct/CIF-dictionaries/cif_core.dic'
dictionary named 'cif_core.dic' version 2.4.1 from 2010-06-29.

Automatic conversion script
Id: cif_fix_enum 1555 2011-01-17 13:19:09Z saulius 
;
_cod_original_sg_symbol_H-M P2(1)2(1)2(1)
_cod_database_code 7014768

loop_
_symmetry_equiv_pos_as_xyz
'x, y, z'
'-x+1/2, -y, z+1/2'
'-x, y+1/2, -z+1/2'
'x+1/2, -y+1/2, -z'

loop_
_atom_site_label
_atom_site_type_symbol
_atom_site_fract_x
_atom_site_fract_y
_atom_site_fract_z
_atom_site_U_iso_or_equiv
_atom_site_adp_type
_atom_site_occupancy
_atom_site_symmetry_multiplicity
_atom_site_calc_flag
_atom_site_refinement_flags
_atom_site_disorder_assembly
_atom_site_disorder_group
C1 C 0.1517(8) 0.63821(12) 0.7489(4) 0.227(9) Uani 1 1 d D . .
H1A H 0.1507 0.6463 0.7290 0.340 Uiso 1 1 calc R . .
H1B H 0.1932 0.6474 0.7574 0.340 Uiso 1 1 calc R . .
H1C H 0.1149 0.6515 0.7588 0.340 Uiso 1 1 calc R . .
C2 C 0.1461(5) 0.59246(15) 0.7513(2) 0.081(3) Uani 1 1 d D . .
N1 N 0.1401(4) 0.5597(2) 0.75095(19) 0.093(3) Uani 1 1 d . . .
C3 C 0.5906(3) 0.8834(3) 0.01408(17) 0.089(3) Uani 1 1 d D . .
C4 C 0.6416(5) 0.8725(5) 0.0348(2) 0.196(7) Uani 1 1 d DU . .
H4A H 0.6241 0.8518 0.0480 0.294 Uiso 1 1 calc R . .
H4B H 0.6548 0.8977 0.0451 0.294 Uiso 1 1 calc R . .
H4C H 0.6797 0.8607 0.0250 0.294 Uiso 1 1 calc R . .
N2 N 0.5493(5) 0.8909(3) -0.0005(2) 0.125(4) Uani 1 1 d . . .
Zr1A Zr 0.53796(3) 0.141441(16) 0.964423(11) 0.02627(13) Uani 1 1 d . . .
Zr2A Zr 0.64212(3) 0.204369(18) 0.877274(12) 0.03031(14) Uani 1 1 d . A .
Zr3A Zr 0.58784(3) 0.245965(16) 0.942958(12) 0.02919(13) Uani 1 1 d . A .
Zr4A Zr 0.47751(3) 0.184942(16) 0.898307(12) 0.02725(13) Uani 1 1 d . A .
Zr5A Zr 0.59434(3) 0.101603(16) 0.898713(12) 0.02857(13) Uani 1 1 d . . .
Zr6A Zr 0.70195(3) 0.161841(17) 0.941367(12) 0.02822(13) Uani 1 1 d . . .
Ni1A Ni 0.42924(3) 0.10034(2) 0.925999(17) 0.03414(19) Uani 1 1 d . . .
Ni2A Ni 0.61924(4) 0.20429(2) 1.002069(16) 0.03470(19) Uani 1 1 d . . .
Ni3A Ni 0.51333(4) 0.28002(2) 0.889570(16) 0.03413(19) Uani 1 1 d . A .
C1A C 0.5831(3) 0.05725(18) 0.99702(13) 0.0373(15) Uani 1 1 d . . .
C2A C 0.5672(3) 0.03406(19) 1.02376(14) 0.0453(18) Uani 1 1 d . . .
H2A H 0.5774 0.0530 1.0399 0.054 Uiso 1 1 calc R . .
C3A C 0.6090(4) -0.0045(2) 1.0268(2) 0.087(3) Uani 1 1 d . . .
H3A1 H 0.5978 -0.0189 1.0444 0.131 Uiso 1 1 calc R . .
H3A2 H 0.6554 0.0036 1.0271 0.131 Uiso 1 1 calc R . .
H3A3 H 0.6010 -0.0233 1.0108 0.131 Uiso 1 1 calc R . .
C4A C 0.4949(5) 0.0236(4) 1.0251(2) 0.118(4) Uani 1 1 d . . .
H4A1 H 0.4855 0.0087 1.0427 0.177 Uiso 1 1 calc R . .
H4A2 H 0.4832 0.0057 1.0091 0.177 Uiso 1 1 calc R . .
H4A3 H 0.4691 0.0495 1.0244 0.177 Uiso 1 1 calc R . .
C5A C 0.7957(3) 0.19596(19) 0.89231(14) 0.0420(17) Uani 1 1 d . . .
C6A C 0.8645(3) 0.2094(2) 0.88403(14) 0.0437(17) Uani 1 1 d . . .
H6A H 0.8625 0.2228 0.8650 0.052 Uiso 1 1 calc R . .
C7A C 0.8915(4) 0.2406(3) 0.9043(2) 0.113(4) Uani 1 1 d . . .
H7A1 H 0.9357 0.2490 0.8984 0.169 Uiso 1 1 calc R . .
H7A2 H 0.8936 0.2280 0.9231 0.169 Uiso 1 1 calc R . .
H7A3 H 0.8629 0.2653 0.9048 0.169 Uiso 1 1 calc R . .
C8A C 0.9084(4) 0.1700(3) 0.8822(2) 0.106(3) Uani 1 1 d . . .
H8A1 H 0.8900 0.1506 0.8683 0.160 Uiso 1 1 calc R . .
H8A2 H 0.9101 0.1563 0.9006 0.160 Uiso 1 1 calc R . .
H8A3 H 0.9528 0.1782 0.8764 0.160 Uiso 1 1 calc R . .
C9A C 0.6710(2) 0.1221(2) 0.84067(9) 0.0493(19) Uani 1 1 d D . .
C10A C 0.71321(12) 0.11021(19) 0.81962(10) 0.264(5) Uani 1 1 d D . .
H10A H 0.7166 0.1366 0.8084 0.316 Uiso 1 1 calc R . .
C11A C 0.6789(5) 0.0849(3) 0.8016(2) 0.264(5) Uani 1 1 d DU . .
H11G H 0.6321 0.0917 0.8026 0.396 Uiso 1 1 calc R . .
H11H H 0.6855 0.0555 0.8069 0.396 Uiso 1 1 calc R . .
H11I H 0.6947 0.0892 0.7823 0.396 Uiso 1 1 calc R . .
C12A C 0.7780(3) 0.1008(5) 0.8241(3) 0.264(5) Uani 1 1 d D . .
H12D H 0.7942 0.1165 0.8404 0.396 Uiso 1 1 calc R . .
H12E H 0.8036 0.1084 0.8074 0.396 Uiso 1 1 calc R . .
H12F H 0.7826 0.0707 0.8276 0.396 Uiso 1 1 calc R . .
C13A C 0.6463(3) 0.3057(2) 0.87255(16) 0.053(2) Uani 1 1 d . . .
C14A C 0.6910(4) 0.3407(3) 0.8600(3) 0.117(4) Uani 1 1 d . . .
H14A H 0.6848 0.3298 0.8404 0.140 Uiso 1 1 calc R . .
C15A C 0.7545(6) 0.3336(4) 0.8590(2) 0.130(3) Uani 1 1 d . . .
H15A H 0.7629 0.3038 0.8623 0.195 Uiso 1 1 calc R . .
H15B H 0.7766 0.3503 0.8735 0.195 Uiso 1 1 calc R . .
H15C H 0.7713 0.3415 0.8404 0.195 Uiso 1 1 calc R . .
C16A C 0.6570(5) 0.3795(3) 0.8532(3) 0.138(5) Uani 1 1 d . . .
H16D H 0.6095 0.3747 0.8533 0.207 Uiso 1 1 calc R . .
H16E H 0.6706 0.3892 0.8345 0.207 Uiso 1 1 calc R . .
H16F H 0.6681 0.4009 0.8672 0.207 Uiso 1 1 calc R . .
C17A C 0.5421(3) 0.2488(2) 0.83207(12) 0.0405(16) Uani 1 1 d . A .
C18A C 0.53089(13) 0.25218(7) 0.80043(13) 0.062(2) Uani 1 1 d D . .
H18A H 0.4851 0.2453 0.7990 0.075 Uiso 1 1 d R A .
C19A C 0.5386(10) 0.29854(13) 0.7920(3) 0.121(3) Uani 0.50 1 d PDU A 1
H19B H 0.4987 0.3139 0.7971 0.182 Uiso 0.50 1 calc PR A 1
H19C H 0.5458 0.3005 0.7717 0.182 Uiso 0.50 1 calc PR A 1
H19D H 0.5762 0.3106 0.8020 0.182 Uiso 0.50 1 calc PR A 1
C20A C 0.5629(2) 0.21857(16) 0.78164(17) 0.105(6) Uani 0.50 1 d PD A 1
H20B H 0.6108 0.2202 0.7835 0.157 Uiso 0.50 1 calc PR A 1
H20C H 0.5504 0.2234 0.7620 0.157 Uiso 0.50 1 calc PR A 1
H20D H 0.5479 0.1908 0.7875 0.157 Uiso 0.50 1 calc PR A 1
C19' C 0.4669(2) 0.27585(16) 0.79366(17) 0.119(3) Uani 0.50 1 d PRDU A 2
H19E H 0.4316 0.2655 0.8058 0.179 Uiso 0.50 1 d PR A 2
H19F H 0.4547 0.2717 0.7739 0.179 Uiso 0.50 1 d PR A 2
H19G H 0.4739 0.3058 0.7972 0.179 Uiso 0.50 1 d PR A 2
C20' C 0.5904(7) 0.2768(6) 0.7884(3) 0.105(6) Uani 0.50 1 d PD A 2
H20E H 0.5874 0.3062 0.7942 0.157 Uiso 0.50 1 calc PR A 2
H20F H 0.5902 0.2749 0.7678 0.157 Uiso 0.50 1 calc PR A 2
H20G H 0.6312 0.2646 0.7957 0.157 Uiso 0.50 1 calc PR A 2
C21A C 0.7050(4) 0.3136(2) 0.94239(15) 0.060(2) Uani 1 1 d . . .
C22A C 0.7181(6) 0.3587(3) 0.9498(3) 0.118(4) Uani 1 1 d . . .
H22A H 0.6961 0.3745 0.9342 0.142 Uiso 1 1 calc R . .
C23A C 0.6828(5) 0.3741(3) 0.9758(3) 0.131(5) Uani 1 1 d . . .
H23D H 0.6369 0.3650 0.9752 0.197 Uiso 1 1 calc R . .
H23E H 0.6847 0.4048 0.9765 0.197 Uiso 1 1 calc R . .
H23F H 0.7041 0.3626 0.9926 0.197 Uiso 1 1 calc R . .
C24A C 0.7886(6) 0.3712(3) 0.9470(3) 0.135(4) Uani 1 1 d . . .
H24A H 0.7933 0.4010 0.9515 0.202 Uiso 1 1 calc R . .
H24B H 0.8033 0.3662 0.9276 0.202 Uiso 1 1 calc R . .
H24C H 0.8154 0.3545 0.9600 0.202 Uiso 1 1 calc R . .
C25A C 0.4332(4) 0.1630(3) 0.83527(16) 0.061(2) Uani 1 1 d . . .
C26A C 0.3681(5) 0.1649(4) 0.81721(19) 0.109(4) Uani 1 1 d . . .
H26A H 0.3495 0.1932 0.8215 0.131 Uiso 1 1 calc R . .
C27A C 0.3186(4) 0.1340(3) 0.8310(2) 0.097(4) Uani 1 1 d . . .
H27D H 0.3195 0.1376 0.8515 0.146 Uiso 1 1 calc R . .
H27E H 0.3308 0.1052 0.8262 0.146 Uiso 1 1 calc R . .
H27F H 0.2743 0.1399 0.8240 0.146 Uiso 1 1 calc R . .
C28A C 0.3766(5) 0.1652(5) 0.7877(2) 0.139(6) Uani 1 1 d . . .
H28G H 0.4089 0.1866 0.7826 0.209 Uiso 1 1 calc R . .
H28H H 0.3345 0.1715 0.7786 0.209 Uiso 1 1 calc R . .
H28I H 0.3921 0.1376 0.7815 0.209 Uiso 1 1 calc R . .
C29A C 0.7387(3) 0.07175(19) 0.91741(16) 0.0455(18) Uani 1 1 d . . .
C30A C 0.7906(4) 0.0372(2) 0.9147(2) 0.073(3) Uani 1 1 d . . .
H30A H 0.8017 0.0362 0.9352 0.087 Uiso 1 1 calc R . .
C31A C 0.8532(4) 0.0546(3) 0.9058(2) 0.102(4) Uani 1 1 d . . .
H31D H 0.8533 0.0849 0.9089 0.153 Uiso 1 1 calc R . .
H31E H 0.8599 0.0489 0.8857 0.153 Uiso 1 1 calc R . .
H31F H 0.8888 0.0417 0.9167 0.153 Uiso 1 1 calc R . .
C32A C 0.7684(5) -0.0013(3) 0.9133(4) 0.182(8) Uani 1 1 d . . .
H32D H 0.7240 -0.0025 0.9212 0.273 Uiso 1 1 calc R . .
H32E H 0.7974 -0.0199 0.9240 0.273 Uiso 1 1 calc R . .
H32F H 0.7673 -0.0104 0.8936 0.273 Uiso 1 1 calc R . .
C33A C 0.5179(3) 0.02752(17) 0.93353(15) 0.0417(17) Uani 1 1 d . . .
C34A C 0.5271(3) -0.0167(2) 0.9457(2) 0.060(2) Uani 1 1 d . . .
H34A H 0.5224 -0.0130 0.9665 0.072 Uiso 1 1 calc R . .
C35A C 0.5957(3) -0.0312(2) 0.94168(18) 0.058(2) Uani 1 1 d . . .
H35A H 0.6261 -0.0094 0.9481 0.087 Uiso 1 1 calc R . .
H35B H 0.6033 -0.0369 0.9217 0.087 Uiso 1 1 calc R . .
H35C H 0.6028 -0.0569 0.9526 0.087 Uiso 1 1 calc R . .
C36A C 0.4758(4) -0.0433(2) 0.9382(2) 0.090(4) Uani 1 1 d . . .
H36A H 0.4337 -0.0295 0.9420 0.135 Uiso 1 1 calc R . .
H36B H 0.4788 -0.0693 0.9491 0.135 Uiso 1 1 calc R . .
H36C H 0.4789 -0.0498 0.9180 0.135 Uiso 1 1 calc R . .
C37A C 0.4602(3) 0.0651(2) 0.86984(14) 0.0416(17) Uani 1 1 d . . .
C38A C 0.4405(4) 0.0362(2) 0.84634(16) 0.059(2) Uani 1 1 d . . .
H38A H 0.3945 0.0430 0.8406 0.071 Uiso 1 1 calc R . .
C39A C 0.4823(5) 0.0375(3) 0.82123(17) 0.083(3) Uani 1 1 d . . .
H39A H 0.4656 0.0177 0.8072 0.125 Uiso 1 1 calc R . .
H39B H 0.5273 0.0298 0.8264 0.125 Uiso 1 1 calc R . .
H39C H 0.4820 0.0659 0.8133 0.125 Uiso 1 1 calc R . .
C40A C 0.4419(4) -0.0100(2) 0.85808(19) 0.069(3) Uani 1 1 d . . .
H40A H 0.4142 -0.0119 0.8749 0.103 Uiso 1 1 calc R . .
H40B H 0.4871 -0.0177 0.8630 0.103 Uiso 1 1 calc R . .
H40C H 0.4253 -0.0293 0.8437 0.103 Uiso 1 1 calc R . .
C41A C 0.7549(3) 0.2298(2) 0.98695(15) 0.0473(18) Uani 1 1 d . . .
C42A C 0.8213(4) 0.2518(2) 0.99438(17) 0.071(2) Uani 1 1 d . . .
H42A H 0.8377 0.2686 0.9781 0.085 Uiso 1 1 calc R . .
C43A C 0.8715(4) 0.2177(3) 1.0027(3) 0.136(5) Uani 1 1 d . . .
H43D H 0.8754 0.1972 0.9874 0.204 Uiso 1 1 calc R . .
H43E H 0.8565 0.2034 1.0198 0.204 Uiso 1 1 calc R . .
H43F H 0.9143 0.2306 1.0062 0.204 Uiso 1 1 calc R . .
C44A C 0.8150(6) 0.2766(5) 1.0180(3) 0.227(6) Uani 1 1 d . . .
H44A H 0.8572 0.2902 1.0221 0.341 Uiso 1 1 calc R . .
H44B H 0.8019 0.2592 1.0341 0.341 Uiso 1 1 calc R . .
H44C H 0.7816 0.2981 1.0147 0.341 Uiso 1 1 calc R . .
C45A C 0.7079(3) 0.12944(17) 1.00653(13) 0.0353(15) Uani 1 1 d . . .
C46A C 0.7448(3) 0.0991(2) 1.02548(13) 0.0410(17) Uani 1 1 d . . .
H46A H 0.7116 0.0848 1.0377 0.049 Uiso 1 1 calc R . .
C47A C 0.7800(4) 0.0660(2) 1.00926(17) 0.066(2) Uani 1 1 d . . .
H47A H 0.7487 0.0510 0.9972 0.099 Uiso 1 1 calc R . .
H47B H 0.8005 0.0461 1.0224 0.099 Uiso 1 1 calc R . .
H47C H 0.8140 0.0789 0.9975 0.099 Uiso 1 1 calc R . .
C48A C 0.7913(4) 0.1219(2) 1.04454(15) 0.058(2) Uani 1 1 d . . .
H48A H 0.7671 0.1429 1.0554 0.088 Uiso 1 1 calc R . .
H48B H 0.8252 0.1358 1.0332 0.088 Uiso 1 1 calc R . .
H48C H 0.8121 0.1019 1.0574 0.088 Uiso 1 1 calc R . .
C49A C 0.3262(3) 0.1083(2) 0.96698(15) 0.051(2) Uani 1 1 d . . .
H49C H 0.2927 0.0927 0.9778 0.061 Uiso 1 1 calc R . .
H49D H 0.3121 0.1379 0.9657 0.061 Uiso 1 1 calc R . .
C50A C 0.3921(3) 0.1057(2) 0.98197(15) 0.0496(19) Uani 1 1 d . . .
H50A H 0.3890 0.1195 1.0006 0.060 Uiso 1 1 calc R . .
H50B H 0.4042 0.0760 0.9849 0.060 Uiso 1 1 calc R . .
C51A C 0.2954(3) 0.1158(2) 0.91719(18) 0.055(2) Uani 1 1 d . . .
H51C H 0.2493 0.1189 0.9235 0.067 Uiso 1 1 calc R . .
H51D H 0.2951 0.1007 0.8990 0.067 Uiso 1 1 calc R . .
C52A C 0.3251(3) 0.15885(19) 0.91297(14) 0.0374(16) Uani 1 1 d . . .
H52A H 0.3102 0.1705 0.8947 0.045 Uiso 1 1 calc R . .
H52B H 0.3098 0.1778 0.9281 0.045 Uiso 1 1 calc R . .
C53A C 0.3136(3) 0.0459(2) 0.93725(18) 0.057(2) Uani 1 1 d . . .
H53A H 0.3406 0.0306 0.9512 0.068 Uiso 1 1 calc R . .
H53B H 0.3248 0.0349 0.9184 0.068 Uiso 1 1 calc R . .
C54A C 0.2417(3) 0.0364(2) 0.9430(2) 0.072(3) Uani 1 1 d . . .
H54A H 0.2288 0.0489 0.9613 0.087 Uiso 1 1 calc R . .
H54B H 0.2142 0.0491 0.9281 0.087 Uiso 1 1 calc R . .
C55A C 0.2296(4) -0.0106(3) 0.9439(2) 0.091(3) Uani 1 1 d . . .
H55A H 0.2608 -0.0241 0.9570 0.110 Uiso 1 1 calc R . .
H55B H 0.2365 -0.0228 0.9249 0.110 Uiso 1 1 calc R . .
C56A C 0.1567(5) -0.0188(3) 0.9539(3) 0.110(4) Uani 1 1 d . . .
H56D H 0.1478 -0.0489 0.9536 0.164 Uiso 1 1 calc R . .
H56E H 0.1262 -0.0044 0.9412 0.164 Uiso 1 1 calc R . .
H56F H 0.1510 -0.0080 0.9730 0.164 Uiso 1 1 calc R . .
C57A C 0.5421(4) 0.2635(2) 1.03311(15) 0.066(2) Uani 1 1 d . . .
H57E H 0.5437 0.2843 1.0485 0.080 Uiso 1 1 calc R . .
H57F H 0.4960 0.2539 1.0312 0.080 Uiso 1 1 calc R . .
C58A C 0.5626(4) 0.2838(2) 1.00660(14) 0.052(2) Uani 1 1 d . . .
H58E H 0.5291 0.3046 1.0009 0.063 Uiso 1 1 calc R . .
H58F H 0.6045 0.2989 1.0096 0.063 Uiso 1 1 calc R . .
C59A C 0.5408(4) 0.1936(3) 1.05073(16) 0.070(3) Uani 1 1 d . . .
H59E H 0.5116 0.2050 1.0656 0.084 Uiso 1 1 calc R . .
H59F H 0.5684 0.1716 1.0594 0.084 Uiso 1 1 calc R . .
C60A C 0.4996(4) 0.1743(2) 1.02826(15) 0.064(2) Uani 1 1 d . . .
H60C H 0.4875 0.1455 1.0340 0.076 Uiso 1 1 calc R . .
H60D H 0.4586 0.1906 1.0262 0.076 Uiso 1 1 calc R . .
C61A C 0.6376(3) 0.2358(2) 1.06033(13) 0.051(2) Uani 1 1 d . . .
H61A H 0.6666 0.2571 1.0516 0.061 Uiso 1 1 calc R . .
H61B H 0.6636 0.2097 1.0619 0.061 Uiso 1 1 calc R . .
C62A C 0.6226(4) 0.2504(3) 1.08995(16) 0.071(3) Uani 1 1 d . . .
H62E H 0.5915 0.2742 1.0890 0.085 Uiso 1 1 calc R . .
H62F H 0.6007 0.2273 1.1003 0.085 Uiso 1 1 calc R . .
C63A C 0.6828(5) 0.2638(4) 1.10609(17) 0.105(3) Uani 1 1 d . . .
H63C H 0.7129 0.2396 1.1077 0.126 Uiso 1 1 calc R . .
H63D H 0.7057 0.2859 1.0952 0.126 Uiso 1 1 calc R . .
C64A C 0.6691(6) 0.2798(4) 1.13436(18) 0.131(5) Uani 1 1 d . . .
H64G H 0.7105 0.2873 1.1436 0.196 Uiso 1 1 calc R . .
H64H H 0.6467 0.2582 1.1454 0.196 Uiso 1 1 calc R . .
H64I H 0.6410 0.3046 1.1330 0.196 Uiso 1 1 calc R . .
C65A C 0.4545(8) 0.3473(3) 0.9175(2) 0.251(6) Uani 1 1 d . . .
H65E H 0.4738 0.3752 0.9139 0.301 Uiso 1 1 calc R . .
H65F H 0.4105 0.3522 0.9258 0.301 Uiso 1 1 calc R . .
C66A C 0.4918(3) 0.32895(19) 0.93782(15) 0.0471(18) Uani 1 1 d . A .
H66A H 0.4643 0.3257 0.9549 0.057 Uiso 1 1 calc R . .
H66B H 0.5278 0.3485 0.9427 0.057 Uiso 1 1 calc R . .
C67A C 0.3824(4) 0.3073(3) 0.8868(4) 0.168(6) Uani 1 1 d . . .
H67E H 0.3514 0.3196 0.9005 0.201 Uiso 1 1 calc R . .
H67F H 0.3661 0.3151 0.8678 0.201 Uiso 1 1 calc R . .
C68A C 0.3768(3) 0.26379(19) 0.88902(16) 0.0489(19) Uani 1 1 d . A .
H68A H 0.3413 0.2573 0.9026 0.059 Uiso 1 1 calc R . .
H68B H 0.3633 0.2525 0.8705 0.059 Uiso 1 1 calc R . .
C69A C 0.4554(4) 0.3602(2) 0.8692(2) 0.082(3) Uani 1 1 d . . .
H69E H 0.5009 0.3703 0.8720 0.099 Uiso 1 1 calc R . .
H69F H 0.4547 0.3457 0.8508 0.099 Uiso 1 1 calc R . .
C70A C 0.4148(5) 0.3970(2) 0.86619(18) 0.080(3) Uani 1 1 d . . .
H70E H 0.4196 0.4146 0.8833 0.096 Uiso 1 1 calc R . .
H70F H 0.3683 0.3882 0.8650 0.096 Uiso 1 1 calc R . .
C71A C 0.4316(6) 0.4237(3) 0.8402(2) 0.130(4) Uani 1 1 d . . .
H71E H 0.4193 0.4083 0.8229 0.156 Uiso 1 1 calc R . .
H71F H 0.4795 0.4290 0.8396 0.156 Uiso 1 1 calc R . .
C72A C 0.3942(5) 0.4661(3) 0.8413(3) 0.130(4) Uani 1 1 d . . .
H72D H 0.4048 0.4827 0.8245 0.195 Uiso 1 1 calc R . .
H72E H 0.4075 0.4816 0.8582 0.195 Uiso 1 1 calc R . .
H72F H 0.3469 0.4608 0.8419 0.195 Uiso 1 1 calc R . .
N1A N 0.3320(2) 0.09036(16) 0.93827(13) 0.0476(16) Uani 1 1 d . . .
N2A N 0.5839(3) 0.22765(18) 1.04045(11) 0.0494(16) Uani 1 1 d . . .
N3A N 0.4441(3) 0.32792(15) 0.89057(11) 0.0472(15) Uani 1 1 d . . .
O1A O 0.51706(17) 0.13206(11) 0.92036(7) 0.0255(9) Uani 1 1 d . . .
O2A O 0.61665(18) 0.18596(11) 0.96023(7) 0.0276(9) Uani 1 1 d . . .
O3A O 0.62212(17) 0.11038(11) 0.94590(8) 0.0274(9) Uani 1 1 d . . .
H3K H 0.6352 0.0869 0.9548 0.033 Uiso 1 1 d R . .
O4A O 0.49622(17) 0.20250(11) 0.94529(8) 0.0282(9) Uani 1 1 d . . .
H4K H 0.4595 0.2139 0.9549 0.034 Uiso 1 1 d R . .
O5A O 0.65442(18) 0.15325(11) 0.90354(8) 0.0315(10) Uani 1 1 d . . .
O6A O 0.55385(17) 0.15793(11) 0.87269(7) 0.0285(9) Uani 1 1 d . . .
H6M H 0.5422 0.1519 0.8549 0.034 Uiso 1 1 d R . .
O7A O 0.56167(17) 0.22480(11) 0.90108(8) 0.0297(9) Uani 1 1 d . . .
O8A O 0.67645(18) 0.22567(12) 0.92150(8) 0.0316(10) Uani 1 1 d . . .
H8K H 0.7094 0.2445 0.9215 0.038 Uiso 1 1 d R . .
O9A O 0.5456(2) 0.08949(12) 0.99162(9) 0.0443(12) Uani 1 1 d . . .
O10A O 0.6316(2) 0.04841(13) 0.98282(9) 0.0442(12) Uani 1 1 d . . .
O11A O 0.74973(19) 0.20618(13) 0.87537(8) 0.0362(11) Uani 1 1 d . . .
O12A O 0.7884(2) 0.17852(13) 0.91574(9) 0.0406(12) Uani 1 1 d . . .
O13A O 0.6720(2) 0.16081(14) 0.84393(9) 0.0444(12) Uani 1 1 d . . .
O14A O 0.6425(2) 0.09652(13) 0.85741(9) 0.0434(12) Uani 1 1 d . . .
O15A O 0.6684(2) 0.26984(13) 0.87113(9) 0.0441(12) Uani 1 1 d . . .
O16A O 0.5926(2) 0.31687(14) 0.88217(11) 0.0570(15) Uani 1 1 d . . .
O17A O 0.5889(2) 0.22486(14) 0.83994(8) 0.0436(12) Uani 1 1 d . . .
O18A O 0.5055(2) 0.27038(15) 0.84781(9) 0.0507(13) Uani 1 1 d . . .
O19A O 0.6475(2) 0.29928(13) 0.94888(10) 0.0517(13) Uani 1 1 d . . .
O20A O 0.7487(3) 0.29319(15) 0.93056(12) 0.0638(16) Uani 1 1 d . . .
O21A O 0.4266(2) 0.17792(14) 0.86016(9) 0.0487(13) Uani 1 1 d . . .
O22A O 0.4833(2) 0.14928(17) 0.82507(10) 0.0582(15) Uani 1 1 d . . .
O23A O 0.6848(2) 0.06486(13) 0.90444(9) 0.0410(12) Uani 1 1 d . . .
O24A O 0.75337(19) 0.10369(13) 0.93095(9) 0.0377(11) Uani 1 1 d . . .
O25A O 0.56176(19) 0.04386(12) 0.91917(9) 0.0381(11) Uani 1 1 d . . .
O26A O 0.4645(2) 0.04508(12) 0.93997(11) 0.0462(12) Uani 1 1 d . . .
O27A O 0.5208(2) 0.07468(14) 0.87169(10) 0.0463(13) Uani 1 1 d . . .
O28A O 0.4175(2) 0.07598(14) 0.88689(10) 0.0518(13) Uani 1 1 d . . .
O29A O 0.7583(2) 0.20663(14) 0.96577(10) 0.0462(12) Uani 1 1 d . . .
O30A O 0.7051(2) 0.23661(15) 1.00198(10) 0.0536(14) Uani 1 1 d . . .
O31A O 0.7230(2) 0.13152(14) 0.98146(8) 0.0425(12) Uani 1 1 d . . .
O32A O 0.6662(2) 0.15319(14) 1.01861(9) 0.0467(12) Uani 1 1 d . . .
O33A O 0.43968(18) 0.12557(12) 0.96562(9) 0.0342(10) Uani 1 1 d . . .
O34A O 0.39363(18) 0.15695(12) 0.91330(9) 0.0364(11) Uani 1 1 d . . .
O35A O 0.5706(2) 0.25438(11) 0.98517(8) 0.0389(11) Uani 1 1 d . . .
O36A O 0.53226(19) 0.17275(12) 1.00207(8) 0.0343(10) Uani 1 1 d . . .
O37A O 0.5196(2) 0.29020(12) 0.93176(9) 0.0432(12) Uani 1 1 d . . .
O38A O 0.43256(18) 0.24325(12) 0.89746(9) 0.0383(11) Uani 1 1 d . . .
Zr1B Zr 0.49994(3) 0.637492(17) 0.966264(12) 0.02946(13) Uani 1 1 d . C .
Zr2B Zr 0.38887(3) 0.703476(17) 0.881957(12) 0.03124(14) Uani 1 1 d . C .
Zr3B Zr 0.44684(3) 0.742600(17) 0.947760(12) 0.03259(14) Uani 1 1 d . C .
Zr4B Zr 0.55524(3) 0.684582(16) 0.900582(12) 0.02719(13) Uani 1 1 d . C .
Zr5B Zr 0.43984(2) 0.600352(16) 0.900723(12) 0.02865(13) Uani 1 1 d . C .
Zr6B Zr 0.33409(3) 0.658171(18) 0.945860(13) 0.03224(14) Uani 1 1 d . C .
Ni1B Ni 0.42128(4) 0.69848(3) 1.006374(17) 0.0408(2) Uani 1 1 d . C .
Ni2B Ni 0.60728(3) 0.59890(2) 0.925384(17) 0.03331(19) Uani 1 1 d . C .
Ni3B Ni 0.51695(4) 0.77939(2) 0.893556(16) 0.03302(19) Uani 1 1 d . C .
C1B C 0.4577(3) 0.5519(2) 0.99730(15) 0.0462(18) Uani 1 1 d . . .
C2B C 0.4791(4) 0.5245(2) 1.02174(17) 0.066(2) Uani 1 1 d . . .
H2B H 0.5245 0.5139 1.0181 0.080 Uiso 1 1 calc R . .
C3B C 0.4788(5) 0.5499(3) 1.04942(19) 0.091(3) Uani 1 1 d . . .
H3B1 H 0.5089 0.5737 1.0477 0.137 Uiso 1 1 calc R . .
H3B2 H 0.4931 0.5319 1.0650 0.137 Uiso 1 1 calc R . .
H3B3 H 0.4343 0.5601 1.0532 0.137 Uiso 1 1 calc R . .
C4B C 0.4345(6) 0.4884(3) 1.0268(3) 0.137(4) Uani 1 1 d . . .
H4B1 H 0.4508 0.4720 1.0427 0.205 Uiso 1 1 calc R . .
H4B2 H 0.4331 0.4707 1.0099 0.205 Uiso 1 1 calc R . .
H4B3 H 0.3903 0.4987 1.0310 0.205 Uiso 1 1 calc R . .
C5B C 0.2373(3) 0.6946(2) 0.89816(16) 0.0452(19) Uani 1 1 d . . .
C6B C 0.1682(3) 0.7077(2) 0.89092(17) 0.054(2) Uani 1 1 d . . .
H6B H 0.1705 0.7144 0.8704 0.065 Uiso 1 1 calc R . .
C7B C 0.1202(4) 0.6760(4) 0.8925(4) 0.213(9) Uani 1 1 d . . .
H7B1 H 0.1355 0.6512 0.8823 0.320 Uiso 1 1 calc R . .
H7B2 H 0.0792 0.6861 0.8840 0.320 Uiso 1 1 calc R . .
H7B3 H 0.1124 0.6687 0.9123 0.320 Uiso 1 1 calc R . .
C8B C 0.1512(5) 0.7483(3) 0.9040(3) 0.139(6) Uani 1 1 d . . .
H8B1 H 0.1863 0.7686 0.9004 0.209 Uiso 1 1 calc R . .
H8B2 H 0.1461 0.7445 0.9244 0.209 Uiso 1 1 calc R . .
H8B3 H 0.1099 0.7587 0.8960 0.209 Uiso 1 1 calc R . .
C9B C 0.3644(3) 0.6228(2) 0.84348(12) 0.0378(16) Uani 1 1 d . C .
C10B C 0.3314(4) 0.6061(2) 0.81620(15) 0.071(2) Uani 1 1 d D . .
H10B H 0.3650 0.5848 0.8108 0.085 Uiso 1 1 calc R B 1
C11B C 0.2788(7) 0.5784(4) 0.8231(3) 0.215(7) Uani 1 1 d D C .
H11K H 0.2585 0.5680 0.8058 0.323 Uiso 1 1 calc R . .
H11L H 0.2460 0.5935 0.8343 0.323 Uiso 1 1 calc R . .
H11M H 0.2959 0.5548 0.8340 0.323 Uiso 1 1 calc R . .
C12B C 0.3428(19) 0.6356(6) 0.7944(3) 0.216(19) Uani 0.50 1 d PD C 1
H12G H 0.3832 0.6512 0.7984 0.324 Uiso 0.50 1 calc PR C 1
H12H H 0.3057 0.6552 0.7934 0.324 Uiso 0.50 1 calc PR C 1
H12I H 0.3473 0.6209 0.7764 0.324 Uiso 0.50 1 calc PR C 1
C12' C 0.3735(9) 0.5814(5) 0.7987(3) 0.071(2) Uani 0.50 1 d PD C 2
H12J H 0.3563 0.5811 0.7794 0.106 Uiso 0.50 1 calc PR C 2
H12K H 0.3754 0.5527 0.8060 0.106 Uiso 0.50 1 calc PR C 2
H12L H 0.4177 0.5935 0.7987 0.106 Uiso 0.50 1 calc PR C 2
C13B C 0.4852(3) 0.74920(19) 0.83646(13) 0.0410(17) Uani 1 1 d . C .
C14B C 0.4916(4) 0.7548(2) 0.80461(15) 0.057(2) Uani 1 1 d . . .
H14B H 0.4869 0.7280 0.7938 0.069 Uiso 1 1 calc R . .
C15B C 0.4426(6) 0.7883(4) 0.7960(2) 0.130(3) Uani 1 1 d . . .
H15G H 0.3979 0.7783 0.7997 0.195 Uiso 1 1 calc R . .
H15H H 0.4474 0.7942 0.7758 0.195 Uiso 1 1 calc R . .
H15I H 0.4507 0.8139 0.8068 0.195 Uiso 1 1 calc R . .
C16B C 0.5498(7) 0.7785(5) 0.7972(2) 0.196(7) Uani 1 1 d . . .
H16G H 0.5523 0.7812 0.7766 0.294 Uiso 1 1 calc R . .
H16H H 0.5889 0.7639 0.8041 0.294 Uiso 1 1 calc R . .
H16I H 0.5474 0.8064 0.8057 0.294 Uiso 1 1 calc R . .
C17B C 0.3804(3) 0.80662(18) 0.87962(13) 0.0405(17) Uani 1 1 d . C .
C18B C 0.3311(4) 0.8403(2) 0.87241(18) 0.062(2) Uani 1 1 d . . .
H18B H 0.2993 0.8398 0.8885 0.074 Uiso 1 1 calc R . .
C19B C 0.2925(5) 0.8316(3) 0.8488(2) 0.100(3) Uani 1 1 d . . .
H19K H 0.2750 0.8031 0.8502 0.150 Uiso 1 1 calc R . .
H19L H 0.3193 0.8341 0.8318 0.150 Uiso 1 1 calc R . .
H19M H 0.2560 0.8516 0.8479 0.150 Uiso 1 1 calc R . .
C20B C 0.3608(5) 0.8833(3) 0.8736(3) 0.118(5) Uani 1 1 d . . .
H20K H 0.3846 0.8866 0.8914 0.177 Uiso 1 1 calc R . .
H20L H 0.3259 0.9043 0.8724 0.177 Uiso 1 1 calc R . .
H20M H 0.3912 0.8869 0.8578 0.177 Uiso 1 1 calc R . .
C21B C 0.3277(4) 0.8092(2) 0.95047(19) 0.066(3) Uani 1 1 d . . .
C22B C 0.3149(6) 0.8543(3) 0.9611(3) 0.165(5) Uani 1 1 d . . .
H22B H 0.2956 0.8428 0.9789 0.198 Uiso 1 1 calc R . .
C23B C 0.2493(4) 0.8685(2) 0.9521(2) 0.089(3) Uani 1 1 d . . .
H23G H 0.2267 0.8456 0.9424 0.134 Uiso 1 1 calc R . .
H23H H 0.2539 0.8924 0.9393 0.134 Uiso 1 1 calc R . .
H23I H 0.2237 0.8769 0.9686 0.134 Uiso 1 1 calc R . .
C24B C 0.3586(6) 0.8738(3) 0.9756(3) 0.165(6) Uani 1 1 d . . .
H24D H 0.3959 0.8551 0.9791 0.248 Uiso 1 1 calc R . .
H24E H 0.3396 0.8828 0.9935 0.248 Uiso 1 1 calc R . .
H24F H 0.3737 0.8984 0.9650 0.248 Uiso 1 1 calc R . .
C25B C 0.5960(3) 0.6685(2) 0.83550(15) 0.0464(18) Uani 1 1 d . . .
C26B C 0.6571(4) 0.6726(3) 0.81803(13) 0.055(2) Uani 1 1 d . . .
H26B H 0.6744 0.7015 0.8213 0.066 Uiso 1 1 calc R . .
C27B C 0.7081(4) 0.6439(3) 0.8267(2) 0.094(4) Uani 1 1 d . . .
H27A H 0.7470 0.6480 0.8149 0.141 Uiso 1 1 calc R . .
H27B H 0.6924 0.6151 0.8247 0.141 Uiso 1 1 calc R . .
H27C H 0.7194 0.6493 0.8465 0.141 Uiso 1 1 calc R . .
C28B C 0.6404(5) 0.6695(4) 0.78630(17) 0.103(4) Uani 1 1 d . . .
H28A H 0.6055 0.6895 0.7817 0.154 Uiso 1 1 calc R . .
H28B H 0.6255 0.6410 0.7819 0.154 Uiso 1 1 calc R . .
H28C H 0.6796 0.6759 0.7752 0.154 Uiso 1 1 calc R . .
C29B C 0.5719(3) 0.56627(19) 0.86871(15) 0.0436(18) Uani 1 1 d . C .
C30B C 0.5896(4) 0.5403(2) 0.84323(16) 0.060(2) Uani 1 1 d . . .
H30B H 0.6343 0.5486 0.8365 0.072 Uiso 1 1 calc R . .
C31B C 0.5413(4) 0.5451(3) 0.81934(17) 0.067(2) Uani 1 1 d . . .
H31A H 0.5399 0.5745 0.8134 0.101 Uiso 1 1 calc R . .
H31B H 0.4975 0.5364 0.8257 0.101 Uiso 1 1 calc R . .
H31C H 0.5551 0.5276 0.8035 0.101 Uiso 1 1 calc R . .
C32B C 0.5915(5) 0.4950(3) 0.8528(3) 0.106(4) Uani 1 1 d . . .
H32A H 0.6035 0.4770 0.8369 0.159 Uiso 1 1 calc R . .
H32B H 0.5482 0.4868 0.8599 0.159 Uiso 1 1 calc R . .
H32C H 0.6241 0.4919 0.8679 0.159 Uiso 1 1 calc R . .
C33B C 0.5210(3) 0.52536(19) 0.93241(15) 0.0419(17) Uani 1 1 d . C .
C34B C 0.5123(4) 0.4801(2) 0.9427(2) 0.075(3) Uani 1 1 d . . .
H34B H 0.5191 0.4823 0.9635 0.090 Uiso 1 1 calc R . .
C35B C 0.4453(4) 0.4642(2) 0.94020(19) 0.068(2) Uani 1 1 d . . .
H35G H 0.4431 0.4358 0.9479 0.103 Uiso 1 1 calc R . .
H35H H 0.4325 0.4638 0.9203 0.103 Uiso 1 1 calc R . .
H35I H 0.4154 0.4825 0.9507 0.103 Uiso 1 1 calc R . .
C36B C 0.5672(5) 0.4531(3) 0.9333(3) 0.149(7) Uani 1 1 d . . .
H36D H 0.6089 0.4678 0.9362 0.223 Uiso 1 1 calc R . .
H36E H 0.5619 0.4464 0.9133 0.223 Uiso 1 1 calc R . .
H36F H 0.5672 0.4270 0.9443 0.223 Uiso 1 1 calc R . .
C37B C 0.2978(3) 0.56861(19) 0.91989(14) 0.0382(16) Uani 1 1 d . C .
C38B C 0.2441(3) 0.5352(2) 0.91736(19) 0.058(2) Uani 1 1 d . . .
H38B H 0.2274 0.5359 0.9371 0.069 Uiso 1 1 calc R . .
C39B C 0.1884(5) 0.5516(4) 0.9036(3) 0.141(5) Uani 1 1 d . . .
H39D H 0.1831 0.5812 0.9086 0.211 Uiso 1 1 calc R . .
H39E H 0.1493 0.5359 0.9093 0.211 Uiso 1 1 calc R . .
H39F H 0.1942 0.5491 0.8831 0.211 Uiso 1 1 calc R . .
C40B C 0.2662(5) 0.4950(3) 0.9167(4) 0.181(8) Uani 1 1 d . . .
H40G H 0.3049 0.4924 0.9289 0.271 Uiso 1 1 calc R . .
H40H H 0.2781 0.4875 0.8974 0.271 Uiso 1 1 calc R . .
H40I H 0.2316 0.4762 0.9235 0.271 Uiso 1 1 calc R . .
C41B C 0.2836(3) 0.7251(2) 0.99328(16) 0.053(2) Uani 1 1 d . C .
C42B C 0.2220(4) 0.74746(14) 1.00274(19) 0.108(4) Uani 1 1 d D . .
H42B H 0.1976 0.7208 1.0064 0.130 Uiso 1 1 calc R D 1
C43B C 0.2243(6) 0.7592(5) 1.0331(3) 0.210(6) Uani 1 1 d . E .
H43G H 0.1830 0.7728 1.0384 0.314 Uiso 1 1 calc R . .
H43H H 0.2609 0.7786 1.0363 0.314 Uiso 1 1 calc R . .
H43I H 0.2306 0.7340 1.0446 0.314 Uiso 1 1 calc R . .
C44B C 0.1745(4) 0.7635(6) 0.9867(3) 0.151(2) Uani 0.50 1 d PDU E 1
H44D H 0.1410 0.7763 0.9988 0.226 Uiso 0.50 1 calc PR E 1
H44E H 0.1545 0.7411 0.9755 0.226 Uiso 0.50 1 calc PR E 1
H44F H 0.1930 0.7848 0.9742 0.226 Uiso 0.50 1 calc PR E 1
C44' C 0.1657(5) 0.7275(6) 0.9978(5) 0.147(3) Uani 0.50 1 d PDU E 2
H44I H 0.1295 0.7477 0.9973 0.221 Uiso 0.50 1 calc PR E 2
H44J H 0.1577 0.7070 1.0128 0.221 Uiso 0.50 1 calc PR E 2
H44K H 0.1683 0.7129 0.9797 0.221 Uiso 0.50 1 calc PR E 2
C45B C 0.3323(3) 0.6246(2) 1.01158(14) 0.0438(18) Uani 1 1 d . C .
C46B C 0.2949(3) 0.5939(2) 1.02990(14) 0.0409(17) Uani 1 1 d . . .
H46B H 0.3273 0.5808 1.0431 0.049 Uiso 1 1 calc R . .
C47B C 0.2618(4) 0.5587(2) 1.01406(17) 0.057(2) Uani 1 1 d . . .
H47D H 0.2391 0.5403 1.0274 0.086 Uiso 1 1 calc R . .
H47E H 0.2950 0.5425 1.0038 0.086 Uiso 1 1 calc R . .
H47F H 0.2300 0.5704 1.0007 0.086 Uiso 1 1 calc R . .
C48B C 0.2462(3) 0.6190(3) 1.04780(14) 0.055(2) Uani 1 1 d . . .
H48D H 0.2695 0.6415 1.0577 0.082 Uiso 1 1 calc R . .
H48E H 0.2254 0.6004 1.0616 0.082 Uiso 1 1 calc R . .
H48F H 0.2124 0.6312 1.0356 0.082 Uiso 1 1 calc R . .
C49B C 0.5002(4) 0.6852(3) 1.05344(14) 0.060(2) Uani 1 1 d . . .
H49A H 0.4717 0.6620 1.0599 0.072 Uiso 1 1 calc R . .
H49B H 0.5281 0.6939 1.0695 0.072 Uiso 1 1 calc R . .
C50B C 0.5439(4) 0.6693(2) 1.02990(12) 0.0504(19) Uani 1 1 d . C .
H50C H 0.5815 0.6886 1.0274 0.060 Uiso 1 1 calc R . .
H50D H 0.5613 0.6413 1.0348 0.060 Uiso 1 1 calc R . .
C51B C 0.4971(4) 0.7585(2) 1.03795(15) 0.058(2) Uani 1 1 d . . .
H51E H 0.5437 0.7508 1.0349 0.070 Uiso 1 1 calc R . .
H51F H 0.4951 0.7783 1.0540 0.070 Uiso 1 1 calc R . .
C52B C 0.4709(4) 0.7795(2) 1.01200(14) 0.053(2) Uani 1 1 d . C .
H52C H 0.4263 0.7905 1.0157 0.064 Uiso 1 1 calc R . .
H52D H 0.4996 0.8032 1.0067 0.064 Uiso 1 1 calc R . .
C53B C 0.4064(4) 0.7308(3) 1.06487(14) 0.077(3) Uani 1 1 d . . .
H53E H 0.3741 0.7076 1.0647 0.093 Uiso 1 1 calc R . .
H53F H 0.3837 0.7563 1.0581 0.093 Uiso 1 1 calc R . .
C54B C 0.4277(4) 0.7381(4) 1.09518(17) 0.115(4) Uani 1 1 d . . .
H54E H 0.4535 0.7134 1.1012 0.139 Uiso 1 1 calc R . .
H54F H 0.4579 0.7624 1.0953 0.139 Uiso 1 1 calc R . .
C55B C 0.3792(6) 0.7454(4) 1.1160(3) 0.134(5) Uani 1 1 d . . .
H55E H 0.3394 0.7284 1.1125 0.161 Uiso 1 1 calc R . .
H55F H 0.3962 0.7390 1.1351 0.161 Uiso 1 1 calc R . .
C56B C 0.3675(5) 0.7843(3) 1.1132(2) 0.0838(18) Uani 1 1 d . . .
H56G H 0.3331 0.7926 1.1265 0.126 Uiso 1 1 calc R . .
H56H H 0.3529 0.7898 1.0939 0.126 Uiso 1 1 calc R . .
H56I H 0.4076 0.8003 1.1171 0.126 Uiso 1 1 calc R . .
C57B C 0.7111(4) 0.6054(3) 0.9647(2) 0.0838(18) Uani 1 1 d . . .
H57A H 0.7248 0.6351 0.9642 0.101 Uiso 1 1 calc R . .
H57B H 0.7461 0.5894 0.9744 0.101 Uiso 1 1 calc R . .
C58B C 0.6486(3) 0.6018(2) 0.98148(14) 0.0437(17) Uani 1 1 d . C .
H58A H 0.6374 0.5721 0.9847 0.052 Uiso 1 1 calc R . .
H58B H 0.6536 0.6159 0.9999 0.052 Uiso 1 1 calc R . .
C59B C 0.7399(3) 0.6155(2) 0.91433(15) 0.0441(18) Uani 1 1 d . . .
H59A H 0.7376 0.6009 0.8960 0.053 Uiso 1 1 calc R . .
H59B H 0.7867 0.6186 0.9195 0.053 Uiso 1 1 calc R . .
C60B C 0.7089(3) 0.65801(19) 0.91182(15) 0.0414(17) Uani 1 1 d . C .
H60A H 0.7256 0.6763 0.9271 0.050 Uiso 1 1 calc R . .
H60B H 0.7217 0.6707 0.8936 0.050 Uiso 1 1 calc R . .
C61B C 0.7260(3) 0.5456(2) 0.93441(17) 0.051(2) Uani 1 1 d . . .
H61C H 0.7104 0.5342 0.9162 0.061 Uiso 1 1 calc R . .
H61D H 0.7035 0.5299 0.9496 0.061 Uiso 1 1 calc R . .
C62B C 0.8005(4) 0.5369(2) 0.93676(18) 0.062(2) Uani 1 1 d . . .
H62C H 0.8211 0.5401 0.9180 0.075 Uiso 1 1 calc R . .
H62D H 0.8207 0.5577 0.9496 0.075 Uiso 1 1 calc R . .
C63B C 0.8138(4) 0.4932(2) 0.94776(16) 0.063(2) Uani 1 1 d . . .
H63A H 0.7854 0.4732 0.9374 0.076 Uiso 1 1 calc R . .
H63B H 0.8600 0.4858 0.9436 0.076 Uiso 1 1 calc R . .
C64B C 0.8026(5) 0.4882(3) 0.9772(2) 0.098(4) Uani 1 1 d . . .
H64D H 0.8118 0.4591 0.9826 0.147 Uiso 1 1 calc R . .
H64E H 0.7567 0.4949 0.9816 0.147 Uiso 1 1 calc R . .
H64F H 0.8315 0.5071 0.9877 0.147 Uiso 1 1 calc R . .
C65B C 0.5603(5) 0.8520(2) 0.92101(15) 0.069(2) Uani 1 1 d . . .
H65A H 0.5957 0.8712 0.9270 0.083 Uiso 1 1 calc R . .
H65B H 0.5216 0.8693 0.9161 0.083 Uiso 1 1 calc R . .
C66B C 0.5432(4) 0.8256(2) 0.94442(16) 0.054(2) Uani 1 1 d . C .
H66E H 0.5836 0.8179 0.9548 0.065 Uiso 1 1 calc R . .
H66F H 0.5144 0.8414 0.9575 0.065 Uiso 1 1 calc R . .
C67B C 0.6486(4) 0.8100(2) 0.8981(2) 0.079(3) Uani 1 1 d . . .
H67A H 0.6616 0.8122 0.9181 0.095 Uiso 1 1 calc R . .
H67B H 0.6806 0.8261 0.8868 0.095 Uiso 1 1 calc R . .
C68B C 0.6516(3) 0.76520(19) 0.88944(15) 0.0444(18) Uani 1 1 d . C .
H68C H 0.6505 0.7633 0.8686 0.053 Uiso 1 1 calc R . .
H68D H 0.6933 0.7527 0.8961 0.053 Uiso 1 1 calc R . .
C69B C 0.5760(3) 0.8567(2) 0.87037(14) 0.0445(18) Uani 1 1 d . . .
H69A H 0.5287 0.8628 0.8680 0.053 Uiso 1 1 calc R . .
H69B H 0.5906 0.8413 0.8534 0.053 Uiso 1 1 calc R . .
C70B C 0.6126(4) 0.8985(2) 0.87116(17) 0.058(2) Uani 1 1 d . . .
H70A H 0.5963 0.9148 0.8874 0.069 Uiso 1 1 calc R . .
H70B H 0.6598 0.8927 0.8745 0.069 Uiso 1 1 calc R . .
C71B C 0.6070(5) 0.9245(2) 0.84609(18) 0.069(3) Uani 1 1 d . . .
H71A H 0.5600 0.9274 0.8412 0.083 Uiso 1 1 calc R . .
H71B H 0.6292 0.9101 0.8302 0.083 Uiso 1 1 calc R . .
C72B C 0.6369(4) 0.9682(2) 0.8496(2) 0.077(3) Uani 1 1 d . . .
H72A H 0.6322 0.9838 0.8319 0.116 Uiso 1 1 calc R . .
H72B H 0.6835 0.9656 0.8543 0.116 Uiso 1 1 calc R . .
H72C H 0.6139 0.9831 0.8647 0.116 Uiso 1 1 calc R . .
N1B N 0.4590(3) 0.72055(18) 1.04483(11) 0.0499(16) Uani 1 1 d . . .
N2B N 0.7053(2) 0.59012(15) 0.93618(12) 0.0418(14) Uani 1 1 d . . .
N3B N 0.5831(3) 0.82872(15) 0.89453(11) 0.0422(14) Uani 1 1 d . . .
O1B O 0.42029(18) 0.68263(12) 0.96406(8) 0.0304(10) Uani 1 1 d . . .
O2B O 0.51726(17) 0.63003(11) 0.92220(8) 0.0260(9) Uani 1 1 d . . .
O3B O 0.41484(18) 0.60712(11) 0.94814(8) 0.0290(9) Uani 1 1 d . . .
H3L H 0.4026 0.5832 0.9567 0.035 Uiso 1 1 d R . .
O4B O 0.53887(18) 0.69988(11) 0.94800(8) 0.0294(9) Uani 1 1 d . . .
H4L H 0.5760 0.7112 0.9574 0.035 Uiso 1 1 d R . .
O5B O 0.37905(17) 0.65167(11) 0.90722(8) 0.0282(9) Uani 1 1 d . . .
O6B O 0.47752(18) 0.65805(12) 0.87543(8) 0.0319(10) Uani 1 1 d . . .
H6K H 0.4881 0.6529 0.8574 0.038 Uiso 1 1 d R . .
O7B O 0.47062(18) 0.72402(11) 0.90543(8) 0.0287(10) Uani 1 1 d . . .
O8B O 0.35697(19) 0.72300(12) 0.92703(9) 0.0353(11) Uani 1 1 d . . .
H8L H 0.3238 0.7416 0.9278 0.042 Uiso 1 1 d R . .
O9B O 0.4954(2) 0.58352(14) 0.99190(9) 0.0464(12) Uani 1 1 d . . .
O10B O 0.4085(2) 0.54339(14) 0.98434(10) 0.0479(13) Uani 1 1 d . . .
O11B O 0.28106(19) 0.70330(13) 0.88140(9) 0.0408(12) Uani 1 1 d . . .
O12B O 0.2453(2) 0.67586(14) 0.92131(10) 0.0465(13) Uani 1 1 d . . .
O13B O 0.3581(2) 0.66149(13) 0.84794(9) 0.0396(11) Uani 1 1 d . . .
O14B O 0.3900(2) 0.59649(13) 0.85980(9) 0.0394(11) Uani 1 1 d . . .
O15B O 0.4381(2) 0.72681(14) 0.84448(9) 0.0446(12) Uani 1 1 d . . .
O16B O 0.5235(2) 0.76881(14) 0.85231(9) 0.0447(12) Uani 1 1 d . . .
O17B O 0.3599(2) 0.76883(14) 0.87824(10) 0.0496(13) Uani 1 1 d . . .
O18B O 0.4380(2) 0.81660(13) 0.88736(10) 0.0494(13) Uani 1 1 d . . .
O19B O 0.3856(2) 0.79422(14) 0.95653(11) 0.0601(15) Uani 1 1 d . . .
O20B O 0.2866(3) 0.79009(16) 0.93751(13) 0.0684(17) Uani 1 1 d . . .
O21B O 0.6034(2) 0.68065(14) 0.86136(9) 0.0443(12) Uani 1 1 d . . .
O22B O 0.5439(2) 0.65356(17) 0.82644(10) 0.0596(15) Uani 1 1 d . . .
O23B O 0.5120(2) 0.57569(13) 0.87233(9) 0.0415(12) Uani 1 1 d . . .
O24B O 0.6165(2) 0.57649(14) 0.88533(11) 0.0521(14) Uani 1 1 d . . .
O25B O 0.47353(19) 0.54194(12) 0.92040(10) 0.0410(12) Uani 1 1 d . . .
O26B O 0.5745(2) 0.54251(13) 0.93856(11) 0.0502(13) Uani 1 1 d . . .
O27B O 0.35060(18) 0.56252(13) 0.90690(9) 0.0383(11) Uani 1 1 d . . .
O28B O 0.28356(19) 0.59998(13) 0.93434(9) 0.0386(11) Uani 1 1 d . . .
O29B O 0.2793(2) 0.70239(16) 0.97245(11) 0.0538(14) Uani 1 1 d . . .
O30B O 0.3353(2) 0.73089(15) 1.00747(10) 0.0543(14) Uani 1 1 d . . .
O31B O 0.3159(2) 0.62658(15) 0.98530(9) 0.0448(12) Uani 1 1 d . . .
O32B O 0.3750(2) 0.64752(16) 1.02243(9) 0.0520(14) Uani 1 1 d . . .
O33B O 0.50792(19) 0.66678(14) 1.00484(8) 0.0386(11) Uani 1 1 d . . .
O34B O 0.4688(2) 0.74980(14) 0.98993(9) 0.0471(13) Uani 1 1 d . . .
O35B O 0.5984(2) 0.62180(13) 0.96533(9) 0.0394(11) Uani 1 1 d . . .
O36B O 0.63979(19) 0.65600(12) 0.91343(9) 0.0382(11) Uani 1 1 d . . .
O37B O 0.59877(18) 0.74296(12) 0.90074(9) 0.0342(10) Uani 1 1 d . . .
O38B O 0.5106(2) 0.78868(12) 0.93581(9) 0.0418(12) Uani 1 1 d . . .
Zr1C Zr -0.04761(3) 0.491614(18) 0.755535(13) 0.03445(14) Uani 1 1 d . G .
Zr2C Zr 0.04877(3) 0.345647(17) 0.753512(12) 0.03157(14) Uani 1 1 d . G .
Zr3C Zr 0.07558(3) 0.438254(19) 0.714004(12) 0.03248(14) Uani 1 1 d . G .
Zr4C Zr 0.08769(3) 0.439287(19) 0.790007(12) 0.03302(14) Uani 1 1 d . G .
Zr5C Zr -0.07419(3) 0.397548(18) 0.794069(12) 0.03240(14) Uani 1 1 d . G .
Zr6C Zr -0.08582(3) 0.396575(19) 0.719773(12) 0.03276(14) Uani 1 1 d . G .
Ni1C Ni -0.03627(4) 0.49540(3) 0.689025(18) 0.0419(2) Uani 1 1 d . G .
Ni2C Ni -0.01306(4) 0.49654(3) 0.820642(18) 0.0426(2) Uani 1 1 d . G .
Ni3C Ni 0.19918(4) 0.40627(3) 0.748851(18) 0.0394(2) Uani 1 1 d . G .
C1C C -0.2015(3) 0.5153(2) 0.76100(17) 0.056(2) Uani 1 1 d . . .
C2C C -0.2446(4) 0.5557(3) 0.7618(2) 0.082(3) Uani 1 1 d . . .
H2C H -0.2362 0.5684 0.7807 0.099 Uiso 1 1 calc R . .
C3C C -0.2256(6) 0.5878(3) 0.7418(3) 0.145(5) Uani 1 1 d . . .
H3C1 H -0.1784 0.5934 0.7436 0.217 Uiso 1 1 calc R . .
H3C2 H -0.2502 0.6136 0.7456 0.217 Uiso 1 1 calc R . .
H3C3 H -0.2352 0.5782 0.7226 0.217 Uiso 1 1 calc R . .
C4C C -0.3152(4) 0.5446(4) 0.7619(3) 0.136(5) Uani 1 1 d . . .
H4C1 H -0.3236 0.5238 0.7766 0.204 Uiso 1 1 calc R . .
H4C2 H -0.3274 0.5330 0.7435 0.204 Uiso 1 1 calc R . .
H4C3 H -0.3414 0.5698 0.7656 0.204 Uiso 1 1 calc R . .
C5C C -0.0361(3) 0.3013(2) 0.80144(12) 0.0399(16) Uani 1 1 d . . .
C6C C -0.0421(4) 0.2611(2) 0.81953(15) 0.057(2) Uani 1 1 d . . .
H6C H -0.0822 0.2638 0.8315 0.069 Uiso 1 1 calc R . .
C7C C 0.0141(6) 0.2584(4) 0.8380(3) 0.176(4) Uani 1 1 d . . .
H7C1 H 0.0154 0.2831 0.8502 0.264 Uiso 1 1 calc R . .
H7C2 H 0.0544 0.2572 0.8267 0.264 Uiso 1 1 calc R . .
H7C3 H 0.0108 0.2330 0.8495 0.264 Uiso 1 1 calc R . .
C8C C -0.0501(9) 0.2239(3) 0.8016(3) 0.173(8) Uani 1 1 d . . .
H8C1 H -0.0899 0.2269 0.7902 0.259 Uiso 1 1 calc R . .
H8C2 H -0.0539 0.1989 0.8135 0.259 Uiso 1 1 calc R . .
H8C3 H -0.0119 0.2211 0.7892 0.259 Uiso 1 1 calc R . .
C9C C -0.0526(3) 0.2992(2) 0.71234(12) 0.0415(17) Uani 1 1 d . G .
C10C C -0.06992(12) 0.25759(17) 0.69704(15) 0.068(2) Uani 1 1 d D . .
H10C H -0.0497 0.2323 0.7059 0.082 Uiso 1 1 calc R F 1
C11C C -0.1514(3) 0.2557(5) 0.6956(6) 0.167(8) Uani 0.50 1 d PD G 1
H11A H -0.1691 0.2514 0.7145 0.251 Uiso 0.50 1 calc PR G 1
H11B H -0.1649 0.2325 0.6834 0.251 Uiso 0.50 1 calc PR G 1
H11C H -0.1682 0.2821 0.6879 0.251 Uiso 0.50 1 calc PR G 1
C11' C -0.0232(7) 0.2180(3) 0.7076(5) 0.167(8) Uani 0.50 1 d PD G 2
H11D H 0.0038 0.2082 0.6919 0.251 Uiso 0.50 1 calc PR G 2
H11E H -0.0513 0.1950 0.7142 0.251 Uiso 0.50 1 calc PR G 2
H11F H 0.0053 0.2273 0.7230 0.251 Uiso 0.50 1 calc PR G 2
C12C C -0.0517(9) 0.2631(4) 0.6666(2) 0.181(7) Uani 1 1 d . G .
H12A H -0.0613 0.2372 0.6563 0.271 Uiso 1 1 calc R . .
H12B H -0.0048 0.2694 0.6651 0.271 Uiso 1 1 calc R . .
H12C H -0.0773 0.2861 0.6585 0.271 Uiso 1 1 calc R . .
C13C C 0.1912(3) 0.3305(2) 0.78495(13) 0.0461(18) Uani 1 1 d . G .
C14C C 0.2261(5) 0.2966(3) 0.8016(2) 0.081(3) Uani 1 1 d . . .
H14C H 0.2010 0.2955 0.8197 0.097 Uiso 1 1 calc R . .
C15C C 0.2916(6) 0.3077(4) 0.8105(3) 0.204(6) Uani 1 1 d . . .
H15D H 0.2921 0.3369 0.8169 0.306 Uiso 1 1 calc R . .
H15E H 0.3220 0.3045 0.7946 0.306 Uiso 1 1 calc R . .
H15F H 0.3053 0.2894 0.8259 0.306 Uiso 1 1 calc R . .
C16C C 0.2136(11) 0.2579(4) 0.7896(4) 0.335(11) Uani 1 1 d . . .
H16A H 0.1671 0.2561 0.7844 0.503 Uiso 1 1 calc R . .
H16B H 0.2241 0.2357 0.8031 0.503 Uiso 1 1 calc R . .
H16C H 0.2407 0.2545 0.7727 0.503 Uiso 1 1 calc R . .
C17C C 0.1782(3) 0.3310(2) 0.71380(14) 0.0469(18) Uani 1 1 d . G .
C18C C 0.2036(4) 0.3014(3) 0.69184(19) 0.069(2) Uani 1 1 d . . .
H18C H 0.1778 0.3068 0.6743 0.083 Uiso 1 1 calc R . .
C19C C 0.2727(5) 0.3063(3) 0.6845(3) 0.138(5) Uani 1 1 d . . .
H19O H 0.2808 0.3353 0.6786 0.207 Uiso 1 1 calc R . .
H19P H 0.2837 0.2873 0.6690 0.207 Uiso 1 1 calc R . .
H19R H 0.3000 0.2997 0.7009 0.207 Uiso 1 1 calc R . .
C20C C 0.1896(7) 0.2581(4) 0.7001(4) 0.209(7) Uani 1 1 d . . .
H20O H 0.2062 0.2390 0.6857 0.314 Uiso 1 1 calc R . .
H20P H 0.1421 0.2544 0.7022 0.314 Uiso 1 1 calc R . .
H20R H 0.2112 0.2521 0.7181 0.314 Uiso 1 1 calc R . .
C21C C -0.0620(3) 0.4202(2) 0.65330(14) 0.0447(18) Uani 1 1 d . G .
C22C C -0.0774(5) 0.4042(2) 0.62412(14) 0.064(2) Uani 1 1 d . . .
H22C H -0.0385 0.4105 0.6120 0.077 Uiso 1 1 calc R . .
C23C C -0.0884(6) 0.3583(3) 0.62302(19) 0.109(4) Uani 1 1 d . . .
H23A H -0.0488 0.3438 0.6296 0.163 Uiso 1 1 calc R . .
H23B H -0.0980 0.3499 0.6036 0.163 Uiso 1 1 calc R . .
H23C H -0.1255 0.3509 0.6352 0.163 Uiso 1 1 calc R . .
C24C C -0.1318(8) 0.4278(4) 0.6130(3) 0.218(7) Uani 1 1 d . . .
H24G H -0.1218 0.4578 0.6141 0.328 Uiso 1 1 calc R . .
H24H H -0.1713 0.4218 0.6241 0.328 Uiso 1 1 calc R . .
H24I H -0.1393 0.4199 0.5934 0.328 Uiso 1 1 calc R . .
C25C C 0.1321(4) 0.3871(3) 0.84506(17) 0.063(2) Uani 1 1 d . I .
C26C C 0.1797(5) 0.3918(4) 0.8695(2) 0.161(4) Uani 1 1 d D . .
H26C H 0.1562 0.4091 0.8839 0.194 Uiso 1 1 calc R H 1
C27C C 0.1926(10) 0.3483(5) 0.8840(4) 0.145(3) Uani 0.50 1 d PDU I 1
H27G H 0.1506 0.3355 0.8892 0.217 Uiso 0.50 1 calc PR I 1
H27H H 0.2193 0.3524 0.9009 0.217 Uiso 0.50 1 calc PR I 1
H27I H 0.2159 0.3298 0.8709 0.217 Uiso 0.50 1 calc PR I 1
C27' C 0.1495(10) 0.3682(8) 0.8954(4) 0.144(3) Uani 0.50 1 d PDU I 2
H27J H 0.1842 0.3618 0.9090 0.216 Uiso 0.50 1 calc PR I 2
H27K H 0.1290 0.3421 0.8891 0.216 Uiso 0.50 1 calc PR I 2
H27L H 0.1162 0.3860 0.9044 0.216 Uiso 0.50 1 calc PR I 2
C28C C 0.2345(6) 0.4101(5) 0.8655(3) 0.184(6) Uani 1 1 d . I .
H28D H 0.2583 0.4121 0.8833 0.276 Uiso 1 1 calc R . .
H28E H 0.2268 0.4382 0.8579 0.276 Uiso 1 1 calc R . .
H28F H 0.2607 0.3939 0.8520 0.276 Uiso 1 1 calc R . .
C29C C -0.0234(3) 0.4221(2) 0.85786(13) 0.0474(19) Uani 1 1 d . K .
C30C C -0.02028(17) 0.4017(3) 0.88758(15) 0.086(3) Uani 1 1 d D . .
H30C H -0.0610 0.4172 0.8932 0.103 Uiso 1 1 calc R J 1
C31C C -0.0567(7) 0.3613(4) 0.8890(2) 0.167(5) Uani 1 1 d . K .
H31G H -0.0550 0.3504 0.9083 0.251 Uiso 1 1 calc R . .
H31H H -0.0366 0.3411 0.8761 0.251 Uiso 1 1 calc R . .
H31I H -0.1026 0.3660 0.8836 0.251 Uiso 1 1 calc R . .
C32C C 0.0236(5) 0.4330(3) 0.9071(3) 0.177(14) Uani 0.50 1 d PD K 1
H32G H 0.0258 0.4218 0.9263 0.265 Uiso 0.50 1 calc PR K 1
H32H H 0.0034 0.4608 0.9074 0.265 Uiso 0.50 1 calc PR K 1
H32I H 0.0681 0.4350 0.8993 0.265 Uiso 0.50 1 calc PR K 1
C32' C -0.0651(8) 0.4304(5) 0.9085(3) 0.151(13) Uani 0.50 1 d PD K 2
H32J H -0.1109 0.4296 0.9021 0.226 Uiso 0.50 1 calc PR K 2
H32K H -0.0492 0.4593 0.9081 0.226 Uiso 0.50 1 calc PR K 2
H32L H -0.0623 0.4194 0.9277 0.226 Uiso 0.50 1 calc PR K 2
C33C C -0.1543(3) 0.4726(2) 0.82662(14) 0.0452(18) Uani 1 1 d . K .
C34C C -0.2175(4) 0.4818(2) 0.84168(17) 0.058(2) Uani 1 1 d . . .
H34C H -0.2555 0.4715 0.8303 0.070 Uiso 1 1 calc R . .
C35C C -0.2251(4) 0.5283(3) 0.8475(2) 0.086(3) Uani 1 1 d . . .
H35D H -0.2273 0.5436 0.8297 0.129 Uiso 1 1 calc R . .
H35E H -0.1873 0.5383 0.8585 0.129 Uiso 1 1 calc R . .
H35F H -0.2655 0.5331 0.8583 0.129 Uiso 1 1 calc R . .
C36C C -0.2151(5) 0.4592(3) 0.8695(2) 0.097(4) Uani 1 1 d . . .
H36G H -0.2110 0.4290 0.8662 0.146 Uiso 1 1 calc R . .
H36H H -0.2556 0.4647 0.8800 0.146 Uiso 1 1 calc R . .
H36I H -0.1773 0.4690 0.8804 0.146 Uiso 1 1 calc R . .
C37C C -0.1984(3) 0.3626(2) 0.76082(14) 0.0409(17) Uani 1 1 d . G .
C38C C -0.2690(3) 0.3478(3) 0.76389(17) 0.070(3) Uani 1 1 d . . .
H38C H -0.2708 0.3254 0.7786 0.084 Uiso 1 1 calc R . .
C39C C -0.3104(4) 0.3880(3) 0.7748(3) 0.112(4) Uani 1 1 d . . .
H39G H -0.3563 0.3799 0.7778 0.169 Uiso 1 1 calc R . .
H39H H -0.3082 0.4103 0.7607 0.169 Uiso 1 1 calc R . .
H39I H -0.2917 0.3980 0.7926 0.169 Uiso 1 1 calc R . .
C40C C -0.2969(4) 0.3313(4) 0.73748(19) 0.102(4) Uani 1 1 d . . .
H40D H -0.3420 0.3218 0.7409 0.153 Uiso 1 1 calc R . .
H40E H -0.2703 0.3077 0.7309 0.153 Uiso 1 1 calc R . .
H40F H -0.2971 0.3534 0.7232 0.153 Uiso 1 1 calc R . .
C41C C -0.1768(3) 0.4723(2) 0.69259(17) 0.057(2) Uani 1 1 d . G .
C42C C -0.2469(4) 0.4813(3) 0.6846(2) 0.093(3) Uani 1 1 d . . .
H42C H -0.2552 0.5071 0.6961 0.111 Uiso 1 1 calc R . .
C43C C -0.2964(4) 0.4534(4) 0.6962(2) 0.093(4) Uani 1 1 d . . .
H43A H -0.2858 0.4471 0.7158 0.139 Uiso 1 1 calc R . .
H43B H -0.2973 0.4274 0.6853 0.139 Uiso 1 1 calc R . .
H43C H -0.3396 0.4670 0.6952 0.139 Uiso 1 1 calc R . .
C44C C -0.2532(5) 0.4981(5) 0.6568(2) 0.151(2) Uani 1 1 d . . .
H44L H -0.2167 0.5172 0.6530 0.226 Uiso 1 1 calc R . .
H44M H -0.2949 0.5133 0.6552 0.226 Uiso 1 1 calc R . .
H44N H -0.2526 0.4751 0.6431 0.226 Uiso 1 1 calc R . .
C45C C 0.0999(3) 0.3846(3) 0.65752(13) 0.053(2) Uani 1 1 d . M .
C46C C 0.1358(4) 0.38819(13) 0.62988(15) 0.108(4) Uani 1 1 d D . .
H46C H 0.1412 0.3579 0.6249 0.129 Uiso 1 1 calc R L 1
C47C C 0.2024(5) 0.4002(4) 0.6335(2) 0.114(4) Uani 1 1 d . M .
H47G H 0.2237 0.4022 0.6150 0.170 Uiso 1 1 calc R . .
H47H H 0.2251 0.3792 0.6449 0.170 Uiso 1 1 calc R . .
H47I H 0.2043 0.4275 0.6429 0.170 Uiso 1 1 calc R . .
C48C C 0.0967(5) 0.4027(5) 0.6066(2) 0.101(3) Uani 0.50 1 d PDU M 1
H48G H 0.0531 0.3898 0.6075 0.151 Uiso 0.50 1 calc PR M 1
H48H H 0.1181 0.3949 0.5888 0.151 Uiso 0.50 1 calc PR M 1
H48I H 0.0923 0.4332 0.6075 0.151 Uiso 0.50 1 calc PR M 1
C48' C 0.1223(9) 0.3580(4) 0.6081(2) 0.103(3) Uani 0.50 1 d PDU M 2
H48J H 0.1236 0.3719 0.5897 0.155 Uiso 0.50 1 calc PR M 2
H48K H 0.0787 0.3458 0.6111 0.155 Uiso 0.50 1 calc PR M 2
H48L H 0.1554 0.3357 0.6086 0.155 Uiso 0.50 1 calc PR M 2
C49C C -0.0464(6) 0.5835(2) 0.68577(19) 0.085(3) Uani 1 1 d . . .
H49E H -0.0275 0.6111 0.6807 0.102 Uiso 1 1 calc R . .
H49F H -0.0943 0.5850 0.6823 0.102 Uiso 1 1 calc R . .
C50C C -0.0354(5) 0.5762(2) 0.71585(16) 0.071(3) Uani 1 1 d . G .
H50E H 0.0067 0.5893 0.7213 0.085 Uiso 1 1 calc R . .
H50F H -0.0707 0.5903 0.7266 0.085 Uiso 1 1 calc R . .
C51C C 0.0528(4) 0.5555(2) 0.66552(19) 0.065(2) Uani 1 1 d . . .
H51A H 0.0678 0.5739 0.6810 0.077 Uiso 1 1 calc R . .
H51B H 0.0648 0.5691 0.6475 0.077 Uiso 1 1 calc R . .
C52C C 0.0866(4) 0.5143(2) 0.66764(18) 0.064(2) Uani 1 1 d . G .
H52E H 0.0793 0.4983 0.6501 0.077 Uiso 1 1 calc R . .
H52F H 0.1344 0.5189 0.6697 0.077 Uiso 1 1 calc R . .
C53C C -0.0507(4) 0.5497(2) 0.63855(17) 0.077(2) Uani 1 1 d . . .
H53C H -0.0974 0.5423 0.6414 0.092 Uiso 1 1 calc R . .
H53D H -0.0303 0.5268 0.6275 0.092 Uiso 1 1 calc R . .
C54C C -0.0480(4) 0.5892(2) 0.62118(17) 0.062(2) Uani 1 1 d . . .
H54C H -0.0710 0.6119 0.6314 0.074 Uiso 1 1 calc R . .
H54D H -0.0015 0.5978 0.6189 0.074 Uiso 1 1 calc R . .
C55C C -0.0784(6) 0.5841(3) 0.5928(2) 0.116(4) Uani 1 1 d . . .
H55C H -0.1243 0.5747 0.5955 0.139 Uiso 1 1 calc R . .
H55D H -0.0548 0.5613 0.5829 0.139 Uiso 1 1 calc R . .
C56C C -0.0794(6) 0.6224(3) 0.5735(2) 0.122(4) Uani 1 1 d . . .
H56A H -0.0978 0.6145 0.5552 0.183 Uiso 1 1 calc R . .
H56B H -0.0345 0.6328 0.5709 0.183 Uiso 1 1 calc R . .
H56C H -0.1065 0.6444 0.5820 0.183 Uiso 1 1 calc R . .
C57C C -0.0288(5) 0.5836(3) 0.8245(2) 0.0838(18) Uani 1 1 d . . .
H57C H -0.0123 0.6120 0.8291 0.101 Uiso 1 1 calc R . .
H57D H -0.0755 0.5823 0.8303 0.101 Uiso 1 1 calc R . .
C58C C -0.0249(5) 0.5773(2) 0.79386(16) 0.068(3) Uani 1 1 d . G .
H58C H -0.0632 0.5908 0.7848 0.081 Uiso 1 1 calc R . .
H58D H 0.0153 0.5911 0.7866 0.081 Uiso 1 1 calc R . .
C59C C 0.0800(4) 0.5595(2) 0.83826(17) 0.063(2) Uani 1 1 d . . .
H59C H 0.0965 0.5735 0.8555 0.076 Uiso 1 1 calc R . .
H59D H 0.0888 0.5782 0.8221 0.076 Uiso 1 1 calc R . .
C60C C 0.1172(4) 0.5177(2) 0.83403(18) 0.067(2) Uani 1 1 d . G .
H60E H 0.1632 0.5234 0.8284 0.080 Uiso 1 1 calc R . .
H60F H 0.1178 0.5016 0.8519 0.080 Uiso 1 1 calc R . .
C61C C -0.0146(5) 0.5517(3) 0.87112(17) 0.072(3) Uani 1 1 d . . .
H61E H -0.0605 0.5415 0.8713 0.086 Uiso 1 1 calc R . .
H61F H 0.0124 0.5308 0.8813 0.086 Uiso 1 1 calc R . .
C62C C -0.0122(4) 0.5916(2) 0.88714(16) 0.068(2) Uani 1 1 d . . .
H62A H -0.0455 0.6112 0.8797 0.082 Uiso 1 1 calc R . .
H62B H 0.0316 0.6047 0.8849 0.082 Uiso 1 1 calc R . .
C63C C -0.0255(5) 0.5833(3) 0.91875(18) 0.084(3) Uani 1 1 d . . .
H63E H -0.0644 0.5649 0.9208 0.101 Uiso 1 1 calc R . .
H63F H 0.0127 0.5689 0.9272 0.101 Uiso 1 1 calc R . .
C64C C -0.0378(6) 0.6249(3) 0.9342(2) 0.102(4) Uani 1 1 d . . .
H64A H -0.0474 0.6193 0.9540 0.152 Uiso 1 1 calc R . .
H64B H -0.0752 0.6394 0.9256 0.152 Uiso 1 1 calc R . .
H64C H 0.0014 0.6426 0.9328 0.152 Uiso 1 1 calc R . .
C65C C 0.3003(4) 0.4526(3) 0.77487(18) 0.082(3) Uani 1 1 d . . .
H65C H 0.3338 0.4751 0.7740 0.098 Uiso 1 1 calc R . .
H65D H 0.3177 0.4303 0.7872 0.098 Uiso 1 1 calc R . .
C66C C 0.2412(3) 0.4698(3) 0.78801(17) 0.064(2) Uani 1 1 d . G .
H66C H 0.2454 0.4676 0.8087 0.077 Uiso 1 1 calc R . .
H66D H 0.2377 0.4999 0.7832 0.077 Uiso 1 1 calc R . .
C67C C 0.2845(4) 0.4680(3) 0.7250(2) 0.080(3) Uani 1 1 d . . .
H67C H 0.2771 0.4952 0.7344 0.096 Uiso 1 1 calc R . .
H67D H 0.3261 0.4702 0.7143 0.096 Uiso 1 1 calc R . .
C68C C 0.2321(3) 0.4613(3) 0.70535(17) 0.070(3) Uani 1 1 d . G .
H68E H 0.2239 0.4875 0.6948 0.084 Uiso 1 1 calc R . .
H68F H 0.2454 0.4394 0.6917 0.084 Uiso 1 1 calc R . .
C69C C 0.3446(3) 0.4057(3) 0.7402(2) 0.075(3) Uani 1 1 d . . .
H69C H 0.3360 0.3939 0.7212 0.090 Uiso 1 1 calc R . .
H69D H 0.3422 0.3823 0.7538 0.090 Uiso 1 1 calc R . .
C70C C 0.4153(3) 0.4234(3) 0.7405(2) 0.076(3) Uani 1 1 d . . .
H70C H 0.4187 0.4465 0.7267 0.091 Uiso 1 1 calc R . .
H70D H 0.4248 0.4351 0.7594 0.091 Uiso 1 1 calc R . .
C71C C 0.4650(4) 0.3908(3) 0.7337(3) 0.120(5) Uani 1 1 d . . .
H71C H 0.4517 0.3761 0.7162 0.144 Uiso 1 1 calc R . .
H71D H 0.4666 0.3700 0.7491 0.144 Uiso 1 1 calc R . .
C72C C 0.5342(5) 0.4100(4) 0.7295(4) 0.192(9) Uani 1 1 d . . .
H72G H 0.5659 0.3875 0.7259 0.288 Uiso 1 1 calc R . .
H72H H 0.5471 0.4252 0.7466 0.288 Uiso 1 1 calc R . .
H72I H 0.5335 0.4293 0.7135 0.288 Uiso 1 1 calc R . .
N1C N -0.0178(3) 0.55114(17) 0.66696(13) 0.0516(17) Uani 1 1 d . . .
N2C N 0.0083(3) 0.55292(19) 0.84088(13) 0.0534(17) Uani 1 1 d . . .
N3C N 0.2924(3) 0.43547(17) 0.74678(13) 0.0495(16) Uani 1 1 d . . .
O1C O -0.02741(18) 0.45103(12) 0.72100(8) 0.0320(10) Uani 1 1 d . . .
O2C O -0.01603(18) 0.45134(12) 0.78922(8) 0.0293(10) Uani 1 1 d . . .
O3C O -0.11401(18) 0.43812(12) 0.75782(8) 0.0337(10) Uani 1 1 d . . .
H3M H -0.1569 0.4447 0.7590 0.040 Uiso 1 1 d R . .
O4C O 0.06467(18) 0.48171(11) 0.75214(8) 0.0317(10) Uani 1 1 d . . .
H4M H 0.0898 0.5067 0.7512 0.038 Uiso 1 1 d R . .
O5C O -0.0424(2) 0.37401(12) 0.75579(8) 0.0342(10) Uani 1 1 d . . .
O6C O 0.03658(19) 0.38037(12) 0.79588(8) 0.0329(10) Uani 1 1 d . . .
H6L H 0.0489 0.3657 0.8112 0.039 Uiso 1 1 d R . .
O7C O 0.09576(19) 0.40351(12) 0.75189(8) 0.0323(10) Uani 1 1 d . . .
O8C O 0.02228(18) 0.37916(12) 0.71187(8) 0.0322(10) Uani 1 1 d . . .
H8M H 0.0295 0.3640 0.6962 0.039 Uiso 1 1 d R . .
O9C O -0.1386(2) 0.52332(14) 0.75884(11) 0.0530(14) Uani 1 1 d . . .
O10C O -0.2254(2) 0.48040(16) 0.76148(13) 0.0646(17) Uani 1 1 d . . .
O11C O 0.0074(2) 0.29866(13) 0.78282(9) 0.0417(12) Uani 1 1 d . . .
O12C O -0.0707(2) 0.33171(14) 0.80799(9) 0.0431(12) Uani 1 1 d . . .
O13C O -0.0012(2) 0.29865(13) 0.72802(8) 0.0409(11) Uani 1 1 d . . .
O14C O -0.0870(2) 0.33049(14) 0.70703(9) 0.0418(11) Uani 1 1 d . . .
O15C O 0.1324(2) 0.32421(14) 0.77887(9) 0.0456(12) Uani 1 1 d . . .
O16C O 0.2233(2) 0.36236(15) 0.77783(11) 0.0550(14) Uani 1 1 d . . .
O17C O 0.1229(2) 0.32356(14) 0.72370(9) 0.0429(12) Uani 1 1 d . . .
O18C O 0.2130(2) 0.36240(16) 0.71840(11) 0.0566(14) Uani 1 1 d . . .
O19C O -0.0767(2) 0.39752(14) 0.67414(9) 0.0469(12) Uani 1 1 d . . .
O20C O -0.0375(2) 0.45641(16) 0.65469(10) 0.0550(14) Uani 1 1 d . . .
O21C O 0.1325(2) 0.41788(15) 0.82780(10) 0.0513(14) Uani 1 1 d . . .
O22C O 0.0969(3) 0.35523(17) 0.84307(10) 0.0645(16) Uani 1 1 d . . .
O23C O -0.0513(2) 0.40029(15) 0.83828(9) 0.0498(13) Uani 1 1 d . . .
O24C O -0.0018(3) 0.45778(15) 0.85489(10) 0.0555(14) Uani 1 1 d . . .
O25C O -0.1487(2) 0.43813(15) 0.81386(10) 0.0495(13) Uani 1 1 d . . .
O26C O -0.1095(2) 0.49985(16) 0.82893(11) 0.0584(15) Uani 1 1 d . . .
O27C O -0.1684(2) 0.36973(14) 0.78384(9) 0.0422(12) Uani 1 1 d . . .
O28C O -0.17662(19) 0.37008(13) 0.73663(9) 0.0388(11) Uani 1 1 d . . .
O29C O -0.1649(2) 0.43719(15) 0.70413(10) 0.0492(13) Uani 1 1 d . . .
O30C O -0.1349(2) 0.49941(16) 0.68730(13) 0.0659(17) Uani 1 1 d . . .
O31C O 0.1074(2) 0.41487(16) 0.67409(10) 0.0513(14) Uani 1 1 d . . .
O32C O 0.0660(2) 0.35374(17) 0.66190(9) 0.0556(14) Uani 1 1 d . . .
O33C O -0.0339(2) 0.53397(13) 0.72332(10) 0.0438(12) Uani 1 1 d . . .
O34C O 0.0638(2) 0.49136(15) 0.69029(10) 0.0473(13) Uani 1 1 d . . .
O35C O -0.0235(2) 0.53470(13) 0.78641(9) 0.0433(12) Uani 1 1 d . . .
O36C O 0.0845(2) 0.49402(14) 0.81253(9) 0.0436(12) Uani 1 1 d . . .
O37C O 0.1838(2) 0.44934(14) 0.77950(9) 0.0409(12) Uani 1 1 d . . .
O38C O 0.17393(19) 0.44876(15) 0.71879(9) 0.0455(13) Uani 1 1 d . . .

loop_
_atom_site_aniso_label
_atom_site_aniso_U_11
_atom_site_aniso_U_22
_atom_site_aniso_U_33
_atom_site_aniso_U_23
_atom_site_aniso_U_13
_atom_site_aniso_U_12
C1 0.27(2) 0.091(7) 0.32(2) -0.120(10) 0.058(17) -0.045(11)
C2 0.091(7) 0.080(6) 0.072(6) 0.016(5) 0.002(5) -0.017(5)
N1 0.114(6) 0.060(4) 0.104(6) 0.016(5) 0.001(5) -0.038(4)
C3 0.064(5) 0.079(6) 0.124(8) -0.005(6) 0.000(6) 0.009(5)
C4 0.131(10) 0.287(18) 0.170(12) 0.095(12) -0.078(9) -0.056(12)
N2 0.102(6) 0.105(7) 0.167(9) -0.016(7) -0.052(7) 0.021(6)
Zr1A 0.0252(2) 0.0220(2) 0.0316(3) 0.0052(2) 0.0046(2) 0.0031(2)
Zr2A 0.0281(3) 0.0330(3) 0.0299(3) 0.0059(2) 0.0033(2) -0.0010(2)
Zr3A 0.0356(3) 0.0203(2) 0.0317(3) 0.0025(2) -0.0021(2) -0.0014(2)
Zr4A 0.0240(2) 0.0248(3) 0.0330(3) 0.0021(2) 0.0001(2) 0.0002(2)
Zr5A 0.0256(2) 0.0237(2) 0.0364(3) -0.0024(2) 0.0036(2) 0.0010(2)
Zr6A 0.0241(2) 0.0278(3) 0.0327(3) 0.0051(2) 0.0005(2) -0.0014(2)
Ni1A 0.0234(3) 0.0259(4) 0.0531(5) 0.0025(3) 0.0024(3) -0.0006(3)
Ni2A 0.0432(4) 0.0299(4) 0.0310(4) 0.0004(3) -0.0007(3) 0.0039(3)
Ni3A 0.0356(4) 0.0284(4) 0.0384(4) 0.0092(3) 0.0002(3) 0.0018(3)
C1A 0.043(3) 0.027(3) 0.041(3) 0.005(3) 0.000(3) 0.008(3)
C2A 0.049(4) 0.033(3) 0.054(4) 0.012(3) 0.010(3) 0.012(3)
C3A 0.088(6) 0.067(5) 0.106(6) 0.060(4) 0.029(5) 0.023(5)
C4A 0.109(7) 0.136(8) 0.109(7) 0.076(6) 0.054(6) 0.027(7)
C5A 0.039(3) 0.032(3) 0.055(4) -0.003(3) 0.017(3) -0.002(3)
C6A 0.035(3) 0.046(4) 0.051(4) 0.017(3) 0.010(3) -0.004(3)
C7A 0.057(4) 0.159(9) 0.122(8) -0.045(7) 0.019(5) -0.070(5)
C8A 0.048(4) 0.076(5) 0.195(9) 0.070(5) 0.074(5) 0.027(4)
C9A 0.039(3) 0.067(4) 0.042(4) 0.016(3) 0.008(3) 0.016(3)
C10A 0.240(6) 0.373(12) 0.178(8) 0.038(8) 0.131(6) 0.187(7)
C11A 0.240(6) 0.373(12) 0.178(8) 0.038(8) 0.131(6) 0.187(7)
C12A 0.240(6) 0.373(12) 0.178(8) 0.038(8) 0.131(6) 0.187(7)
C13A 0.039(4) 0.054(4) 0.064(5) 0.020(4) 0.000(3) -0.008(3)
C14A 0.064(5) 0.046(4) 0.241(12) 0.063(6) 0.062(6) 0.008(4)
C15A 0.133(7) 0.166(8) 0.092(5) 0.054(5) 0.011(5) 0.039(6)
C16A 0.096(7) 0.122(8) 0.195(11) 0.091(8) 0.017(8) -0.040(7)
C17A 0.042(3) 0.049(4) 0.031(3) 0.012(3) -0.006(3) 0.000(3)
C18A 0.066(5) 0.084(6) 0.037(4) 0.009(4) -0.005(4) 0.016(4)
C19A 0.158(5) 0.157(5) 0.049(4) 0.054(4) -0.004(5) 0.061(5)
C20A 0.112(11) 0.163(14) 0.039(6) 0.028(8) -0.002(7) -0.004(11)
C19' 0.151(6) 0.158(6) 0.049(5) 0.050(5) -0.011(5) 0.066(5)
C20' 0.112(11) 0.163(14) 0.039(6) 0.028(8) -0.002(7) -0.004(11)
C21A 0.092(5) 0.050(4) 0.038(4) 0.001(3) -0.001(4) -0.039(4)
C22A 0.161(9) 0.053(5) 0.140(9) -0.039(5) 0.038(8) -0.061(6)
C23A 0.095(8) 0.048(5) 0.251(16) -0.021(8) -0.041(9) -0.007(5)
C24A 0.167(9) 0.109(7) 0.128(10) -0.021(7) 0.008(8) -0.101(7)
C25A 0.051(4) 0.080(5) 0.053(4) -0.005(4) -0.004(4) -0.013(4)
C26A 0.078(6) 0.191(12) 0.058(5) -0.002(7) -0.036(5) -0.008(7)
C27A 0.065(5) 0.127(8) 0.100(7) -0.004(6) -0.043(5) -0.026(6)
C28A 0.083(7) 0.255(16) 0.080(7) 0.013(9) -0.033(6) -0.016(10)
C29A 0.032(3) 0.033(3) 0.072(5) 0.006(3) 0.019(3) 0.008(3)
C30A 0.047(4) 0.048(4) 0.124(8) 0.002(5) 0.010(5) 0.019(4)
C31A 0.052(4) 0.072(6) 0.182(10) 0.023(6) 0.059(5) 0.029(4)
C32A 0.082(6) 0.068(6) 0.40(2) 0.053(10) 0.083(10) 0.043(5)
C33A 0.037(3) 0.018(3) 0.070(4) -0.006(3) -0.003(3) 0.008(2)
C34A 0.047(4) 0.027(3) 0.106(6) 0.014(4) 0.017(4) 0.002(3)
C35A 0.044(4) 0.036(3) 0.095(6) -0.005(4) 0.002(4) 0.018(3)
C36A 0.056(5) 0.029(4) 0.184(10) 0.015(5) 0.006(6) -0.006(4)
C37A 0.041(3) 0.038(3) 0.046(4) -0.001(3) -0.010(3) 0.006(3)
C38A 0.044(4) 0.065(5) 0.068(5) -0.020(4) -0.009(4) -0.011(4)
C39A 0.112(7) 0.079(6) 0.058(5) -0.037(4) -0.027(5) -0.002(5)
C40A 0.072(5) 0.039(4) 0.095(6) -0.016(4) 0.002(5) -0.012(4)
C41A 0.043(3) 0.047(4) 0.052(4) 0.017(3) -0.017(3) -0.018(3)
C42A 0.086(5) 0.061(5) 0.066(5) 0.011(4) -0.035(4) -0.039(4)
C43A 0.047(5) 0.085(7) 0.277(16) -0.046(9) -0.042(8) 0.012(5)
C44A 0.086(8) 0.358(15) 0.238(12) -0.233(11) 0.025(8) -0.066(10)
C45A 0.035(3) 0.019(3) 0.052(4) 0.010(3) -0.004(3) 0.003(2)
C46A 0.038(3) 0.052(4) 0.033(3) 0.013(3) -0.007(3) 0.009(3)
C47A 0.074(5) 0.049(4) 0.075(5) 0.007(4) -0.012(4) 0.031(4)
C48A 0.052(4) 0.070(5) 0.054(4) 0.019(4) -0.019(4) 0.005(4)
C49A 0.028(3) 0.053(4) 0.072(5) 0.009(4) 0.017(3) -0.006(3)
C50A 0.042(3) 0.050(4) 0.057(4) 0.025(3) 0.017(3) 0.005(3)
C51A 0.027(3) 0.040(4) 0.100(6) 0.011(4) 0.003(4) 0.007(3)
C52A 0.021(3) 0.041(3) 0.049(4) 0.007(3) 0.000(3) 0.005(3)
C53A 0.036(3) 0.045(4) 0.089(6) 0.009(4) 0.006(4) -0.012(3)
C54A 0.024(3) 0.046(4) 0.146(8) 0.033(5) 0.002(4) -0.010(3)
C55A 0.058(5) 0.065(5) 0.151(9) 0.024(6) 0.000(6) -0.031(4)
C56A 0.066(6) 0.074(6) 0.188(12) 0.023(7) -0.003(7) -0.021(5)
C57A 0.091(6) 0.059(4) 0.049(4) -0.008(4) -0.005(4) 0.028(4)
C58A 0.076(5) 0.036(3) 0.045(4) -0.010(3) -0.011(4) 0.004(3)
C59A 0.046(4) 0.116(7) 0.048(4) 0.006(5) 0.008(4) -0.012(5)
C60A 0.089(5) 0.053(4) 0.049(4) -0.004(4) 0.021(4) -0.005(4)
C61A 0.044(4) 0.072(5) 0.037(4) -0.013(3) -0.006(3) -0.004(3)
C62A 0.084(6) 0.074(5) 0.055(5) -0.001(4) -0.015(4) 0.001(5)
C63A 0.096(6) 0.167(9) 0.053(5) -0.052(5) 0.019(5) -0.068(6)
C64A 0.146(9) 0.205(11) 0.042(5) -0.042(6) -0.004(6) -0.081(9)
C65A 0.525(15) 0.155(7) 0.073(6) -0.065(5) -0.138(8) 0.255(8)
C66A 0.045(3) 0.035(3) 0.062(4) -0.011(3) -0.002(3) 0.012(3)
C67A 0.031(4) 0.055(5) 0.418(19) 0.108(8) 0.023(8) 0.009(4)
C68A 0.042(3) 0.032(3) 0.073(5) -0.003(3) -0.018(3) 0.012(3)
C69A 0.067(5) 0.055(4) 0.124(7) 0.053(5) -0.014(5) 0.011(4)
C70A 0.108(6) 0.053(4) 0.079(5) 0.029(4) -0.022(5) 0.025(5)
C71A 0.150(9) 0.088(6) 0.153(9) 0.074(6) -0.065(8) -0.054(6)
C72A 0.105(7) 0.112(8) 0.173(9) 0.072(7) -0.088(6) -0.007(6)
N1A 0.030(3) 0.040(3) 0.073(4) 0.007(3) 0.007(3) -0.008(2)
N2A 0.062(3) 0.051(3) 0.036(3) -0.004(3) -0.002(3) 0.013(3)
N3A 0.061(3) 0.031(3) 0.049(3) 0.015(2) 0.004(3) 0.020(3)
O1A 0.0216(17) 0.0250(18) 0.0297(19) 0.0040(16) 0.0021(16) -0.0006(15)
O2A 0.0321(19) 0.0263(18) 0.0244(19) 0.0017(16) 0.0014(16) -0.0052(16)
O3A 0.0220(17) 0.0237(18) 0.037(2) 0.0032(16) 0.0052(17) -0.0009(15)
O4A 0.0264(18) 0.0228(18) 0.035(2) -0.0028(16) 0.0066(17) 0.0040(15)
O5A 0.033(2) 0.0255(19) 0.036(2) 0.0050(17) 0.0014(17) 0.0063(16)
O6A 0.0264(18) 0.035(2) 0.0238(18) 0.0016(16) 0.0037(16) -0.0005(17)
O7A 0.0279(19) 0.0275(19) 0.034(2) 0.0053(17) -0.0027(17) -0.0001(16)
O8A 0.032(2) 0.030(2) 0.033(2) 0.0100(17) -0.0018(17) -0.0099(17)
O9A 0.041(2) 0.037(2) 0.055(3) 0.021(2) 0.020(2) 0.0170(19)
O10A 0.036(2) 0.045(2) 0.052(3) 0.021(2) 0.012(2) 0.009(2)
O11A 0.031(2) 0.040(2) 0.037(2) 0.0082(19) -0.0008(18) -0.0010(18)
O12A 0.033(2) 0.042(2) 0.047(3) 0.012(2) -0.0016(19) -0.0023(19)
O13A 0.043(2) 0.052(3) 0.039(2) -0.003(2) 0.006(2) 0.002(2)
O14A 0.045(2) 0.043(2) 0.042(2) -0.010(2) 0.006(2) 0.014(2)
O15A 0.047(2) 0.036(2) 0.049(3) 0.015(2) -0.001(2) -0.002(2)
O16A 0.045(3) 0.034(2) 0.092(4) 0.016(2) 0.006(3) -0.008(2)
O17A 0.046(2) 0.052(3) 0.033(2) 0.005(2) 0.003(2) 0.004(2)
O18A 0.046(3) 0.065(3) 0.042(2) 0.020(2) 0.009(2) 0.010(2)
O19A 0.058(3) 0.030(2) 0.068(3) -0.008(2) -0.003(3) -0.012(2)
O20A 0.069(3) 0.041(3) 0.081(4) 0.004(3) 0.001(3) -0.030(2)
O21A 0.048(3) 0.053(3) 0.045(3) -0.002(2) -0.007(2) 0.010(2)
O22A 0.053(3) 0.080(4) 0.042(3) -0.004(3) -0.006(2) 0.000(3)
O23A 0.034(2) 0.032(2) 0.057(3) -0.006(2) 0.011(2) 0.0055(18)
O24A 0.0269(19) 0.034(2) 0.052(3) 0.003(2) 0.0041(19) 0.0029(18)
O25A 0.032(2) 0.025(2) 0.058(3) 0.0041(19) 0.008(2) -0.0043(17)
O26A 0.032(2) 0.025(2) 0.081(3) 0.008(2) 0.014(2) 0.0044(18)
O27A 0.047(3) 0.042(2) 0.051(3) -0.010(2) 0.003(2) -0.005(2)
O28A 0.036(2) 0.049(3) 0.070(3) -0.009(2) -0.009(2) -0.002(2)
O29A 0.037(2) 0.047(3) 0.054(3) 0.002(2) -0.008(2) -0.014(2)
O30A 0.050(3) 0.062(3) 0.049(3) -0.010(2) -0.008(2) -0.012(2)
O31A 0.044(2) 0.057(3) 0.027(2) 0.009(2) 0.0065(19) 0.012(2)
O32A 0.050(2) 0.052(3) 0.039(2) 0.009(2) -0.005(2) 0.018(2)
O33A 0.0239(19) 0.030(2) 0.049(2) 0.0106(18) 0.0115(18) -0.0078(16)
O34A 0.0209(18) 0.031(2) 0.057(3) 0.001(2) 0.0006(18) 0.0018(16)
O35A 0.062(3) 0.0182(18) 0.037(2) -0.0041(17) -0.007(2) 0.0034(19)
O36A 0.044(2) 0.032(2) 0.027(2) 0.0043(17) 0.0049(18) 0.0044(18)
O37A 0.056(3) 0.029(2) 0.045(2) -0.0008(19) -0.004(2) 0.011(2)
O38A 0.028(2) 0.034(2) 0.053(2) 0.013(2) -0.0001(19) 0.0038(17)
Zr1B 0.0245(3) 0.0297(3) 0.0342(3) 0.0021(2) -0.0025(2) -0.0033(2)
Zr2B 0.0287(3) 0.0258(3) 0.0392(3) -0.0002(2) -0.0058(2) 0.0024(2)
Zr3B 0.0333(3) 0.0244(3) 0.0400(3) -0.0067(2) 0.0023(3) 0.0000(2)
Zr4B 0.0250(2) 0.0216(2) 0.0350(3) -0.0011(2) -0.0009(2) -0.0011(2)
Zr5B 0.0233(2) 0.0220(2) 0.0407(3) -0.0022(2) -0.0029(2) -0.0014(2)
Zr6B 0.0217(2) 0.0330(3) 0.0419(3) -0.0014(3) 0.0003(2) 0.0006(2)
Ni1B 0.0376(4) 0.0466(5) 0.0380(4) -0.0098(4) 0.0058(4) -0.0084(4)
Ni2B 0.0235(3) 0.0261(4) 0.0504(5) 0.0021(4) -0.0031(3) 0.0001(3)
Ni3B 0.0361(4) 0.0238(4) 0.0392(4) -0.0006(3) -0.0007(3) -0.0017(3)
C1B 0.030(3) 0.050(4) 0.058(4) 0.023(3) 0.004(3) -0.007(3)
C2B 0.064(5) 0.057(5) 0.078(5) 0.031(4) -0.017(4) -0.010(4)
C3B 0.094(7) 0.112(8) 0.068(6) 0.018(6) -0.002(5) 0.024(6)
C4B 0.123(8) 0.116(7) 0.172(9) 0.098(6) -0.075(7) -0.059(6)
C5B 0.021(3) 0.038(3) 0.076(5) -0.002(3) -0.009(3) 0.003(3)
C6B 0.032(3) 0.060(4) 0.070(5) 0.003(4) 0.000(3) 0.011(3)
C7B 0.042(5) 0.104(8) 0.49(3) 0.095(12) -0.094(9) -0.027(5)
C8B 0.079(7) 0.085(7) 0.254(16) -0.026(9) -0.045(9) 0.033(6)
C9B 0.042(3) 0.041(3) 0.030(3) -0.006(3) -0.002(3) -0.002(3)
C10B 0.102(6) 0.061(4) 0.048(4) -0.017(3) -0.006(4) 0.011(4)
C11B 0.299(14) 0.220(13) 0.127(10) 0.041(9) -0.120(10) -0.170(12)
C12B 0.52(6) 0.073(15) 0.059(12) -0.013(11) -0.10(2) 0.00(3)
C12' 0.102(6) 0.061(4) 0.048(4) -0.017(3) -0.006(4) 0.011(4)
C13B 0.050(4) 0.033(3) 0.040(3) 0.009(3) -0.003(3) 0.006(3)
C14B 0.065(5) 0.057(4) 0.050(4) -0.003(4) 0.002(4) -0.008(4)
C15B 0.133(7) 0.166(8) 0.092(5) 0.054(5) 0.011(5) 0.039(6)
C16B 0.227(13) 0.288(16) 0.073(7) -0.018(9) 0.043(9) -0.165(12)
C17B 0.057(4) 0.024(3) 0.041(3) 0.012(3) -0.001(3) 0.000(3)
C18B 0.064(5) 0.043(4) 0.078(5) 0.018(4) -0.006(4) 0.007(4)
C19B 0.110(6) 0.055(5) 0.135(8) -0.004(5) -0.071(6) 0.022(5)
C20B 0.092(7) 0.050(5) 0.212(13) 0.030(7) -0.039(8) 0.010(5)
C21B 0.075(5) 0.030(4) 0.094(6) -0.012(4) 0.002(5) 0.012(4)
C22B 0.153(8) 0.096(5) 0.245(12) -0.119(7) -0.081(9) 0.094(6)
C23B 0.101(6) 0.036(4) 0.131(8) -0.014(5) 0.036(6) 0.035(4)
C24B 0.106(8) 0.077(6) 0.311(15) -0.128(7) 0.049(9) -0.014(6)
C25B 0.043(3) 0.045(4) 0.052(4) -0.008(3) 0.008(3) -0.010(3)
C26B 0.068(5) 0.070(5) 0.028(3) -0.016(3) 0.013(3) -0.006(4)
C27B 0.070(6) 0.140(9) 0.072(6) -0.004(6) 0.013(5) 0.029(6)
C28B 0.111(7) 0.154(10) 0.043(5) -0.007(6) 0.026(5) 0.006(8)
C29B 0.034(3) 0.030(3) 0.067(4) -0.013(3) 0.001(3) 0.001(3)
C30B 0.056(4) 0.047(4) 0.076(5) -0.039(4) 0.012(4) -0.002(3)
C31B 0.058(5) 0.075(5) 0.069(5) -0.034(4) 0.006(4) -0.003(4)
C32B 0.079(6) 0.054(5) 0.185(10) -0.052(6) -0.029(7) 0.016(5)
C33B 0.034(3) 0.030(3) 0.062(4) -0.002(3) -0.002(3) 0.003(3)
C34B 0.055(5) 0.039(4) 0.129(8) 0.027(5) -0.005(5) -0.004(4)
C35B 0.066(5) 0.044(4) 0.096(6) 0.006(4) -0.021(5) -0.019(4)
C36B 0.070(6) 0.028(4) 0.35(2) 0.007(8) 0.004(10) 0.017(4)
C37B 0.026(3) 0.032(3) 0.057(4) -0.004(3) -0.014(3) -0.004(3)
C38B 0.032(3) 0.043(4) 0.099(6) -0.015(4) 0.012(4) -0.017(3)
C39B 0.086(6) 0.131(9) 0.204(12) 0.048(9) -0.089(7) -0.050(6)
C40B 0.089(7) 0.054(5) 0.40(2) 0.039(9) 0.009(11) -0.050(5)
C41B 0.045(4) 0.046(4) 0.069(5) 0.001(4) 0.024(4) 0.009(3)
C42B 0.055(5) 0.121(8) 0.149(9) -0.060(7) 0.025(6) 0.002(6)
C43B 0.070(7) 0.331(14) 0.228(11) -0.220(10) 0.013(7) 0.028(9)
C44B 0.043(3) 0.304(5) 0.105(4) 0.056(4) -0.018(3) 0.044(4)
C44' 0.037(4) 0.302(6) 0.103(5) 0.052(5) -0.014(5) 0.046(5)
C45B 0.036(3) 0.051(4) 0.044(4) -0.001(3) 0.008(3) -0.006(3)
C46B 0.029(3) 0.048(4) 0.046(4) 0.011(3) 0.004(3) -0.004(3)
C47B 0.051(4) 0.049(4) 0.072(5) -0.002(4) 0.019(4) -0.010(3)
C48B 0.042(4) 0.082(5) 0.040(4) -0.003(4) 0.008(3) -0.013(4)
C49B 0.059(4) 0.084(5) 0.037(4) -0.014(4) -0.001(3) -0.025(4)
C50B 0.059(4) 0.066(4) 0.027(3) -0.001(3) -0.013(3) 0.001(4)
C51B 0.052(4) 0.073(5) 0.049(4) -0.027(4) 0.010(3) -0.017(4)
C52B 0.065(4) 0.043(4) 0.051(4) -0.019(3) 0.019(3) -0.016(3)
C53B 0.060(5) 0.133(7) 0.038(4) -0.033(4) 0.015(4) -0.017(5)
C54B 0.072(5) 0.212(10) 0.062(5) -0.077(6) 0.036(4) -0.050(6)
C55B 0.123(9) 0.144(10) 0.135(10) -0.059(8) 0.036(8) -0.023(9)
C56B 0.069(3) 0.087(4) 0.096(4) -0.007(3) -0.006(3) 0.022(3)
C57B 0.069(3) 0.087(4) 0.096(4) -0.007(3) -0.006(3) 0.022(3)
C58B 0.036(3) 0.046(4) 0.050(4) 0.011(3) -0.012(3) 0.008(3)
C59B 0.024(3) 0.050(4) 0.059(4) 0.003(3) 0.004(3) -0.001(3)
C60B 0.019(3) 0.036(3) 0.069(4) 0.002(3) 0.012(3) 0.000(2)
C61B 0.041(4) 0.043(4) 0.069(5) 0.009(3) -0.010(3) 0.013(3)
C62B 0.045(4) 0.070(5) 0.073(5) -0.001(4) 0.004(4) 0.015(4)
C63B 0.066(4) 0.064(4) 0.060(5) 0.004(4) -0.007(4) 0.041(4)
C64B 0.112(8) 0.073(6) 0.110(8) 0.020(6) -0.018(7) 0.019(6)
C65B 0.107(6) 0.047(4) 0.052(4) -0.018(3) 0.016(4) -0.034(4)
C66B 0.062(4) 0.036(3) 0.065(4) -0.018(3) 0.019(4) -0.016(3)
C67B 0.043(4) 0.045(4) 0.151(8) 0.027(5) -0.015(5) -0.015(3)
C68B 0.041(3) 0.032(3) 0.060(4) 0.002(3) 0.021(3) -0.011(3)
C69B 0.037(3) 0.042(4) 0.055(4) 0.013(3) 0.007(3) -0.006(3)
C70B 0.069(5) 0.026(3) 0.078(5) -0.007(3) 0.001(4) -0.019(3)
C71B 0.088(6) 0.042(4) 0.077(5) 0.025(4) 0.004(5) -0.009(4)
C72B 0.071(5) 0.049(4) 0.111(7) 0.037(4) 0.036(5) 0.005(4)
N1B 0.049(3) 0.057(3) 0.043(3) -0.013(3) 0.008(3) -0.018(3)
N2B 0.031(3) 0.030(3) 0.064(4) 0.001(3) -0.014(3) 0.002(2)
N3B 0.048(3) 0.027(3) 0.051(3) 0.004(2) 0.000(3) -0.008(2)
O1B 0.0255(18) 0.032(2) 0.033(2) -0.0045(17) 0.0027(17) 0.0003(16)
O2B 0.0269(18) 0.0178(17) 0.033(2) 0.0024(16) -0.0038(17) -0.0051(15)
O3B 0.0291(19) 0.0194(17) 0.039(2) 0.0039(16) -0.0082(17) -0.0007(16)
O4B 0.0275(19) 0.0299(19) 0.031(2) -0.0008(16) -0.0035(17) -0.0079(16)
O5B 0.0229(18) 0.0236(19) 0.038(2) -0.0035(17) -0.0019(16) -0.0004(15)
O6B 0.0307(19) 0.031(2) 0.034(2) -0.0068(18) -0.0054(17) -0.0003(17)
O7B 0.0299(19) 0.0231(18) 0.033(2) -0.0034(16) 0.0012(17) 0.0011(16)
O8B 0.029(2) 0.028(2) 0.049(2) -0.0023(19) 0.0019(19) 0.0053(17)
O9B 0.041(2) 0.047(3) 0.051(3) 0.014(2) -0.006(2) -0.008(2)
O10B 0.038(2) 0.045(3) 0.061(3) 0.013(2) -0.009(2) -0.002(2)
O11B 0.025(2) 0.040(2) 0.057(3) -0.001(2) -0.001(2) 0.0057(18)
O12B 0.030(2) 0.054(3) 0.055(3) -0.001(2) -0.005(2) 0.005(2)
O13B 0.037(2) 0.037(2) 0.045(2) 0.002(2) -0.006(2) -0.0032(19)
O14B 0.037(2) 0.037(2) 0.044(2) -0.007(2) -0.0093(19) 0.0004(19)
O15B 0.046(3) 0.041(2) 0.047(3) 0.004(2) -0.009(2) -0.008(2)
O16B 0.039(2) 0.050(3) 0.045(2) 0.006(2) 0.000(2) -0.006(2)
O17B 0.045(2) 0.037(2) 0.067(3) -0.003(2) -0.019(2) 0.008(2)
O18B 0.047(3) 0.029(2) 0.072(3) 0.014(2) -0.005(2) 0.006(2)
O19B 0.054(3) 0.038(2) 0.089(4) -0.029(2) -0.003(3) 0.017(2)
O20B 0.059(3) 0.050(3) 0.096(4) -0.022(3) -0.004(3) 0.025(3)
O21B 0.044(2) 0.046(3) 0.043(2) -0.007(2) 0.005(2) -0.005(2)
O22B 0.057(3) 0.080(3) 0.042(3) -0.016(3) 0.008(2) -0.016(3)
O23B 0.030(2) 0.041(2) 0.053(3) -0.017(2) -0.003(2) -0.0010(19)
O24B 0.036(2) 0.038(2) 0.082(3) -0.012(2) -0.001(2) 0.000(2)
O25B 0.030(2) 0.023(2) 0.071(3) 0.008(2) -0.009(2) -0.0032(17)
O26B 0.043(2) 0.028(2) 0.079(3) 0.009(2) -0.017(2) -0.001(2)
O27B 0.0199(18) 0.036(2) 0.059(3) 0.000(2) -0.0082(19) -0.0008(17)
O28B 0.030(2) 0.031(2) 0.054(3) 0.002(2) -0.0042(19) -0.0046(18)
O29B 0.036(2) 0.060(3) 0.066(3) -0.018(3) 0.007(2) 0.002(2)
O30B 0.051(3) 0.058(3) 0.054(3) -0.025(2) 0.008(2) 0.000(2)
O31B 0.038(2) 0.056(3) 0.040(2) 0.001(2) 0.002(2) -0.012(2)
O32B 0.045(2) 0.070(3) 0.041(3) -0.001(2) 0.005(2) -0.024(2)
O33B 0.033(2) 0.051(3) 0.031(2) -0.0022(19) -0.0040(18) -0.004(2)
O34B 0.055(3) 0.047(3) 0.039(2) -0.010(2) 0.010(2) -0.010(2)
O35B 0.035(2) 0.045(2) 0.038(2) 0.008(2) -0.0091(19) -0.0038(19)
O36B 0.028(2) 0.028(2) 0.058(3) 0.009(2) -0.004(2) 0.0018(17)
O37B 0.031(2) 0.027(2) 0.045(2) 0.0021(18) 0.0012(18) -0.0056(16)
O38B 0.057(3) 0.026(2) 0.042(2) -0.0074(18) 0.004(2) -0.011(2)
Zr1C 0.0271(3) 0.0361(3) 0.0402(3) -0.0014(3) -0.0003(3) 0.0014(3)
Zr2C 0.0307(3) 0.0354(3) 0.0285(3) -0.0027(2) 0.0010(2) -0.0001(3)
Zr3C 0.0246(3) 0.0406(3) 0.0322(3) 0.0006(2) 0.0015(2) -0.0024(2)
Zr4C 0.0290(3) 0.0377(3) 0.0324(3) -0.0057(2) -0.0020(2) -0.0010(2)
Zr5C 0.0291(3) 0.0371(3) 0.0309(3) -0.0020(3) 0.0037(2) -0.0022(2)
Zr6C 0.0272(3) 0.0401(3) 0.0310(3) 0.0002(3) -0.0013(2) -0.0051(2)
Ni1C 0.0333(4) 0.0420(4) 0.0505(5) 0.0083(4) 0.0004(4) -0.0026(4)
Ni2C 0.0358(4) 0.0426(5) 0.0493(5) -0.0110(4) 0.0008(4) -0.0006(4)
Ni3C 0.0240(4) 0.0510(5) 0.0432(4) -0.0041(4) -0.0004(3) 0.0017(4)
C1C 0.036(4) 0.063(5) 0.068(5) -0.001(4) -0.002(4) 0.010(3)
C2C 0.046(4) 0.062(5) 0.138(9) -0.019(5) 0.007(5) 0.026(4)
C3C 0.131(9) 0.099(7) 0.205(13) 0.064(8) 0.047(9) 0.078(6)
C4C 0.045(5) 0.156(10) 0.207(13) -0.043(9) 0.022(7) 0.048(6)
C5C 0.050(4) 0.040(3) 0.030(3) 0.003(3) -0.006(3) -0.009(3)
C6C 0.077(5) 0.045(4) 0.049(4) 0.002(3) 0.021(4) 0.001(4)
C7C 0.119(8) 0.177(8) 0.233(10) 0.172(7) -0.093(7) -0.074(7)
C8C 0.35(2) 0.061(7) 0.108(9) 0.024(6) 0.058(12) -0.003(11)
C9C 0.057(4) 0.040(3) 0.027(3) -0.004(3) 0.011(3) -0.019(3)
C10C 0.092(6) 0.048(4) 0.064(5) -0.017(4) -0.023(4) -0.009(4)
C11C 0.238(19) 0.028(6) 0.235(19) -0.050(9) -0.111(16) 0.045(9)
C11' 0.238(19) 0.028(6) 0.235(19) -0.050(9) -0.111(16) 0.045(9)
C12C 0.29(2) 0.162(11) 0.088(8) -0.072(8) -0.002(11) -0.064(13)
C13C 0.059(4) 0.046(4) 0.033(3) -0.004(3) -0.007(3) 0.017(3)
C14C 0.077(6) 0.090(6) 0.076(6) 0.018(5) -0.014(5) 0.022(5)
C15C 0.140(7) 0.150(12) 0.322(15) 0.015(11) -0.173(8) 0.047(8)
C16C 0.56(3) 0.090(8) 0.36(2) -0.089(11) -0.26(2) 0.185(11)
C17C 0.045(3) 0.056(4) 0.040(4) 0.012(3) 0.002(3) 0.029(3)
C18C 0.052(4) 0.075(5) 0.080(5) -0.028(5) 0.013(4) 0.005(4)
C19C 0.116(7) 0.070(6) 0.228(12) -0.033(7) 0.103(8) 0.023(6)
C20C 0.159(12) 0.103(8) 0.366(19) -0.142(10) 0.097(12) -0.004(8)
C21C 0.039(3) 0.053(4) 0.042(4) 0.008(3) 0.001(3) -0.005(3)
C22C 0.108(6) 0.058(4) 0.026(3) 0.009(3) -0.015(4) -0.017(5)
C23C 0.164(10) 0.109(8) 0.053(5) -0.024(5) -0.002(6) -0.044(8)
C24C 0.389(18) 0.111(10) 0.155(9) -0.042(8) -0.194(10) 0.070(12)
C25C 0.060(5) 0.071(5) 0.058(5) -0.008(4) -0.014(4) -0.016(4)
C26C 0.187(8) 0.163(9) 0.134(6) 0.096(6) -0.140(6) -0.091(8)
C27C 0.073(5) 0.276(5) 0.085(5) 0.092(5) -0.029(5) -0.010(5)
C27' 0.072(5) 0.277(6) 0.084(5) 0.092(5) -0.028(5) -0.011(6)
C28C 0.142(7) 0.217(13) 0.194(12) 0.067(10) -0.120(8) -0.115(8)
C29C 0.054(4) 0.057(4) 0.031(3) -0.009(3) 0.004(3) 0.017(3)
C30C 0.163(9) 0.062(5) 0.031(4) -0.008(4) -0.011(5) 0.009(6)
C31C 0.192(11) 0.212(12) 0.098(8) 0.075(8) -0.058(8) -0.125(10)
C32C 0.31(4) 0.15(2) 0.070(13) 0.004(15) -0.093(18) -0.02(3)
C32' 0.32(4) 0.070(12) 0.067(12) -0.032(10) 0.026(19) 0.051(19)
C33C 0.037(3) 0.052(4) 0.046(4) 0.001(3) 0.001(3) -0.007(3)
C34C 0.047(4) 0.060(5) 0.067(5) -0.008(4) 0.011(4) 0.000(4)
C35C 0.048(4) 0.108(7) 0.102(7) -0.007(6) 0.019(5) 0.033(5)
C36C 0.086(6) 0.100(7) 0.106(7) 0.010(6) 0.046(6) -0.013(6)
C37C 0.022(3) 0.051(4) 0.050(4) 0.004(3) 0.009(3) -0.001(3)
C38C 0.044(4) 0.104(6) 0.062(5) 0.016(5) 0.000(4) -0.039(4)
C39C 0.042(5) 0.113(8) 0.183(12) 0.036(8) 0.013(6) -0.011(5)
C40C 0.068(5) 0.165(9) 0.074(6) -0.002(6) -0.021(5) -0.065(6)
C41C 0.036(4) 0.062(5) 0.071(5) -0.004(4) -0.004(4) -0.004(3)
C42C 0.024(4) 0.125(7) 0.129(8) 0.065(6) -0.003(4) -0.003(4)
C43C 0.036(4) 0.142(9) 0.101(7) -0.002(7) -0.019(5) 0.004(5)
C44C 0.043(3) 0.304(5) 0.105(4) 0.056(4) -0.018(3) 0.044(4)
C45C 0.044(4) 0.096(6) 0.020(3) 0.000(3) 0.004(3) -0.015(4)
C46C 0.112(6) 0.182(9) 0.029(4) -0.022(5) 0.027(4) -0.091(6)
C47C 0.079(6) 0.187(12) 0.074(6) -0.041(7) 0.035(5) -0.012(8)
C48C 0.081(5) 0.172(5) 0.049(4) 0.016(5) 0.023(4) -0.047(5)
C48' 0.085(5) 0.174(6) 0.051(5) 0.013(5) 0.025(5) -0.050(5)
C49C 0.130(8) 0.036(4) 0.089(6) 0.009(4) 0.003(6) -0.003(5)
C50C 0.109(7) 0.039(4) 0.064(5) 0.013(4) 0.021(5) 0.026(4)
C51C 0.043(4) 0.061(5) 0.089(6) 0.020(4) -0.002(4) -0.004(4)
C52C 0.050(4) 0.063(5) 0.079(5) 0.012(4) 0.016(4) -0.014(4)
C53C 0.085(5) 0.066(5) 0.079(5) 0.039(4) -0.043(4) -0.035(4)
C54C 0.060(4) 0.047(4) 0.078(5) 0.015(4) -0.007(4) -0.016(4)
C55C 0.165(10) 0.093(7) 0.088(6) 0.049(5) -0.057(7) -0.035(7)
C56C 0.146(9) 0.099(7) 0.120(8) 0.059(6) -0.060(7) -0.036(7)
C57C 0.069(3) 0.087(4) 0.096(4) -0.007(3) -0.006(3) 0.022(3)
C58C 0.116(7) 0.039(4) 0.048(4) -0.009(3) -0.011(5) 0.004(4)
C59C 0.050(4) 0.070(5) 0.070(5) -0.025(4) 0.008(4) -0.019(4)
C60C 0.056(4) 0.063(5) 0.081(5) -0.028(4) -0.019(4) -0.001(4)
C61C 0.088(6) 0.063(5) 0.064(5) -0.021(4) 0.028(4) -0.023(4)
C62C 0.076(5) 0.062(5) 0.066(5) -0.030(4) 0.009(4) 0.004(4)
C63C 0.079(6) 0.092(6) 0.081(6) -0.043(5) 0.023(5) -0.023(5)
C64C 0.128(9) 0.100(7) 0.077(6) -0.035(5) 0.033(6) -0.020(7)
C65C 0.038(4) 0.127(7) 0.079(6) -0.044(5) 0.003(4) -0.029(4)
C66C 0.033(3) 0.099(6) 0.060(5) -0.025(4) 0.001(3) -0.016(4)
C67C 0.030(4) 0.100(6) 0.111(7) 0.029(6) -0.001(4) -0.019(4)
C68C 0.024(3) 0.121(7) 0.066(5) 0.028(5) 0.003(3) -0.013(4)
C69C 0.027(3) 0.083(6) 0.116(7) 0.007(5) 0.000(4) -0.002(4)
C70C 0.023(3) 0.102(6) 0.101(7) -0.004(6) 0.001(4) 0.000(4)
C71C 0.029(4) 0.102(8) 0.229(14) -0.034(9) 0.006(6) 0.008(5)
C72C 0.028(5) 0.152(12) 0.40(3) 0.006(15) 0.004(10) 0.021(6)
N1C 0.052(3) 0.036(3) 0.067(4) 0.012(3) -0.003(3) -0.007(3)
N2C 0.045(3) 0.054(4) 0.061(4) -0.019(3) 0.002(3) -0.001(3)
N3C 0.029(3) 0.055(3) 0.064(4) 0.002(3) -0.002(3) 0.009(3)
O1C 0.0276(19) 0.030(2) 0.039(2) -0.0041(18) 0.0015(17) -0.0043(16)
O2C 0.0285(19) 0.034(2) 0.0255(19) -0.0057(17) 0.0002(16) 0.0009(17)
O3C 0.0191(18) 0.039(2) 0.042(2) -0.0066(19) -0.0015(18) 0.0007(17)
O4C 0.021(2) 0.0320(19) 0.042(2) -0.0007(18) -0.0013(16) -0.0040(17)
O5C 0.035(2) 0.040(2) 0.027(2) -0.0023(18) -0.0022(18) 0.0013(19)
O6C 0.035(2) 0.034(2) 0.030(2) -0.0004(17) -0.0015(18) 0.0039(17)
O7C 0.024(2) 0.042(2) 0.031(2) -0.0103(19) 0.0017(16) 0.0003(18)
O8C 0.0257(19) 0.032(2) 0.039(2) -0.0036(18) -0.0009(18) 0.0025(16)
O9C 0.037(2) 0.046(3) 0.076(3) 0.004(2) -0.004(3) 0.007(2)
O10C 0.025(2) 0.056(3) 0.113(5) 0.011(3) 0.009(3) -0.005(2)
O11C 0.053(3) 0.032(2) 0.040(2) 0.0046(19) 0.009(2) -0.003(2)
O12C 0.040(2) 0.054(3) 0.036(2) -0.002(2) 0.000(2) -0.011(2)
O13C 0.051(2) 0.042(2) 0.030(2) -0.0051(19) -0.002(2) -0.006(2)
O14C 0.050(2) 0.044(2) 0.032(2) 0.0008(19) -0.005(2) -0.009(2)
O15C 0.041(2) 0.051(3) 0.045(3) 0.006(2) -0.011(2) 0.002(2)
O16C 0.042(2) 0.049(3) 0.074(3) 0.004(3) -0.019(2) 0.009(2)
O17C 0.042(2) 0.045(3) 0.042(2) -0.004(2) 0.007(2) 0.002(2)
O18C 0.044(3) 0.060(3) 0.065(3) -0.013(3) 0.020(2) 0.003(2)
O19C 0.057(3) 0.053(3) 0.030(2) 0.005(2) 0.005(2) -0.008(2)
O20C 0.056(3) 0.061(3) 0.048(3) 0.002(2) -0.006(2) -0.010(3)
O21C 0.056(3) 0.055(3) 0.044(3) 0.005(2) -0.005(2) -0.003(2)
O22C 0.075(3) 0.073(4) 0.046(3) 0.013(3) -0.017(3) -0.008(3)
O23C 0.065(3) 0.054(3) 0.030(2) -0.009(2) -0.001(2) -0.005(3)
O24C 0.062(3) 0.047(3) 0.057(3) 0.001(2) -0.006(3) -0.016(2)
O25C 0.041(2) 0.056(3) 0.051(3) -0.010(2) 0.012(2) -0.002(2)
O26C 0.037(2) 0.066(3) 0.072(3) -0.021(3) 0.020(2) 0.000(2)
O27C 0.034(2) 0.053(3) 0.040(2) 0.003(2) 0.003(2) -0.012(2)
O28C 0.033(2) 0.048(2) 0.036(2) 0.002(2) 0.0043(19) -0.0105(19)
O29C 0.033(2) 0.056(3) 0.059(3) 0.015(2) -0.001(2) 0.000(2)
O30C 0.037(2) 0.050(3) 0.110(4) 0.025(3) -0.008(3) -0.004(2)
O31C 0.042(3) 0.067(3) 0.045(3) -0.006(2) 0.006(2) -0.010(2)
O32C 0.060(3) 0.072(3) 0.035(2) -0.009(2) 0.009(2) -0.002(3)
O33C 0.044(2) 0.032(2) 0.055(3) 0.010(2) 0.002(2) -0.0001(19)
O34C 0.028(2) 0.061(3) 0.053(3) 0.012(2) -0.001(2) -0.011(2)
O35C 0.048(2) 0.038(2) 0.043(2) -0.013(2) -0.005(2) 0.004(2)
O36C 0.034(2) 0.057(3) 0.039(2) -0.017(2) 0.004(2) -0.002(2)
O37C 0.034(2) 0.047(3) 0.042(2) -0.005(2) -0.0103(19) 0.0044(19)
O38C 0.024(2) 0.067(3) 0.045(3) -0.001(2) 0.0040(19) -0.006(2)

loop_
_atom_type_symbol
_atom_type_description
_atom_type_scat_dispersion_real
_atom_type_scat_dispersion_imag
_atom_type_scat_source
C C 0.0033 0.0016 'International Tables Vol C Tables 4.2.6.8 and 6.1.1.4'
H H 0.0000 0.0000 'International Tables Vol C Tables 4.2.6.8 and 6.1.1.4'
N N 0.0061 0.0033 'International Tables Vol C Tables 4.2.6.8 and 6.1.1.4'
O O 0.0106 0.0060 'International Tables Vol C Tables 4.2.6.8 and 6.1.1.4'
Ni Ni 0.3393 1.1124 'International Tables Vol C Tables 4.2.6.8 and 6.1.1.4'
Zr Zr -2.9673 0.5597 'International Tables Vol C Tables 4.2.6.8 and 6.1.1.4'

loop_
_geom_angle_atom_site_label_1
_geom_angle_atom_site_label_2
_geom_angle_atom_site_label_3
_geom_angle
_geom_angle_site_symmetry_1
_geom_angle_site_symmetry_3
_geom_angle_publ_flag
C2 C1 H1A 109.5 . . ?
C2 C1 H1B 109.5 . . ?
H1A C1 H1B 109.5 . . ?
C2 C1 H1C 109.5 . . ?
H1A C1 H1C 109.5 . . ?
H1B C1 H1C 109.5 . . ?
N1 C2 C1 174.2(13) . . ?
N2 C3 C4 175.9(11) . . ?
C3 C4 H4A 109.5 . . ?
C3 C4 H4B 109.5 . . ?
H4A C4 H4B 109.5 . . ?
C3 C4 H4C 109.5 . . ?
H4A C4 H4C 109.5 . . ?
H4B C4 H4C 109.5 . . ?
O36A Zr1A O33A 92.32(16) . . ?
O36A Zr1A O9A 81.56(16) . . ?
O33A Zr1A O9A 82.06(16) . . ?
O36A Zr1A O2A 78.52(15) . . ?
O33A Zr1A O2A 152.44(15) . . ?
O9A Zr1A O2A 121.42(16) . . ?
O36A Zr1A O1A 154.46(14) . . ?
O33A Zr1A O1A 78.55(15) . . ?
O9A Zr1A O1A 120.01(15) . . ?
O2A Zr1A O1A 98.57(13) . . ?
O36A Zr1A O3A 128.44(15) . . ?
O33A Zr1A O3A 131.72(15) . . ?
O9A Zr1A O3A 80.23(15) . . ?
O2A Zr1A O3A 71.06(13) . . ?
O1A Zr1A O3A 72.44(14) . . ?
O36A Zr1A O4A 84.91(14) . . ?
O33A Zr1A O4A 82.03(14) . . ?
O9A Zr1A O4A 158.62(14) . . ?
O2A Zr1A O4A 71.38(13) . . ?
O1A Zr1A O4A 70.31(13) . . ?
O3A Zr1A O4A 121.12(13) . . ?
O36A Zr1A Ni1A 131.84(11) . . ?
O33A Zr1A Ni1A 40.00(11) . . ?
O9A Zr1A Ni1A 94.55(12) . . ?
O2A Zr1A Ni1A 138.07(10) . . ?
O1A Zr1A Ni1A 40.74(9) . . ?
O3A Zr1A Ni1A 97.46(10) . . ?
O4A Zr1A Ni1A 82.25(9) . . ?
O36A Zr1A Ni2A 39.31(11) . . ?
O33A Zr1A Ni2A 130.42(11) . . ?
O9A Zr1A Ni2A 96.54(13) . . ?
O2A Zr1A Ni2A 40.70(9) . . ?
O1A Zr1A Ni2A 137.87(10) . . ?
O3A Zr1A Ni2A 96.10(10) . . ?
O4A Zr1A Ni2A 83.10(9) . . ?
Ni1A Zr1A Ni2A 163.75(3) . . ?
O36A Zr1A Zr5A 162.98(11) . . ?
O33A Zr1A Zr5A 104.42(12) . . ?
O9A Zr1A Zr5A 103.44(12) . . ?
O2A Zr1A Zr5A 85.10(10) . . ?
O1A Zr1A Zr5A 33.21(9) . . ?
O3A Zr1A Zr5A 39.24(10) . . ?
O4A Zr1A Zr5A 94.30(9) . . ?
Ni1A Zr1A Zr5A 64.570(19) . . ?
Ni2A Zr1A Zr5A 123.68(2) . . ?
O36A Zr1A Zr6A 103.37(11) . . ?
O33A Zr1A Zr6A 163.44(12) . . ?
O9A Zr1A Zr6A 105.18(12) . . ?
O2A Zr1A Zr6A 32.36(10) . . ?
O1A Zr1A Zr6A 84.97(9) . . ?
O3A Zr1A Zr6A 38.73(9) . . ?
O4A Zr1A Zr6A 93.98(9) . . ?
Ni1A Zr1A Zr6A 123.65(2) . . ?
Ni2A Zr1A Zr6A 64.398(19) . . ?
Zr5A Zr1A Zr6A 59.681(15) . . ?
O36A Zr1A Zr3A 79.23(11) . . ?
O33A Zr1A Zr3A 120.25(11) . . ?
O9A Zr1A Zr3A 150.89(13) . . ?
O2A Zr1A Zr3A 32.77(10) . . ?
O1A Zr1A Zr3A 84.86(9) . . ?
O3A Zr1A Zr3A 94.88(9) . . ?
O4A Zr1A Zr3A 38.61(9) . . ?
Ni1A Zr1A Zr3A 114.56(2) . . ?
Ni2A Zr1A Zr3A 55.167(18) . . ?
Zr5A Zr1A Zr3A 89.529(17) . . ?
Zr6A Zr1A Zr3A 59.039(15) . . ?
O5A Zr2A O7A 90.84(14) . . ?
O5A Zr2A O15A 143.90(16) . . ?
O7A Zr2A O15A 88.06(16) . . ?
O5A Zr2A O17A 141.98(16) . . ?
O7A Zr2A O17A 87.54(15) . . ?
O15A Zr2A O17A 74.04(17) . . ?
O5A Zr2A O13A 84.38(16) . . ?
O7A Zr2A O13A 143.51(16) . . ?
O15A Zr2A O13A 116.31(17) . . ?
O17A Zr2A O13A 74.95(16) . . ?
O5A Zr2A O11A 85.68(15) . . ?
O7A Zr2A O11A 142.68(15) . . ?
O15A Zr2A O11A 73.93(16) . . ?
O17A Zr2A O11A 117.07(16) . . ?
O13A Zr2A O11A 73.14(16) . . ?
O5A Zr2A O8A 69.39(14) . . ?
O7A Zr2A O8A 69.82(14) . . ?
O15A Zr2A O8A 76.44(15) . . ?
O17A Zr2A O8A 143.16(15) . . ?
O13A Zr2A O8A 139.23(15) . . ?
O11A Zr2A O8A 74.23(14) . . ?
O5A Zr2A O6A 69.49(14) . . ?
O7A Zr2A O6A 69.31(13) . . ?
O15A Zr2A O6A 141.69(15) . . ?
O17A Zr2A O6A 74.48(15) . . ?
O13A Zr2A O6A 75.18(15) . . ?
O11A Zr2A O6A 141.27(14) . . ?
O8A Zr2A O6A 120.15(13) . . ?
O5A Zr2A Zr6A 30.64(11) . . ?
O7A Zr2A Zr6A 85.67(10) . . ?
O15A Zr2A Zr6A 113.43(12) . . ?
O17A Zr2A Zr6A 169.67(12) . . ?
O13A Zr2A Zr6A 106.37(12) . . ?
O11A Zr2A Zr6A 72.70(11) . . ?
O8A Zr2A Zr6A 39.70(9) . . ?
O6A Zr2A Zr6A 95.81(9) . . ?
O5A Zr2A Zr4A 78.87(11) . . ?
O7A Zr2A Zr4A 33.33(10) . . ?
O15A Zr2A Zr4A 115.95(12) . . ?
O17A Zr2A Zr4A 79.17(12) . . ?
O13A Zr2A Zr4A 110.74(12) . . ?
O11A Zr2A Zr4A 163.48(11) . . ?
O8A Zr2A Zr4A 94.64(10) . . ?
O6A Zr2A Zr4A 35.98(9) . . ?
Zr6A Zr2A Zr4A 90.909(18) . . ?
O5A Zr2A Zr3A 78.67(11) . . ?
O7A Zr2A Zr3A 33.85(10) . . ?
O15A Zr2A Zr3A 80.58(12) . . ?
O17A Zr2A Zr3A 116.50(12) . . ?
O13A Zr2A Zr3A 162.48(12) . . ?
O11A Zr2A Zr3A 109.62(11) . . ?
O8A Zr2A Zr3A 35.97(10) . . ?
O6A Zr2A Zr3A 94.54(9) . . ?
Zr6A Zr2A Zr3A 59.886(15) . . ?
Zr4A Zr2A Zr3A 61.738(15) . . ?
O5A Zr2A Zr5A 30.28(11) . . ?
O7A Zr2A Zr5A 85.35(10) . . ?
O15A Zr2A Zr5A 170.89(12) . . ?
O17A Zr2A Zr5A 111.87(12) . . ?
O13A Zr2A Zr5A 72.49(12) . . ?
O11A Zr2A Zr5A 107.95(11) . . ?
O8A Zr2A Zr5A 95.35(9) . . ?
O6A Zr2A Zr5A 40.10(9) . . ?
Zr6A Zr2A Zr5A 59.826(15) . . ?
Zr4A Zr2A Zr5A 60.145(15) . . ?
Zr3A Zr2A Zr5A 90.461(17) . . ?
O37A Zr3A O35A 92.70(16) . . ?
O37A Zr3A O19A 82.50(18) . . ?
O35A Zr3A O19A 82.12(18) . . ?
O37A Zr3A O2A 152.99(16) . . ?
O35A Zr3A O2A 78.00(14) . . ?
O19A Zr3A O2A 120.47(16) . . ?
O37A Zr3A O7A 79.04(15) . . ?
O35A Zr3A O7A 153.50(16) . . ?
O19A Zr3A O7A 121.02(17) . . ?
O2A Zr3A O7A 97.98(13) . . ?
O37A Zr3A O8A 130.28(16) . . ?
O35A Zr3A O8A 129.78(16) . . ?
O19A Zr3A O8A 79.89(16) . . ?
O2A Zr3A O8A 71.87(14) . . ?
O7A Zr3A O8A 71.37(14) . . ?
O37A Zr3A O4A 83.09(15) . . ?
O35A Zr3A O4A 83.93(15) . . ?
O19A Zr3A O4A 159.40(16) . . ?
O2A Zr3A O4A 70.84(13) . . ?
O7A Zr3A O4A 70.18(13) . . ?
O8A Zr3A O4A 120.71(13) . . ?
O37A Zr3A Ni3A 39.38(12) . . ?
O35A Zr3A Ni3A 131.20(12) . . ?
O19A Zr3A Ni3A 96.10(13) . . ?
O2A Zr3A Ni3A 137.85(10) . . ?
O7A Zr3A Ni3A 41.40(10) . . ?
O8A Zr3A Ni3A 97.20(10) . . ?
O4A Zr3A Ni3A 81.83(9) . . ?
O37A Zr3A Ni2A 130.90(12) . . ?
O35A Zr3A Ni2A 39.20(11) . . ?
O19A Zr3A Ni2A 95.98(14) . . ?
O2A Zr3A Ni2A 40.43(9) . . ?
O7A Zr3A Ni2A 136.99(10) . . ?
O8A Zr3A Ni2A 97.06(10) . . ?
O4A Zr3A Ni2A 82.50(9) . . ?
Ni3A Zr3A Ni2A 162.71(3) . . ?
O37A Zr3A Zr6A 163.35(12) . . ?
O35A Zr3A Zr6A 103.40(11) . . ?
O19A Zr3A Zr6A 103.64(13) . . ?
O2A Zr3A Zr6A 33.06(10) . . ?
O7A Zr3A Zr6A 84.59(10) . . ?
O8A Zr3A Zr6A 38.81(10) . . ?
O4A Zr3A Zr6A 94.29(9) . . ?
Ni3A Zr3A Zr6A 123.99(2) . . ?
Ni2A Zr3A Zr6A 64.528(19) . . ?
O37A Zr3A Zr2A 103.84(12) . . ?
O35A Zr3A Zr2A 162.96(11) . . ?
O19A Zr3A Zr2A 103.79(14) . . ?
O2A Zr3A Zr2A 85.31(9) . . ?
O7A Zr3A Zr2A 32.56(10) . . ?
O8A Zr3A Zr2A 38.81(10) . . ?
O4A Zr3A Zr2A 93.91(9) . . ?
Ni3A Zr3A Zr2A 64.74(2) . . ?
Ni2A Zr3A Zr2A 123.77(2) . . ?
Zr6A Zr3A Zr2A 59.815(15) . . ?
O37A Zr3A Zr1A 121.03(13) . . ?
O35A Zr3A Zr1A 78.36(11) . . ?
O19A Zr3A Zr1A 149.79(13) . . ?
O2A Zr3A Zr1A 32.54(10) . . ?
O7A Zr3A Zr1A 84.41(10) . . ?
O8A Zr3A Zr1A 95.17(10) . . ?
O4A Zr3A Zr1A 38.30(9) . . ?
Ni3A Zr3A Zr1A 114.10(2) . . ?
Ni2A Zr3A Zr1A 54.752(18) . . ?
Zr6A Zr3A Zr1A 59.646(14) . . ?
Zr2A Zr3A Zr1A 89.444(17) . . ?
O34A Zr4A O38A 91.72(15) . . ?
O34A Zr4A O21A 80.94(18) . . ?
O38A Zr4A O21A 82.02(17) . . ?
O34A Zr4A O7A 154.62(16) . . ?
O38A Zr4A O7A 79.69(15) . . ?
O21A Zr4A O7A 120.80(16) . . ?
O34A Zr4A O1A 78.49(14) . . ?
O38A Zr4A O1A 151.86(15) . . ?
O21A Zr4A O1A 121.54(16) . . ?
O7A Zr4A O1A 97.90(13) . . ?
O34A Zr4A O6A 128.43(15) . . ?
O38A Zr4A O6A 131.80(15) . . ?
O21A Zr4A O6A 79.97(16) . . ?
O7A Zr4A O6A 72.21(14) . . ?
O1A Zr4A O6A 71.93(13) . . ?
O34A Zr4A O4A 84.75(15) . . ?
O38A Zr4A O4A 82.83(15) . . ?
O21A Zr4A O4A 158.78(15) . . ?
O7A Zr4A O4A 70.57(13) . . ?
O1A Zr4A O4A 70.14(13) . . ?
O6A Zr4A O4A 121.25(13) . . ?
O34A Zr4A Ni3A 131.09(11) . . ?
O38A Zr4A Ni3A 40.09(11) . . ?
O21A Zr4A Ni3A 95.94(13) . . ?
O7A Zr4A Ni3A 41.33(10) . . ?
O1A Zr4A Ni3A 137.43(10) . . ?
O6A Zr4A Ni3A 98.29(10) . . ?
O4A Zr4A Ni3A 81.76(9) . . ?
O34A Zr4A Ni1A 39.26(11) . . ?
O38A Zr4A Ni1A 129.60(11) . . ?
O21A Zr4A Ni1A 96.58(13) . . ?
O7A Zr4A Ni1A 137.05(10) . . ?
O1A Zr4A Ni1A 40.59(9) . . ?
O6A Zr4A Ni1A 96.75(10) . . ?
O4A Zr4A Ni1A 81.82(9) . . ?
Ni3A Zr4A Ni1A 161.88(3) . . ?
O34A Zr4A Zr2A 163.27(11) . . ?
O38A Zr4A Zr2A 104.73(11) . . ?
O21A Zr4A Zr2A 103.98(13) . . ?
O7A Zr4A Zr2A 32.56(10) . . ?
O1A Zr4A Zr2A 85.44(9) . . ?
O6A Zr4A Zr2A 39.65(10) . . ?
O4A Zr4A Zr2A 94.19(9) . . ?
Ni3A Zr4A Zr2A 64.918(19) . . ?
Ni1A Zr4A Zr2A 124.03(2) . . ?
O34A Zr4A Zr5A 103.19(11) . . ?
O38A Zr4A Zr5A 164.36(11) . . ?
O21A Zr4A Zr5A 104.72(12) . . ?
O7A Zr4A Zr5A 84.77(10) . . ?
O1A Zr4A Zr5A 32.86(9) . . ?
O6A Zr4A Zr5A 39.08(10) . . ?
O4A Zr4A Zr5A 93.73(9) . . ?
Ni3A Zr4A Zr5A 124.38(2) . . ?
Ni1A Zr4A Zr5A 64.418(18) . . ?
Zr2A Zr4A Zr5A 60.172(15) . . ?
O34A Zr4A Zr1A 79.43(12) . . ?
O38A Zr4A Zr1A 120.47(12) . . ?
O21A Zr4A Zr1A 150.35(13) . . ?
O7A Zr4A Zr1A 84.44(10) . . ?
O1A Zr4A Zr1A 32.09(10) . . ?
O6A Zr4A Zr1A 95.19(10) . . ?
O4A Zr4A Zr1A 38.05(9) . . ?
Ni3A Zr4A Zr1A 113.71(2) . . ?
Ni1A Zr4A Zr1A 54.645(18) . . ?
Zr2A Zr4A Zr1A 89.437(17) . . ?
Zr5A Zr4A Zr1A 59.115(15) . . ?
O5A Zr5A O1A 91.14(14) . . ?
O5A Zr5A O27A 142.86(16) . . ?
O1A Zr5A O27A 87.44(15) . . ?
O5A Zr5A O25A 143.42(15) . . ?
O1A Zr5A O25A 86.88(14) . . ?
O27A Zr5A O25A 73.58(16) . . ?
O5A Zr5A O14A 83.90(16) . . ?
O1A Zr5A O14A 143.03(15) . . ?
O27A Zr5A O14A 75.47(17) . . ?
O25A Zr5A O14A 118.01(16) . . ?
O5A Zr5A O23A 85.17(15) . . ?
O1A Zr5A O23A 143.82(15) . . ?
O27A Zr5A O23A 116.35(16) . . ?
O25A Zr5A O23A 75.52(15) . . ?
O14A Zr5A O23A 72.39(16) . . ?
O5A Zr5A O3A 69.71(14) . . ?
O1A Zr5A O3A 69.98(13) . . ?
O27A Zr5A O3A 142.31(15) . . ?
O25A Zr5A O3A 75.36(14) . . ?
O14A Zr5A O3A 139.38(14) . . ?
O23A Zr5A O3A 75.04(14) . . ?
O5A Zr5A O6A 69.69(14) . . ?
O1A Zr5A O6A 68.93(13) . . ?
O27A Zr5A O6A 75.26(15) . . ?
O25A Zr5A O6A 141.08(14) . . ?
O14A Zr5A O6A 75.04(14) . . ?
O23A Zr5A O6A 140.55(14) . . ?
O3A Zr5A O6A 120.21(13) . . ?
O5A Zr5A Zr6A 30.56(10) . . ?
O1A Zr5A Zr6A 86.16(10) . . ?
O27A Zr5A Zr6A 170.55(12) . . ?
O25A Zr5A Zr6A 112.96(11) . . ?
O14A Zr5A Zr6A 105.88(12) . . ?
O23A Zr5A Zr6A 72.62(11) . . ?
O3A Zr5A Zr6A 40.14(9) . . ?
O6A Zr5A Zr6A 95.92(9) . . ?
O5A Zr5A Zr1A 78.97(11) . . ?
O1A Zr5A Zr1A 33.93(10) . . ?
O27A Zr5A Zr1A 116.17(12) . . ?
O25A Zr5A Zr1A 79.25(11) . . ?
O14A Zr5A Zr1A 162.19(12) . . ?
O23A Zr5A Zr1A 110.60(12) . . ?
O3A Zr5A Zr1A 36.05(9) . . ?
O6A Zr5A Zr1A 94.32(9) . . ?
Zr6A Zr5A Zr1A 60.347(15) . . ?
O5A Zr5A Zr4A 78.49(10) . . ?
O1A Zr5A Zr4A 33.34(10) . . ?
O27A Zr5A Zr4A 80.23(12) . . ?
O25A Zr5A Zr4A 115.36(10) . . ?
O14A Zr5A Zr4A 110.34(11) . . ?
O23A Zr5A Zr4A 162.92(11) . . ?
O3A Zr5A Zr4A 94.44(9) . . ?
O6A Zr5A Zr4A 35.61(9) . . ?
Zr6A Zr5A Zr4A 90.621(17) . . ?
Zr1A Zr5A Zr4A 61.550(15) . . ?
O5A Zr5A Zr2A 30.33(10) . . ?
O1A Zr5A Zr2A 85.37(10) . . ?
O27A Zr5A Zr2A 112.74(12) . . ?
O25A Zr5A Zr2A 169.72(11) . . ?
O14A Zr5A Zr2A 72.05(11) . . ?
O23A Zr5A Zr2A 107.27(11) . . ?
O3A Zr5A Zr2A 95.61(9) . . ?
O6A Zr5A Zr2A 40.26(9) . . ?
Zr6A Zr5A Zr2A 59.798(15) . . ?
Zr1A Zr5A Zr2A 90.562(17) . . ?
Zr4A Zr5A Zr2A 59.683(15) . . ?
O5A Zr6A O2A 91.86(14) . . ?
O5A Zr6A O29A 143.39(16) . . ?
O2A Zr6A O29A 88.14(15) . . ?
O5A Zr6A O31A 142.77(16) . . ?
O2A Zr6A O31A 87.30(15) . . ?
O29A Zr6A O31A 73.82(17) . . ?
O5A Zr6A O24A 85.10(15) . . ?
O2A Zr6A O24A 143.44(15) . . ?
O29A Zr6A O24A 115.29(16) . . ?
O31A Zr6A O24A 74.14(16) . . ?
O5A Zr6A O12A 85.73(15) . . ?
O2A Zr6A O12A 143.80(15) . . ?
O29A Zr6A O12A 73.37(17) . . ?
O31A Zr6A O12A 115.61(16) . . ?
O24A Zr6A O12A 72.42(15) . . ?
O5A Zr6A O8A 69.79(14) . . ?
O2A Zr6A O8A 70.39(14) . . ?
O29A Zr6A O8A 75.82(15) . . ?
O31A Zr6A O8A 142.65(15) . . ?
O24A Zr6A O8A 139.92(15) . . ?
O12A Zr6A O8A 74.95(14) . . ?
O5A Zr6A O3A 69.97(14) . . ?
O2A Zr6A O3A 68.94(13) . . ?
O29A Zr6A O3A 141.94(15) . . ?
O31A Zr6A O3A 75.09(15) . . ?
O24A Zr6A O3A 75.87(14) . . ?
O12A Zr6A O3A 141.36(15) . . ?
O8A Zr6A O3A 120.39(13) . . ?
O5A Zr6A Zr2A 30.80(10) . . ?
O2A Zr6A Zr2A 86.67(10) . . ?
O29A Zr6A Zr2A 112.82(12) . . ?
O31A Zr6A Zr2A 170.86(12) . . ?
O24A Zr6A Zr2A 107.14(11) . . ?
O12A Zr6A Zr2A 73.03(11) . . ?
O8A Zr6A Zr2A 39.94(9) . . ?
O3A Zr6A Zr2A 96.30(9) . . ?
O5A Zr6A Zr5A 30.67(10) . . ?
O2A Zr6A Zr5A 86.08(10) . . ?
O29A Zr6A Zr5A 171.31(12) . . ?
O31A Zr6A Zr5A 112.33(12) . . ?
O24A Zr6A Zr5A 72.95(11) . . ?
O12A Zr6A Zr5A 107.96(11) . . ?
O8A Zr6A Zr5A 96.09(10) . . ?
O3A Zr6A Zr5A 40.30(9) . . ?
Zr2A Zr6A Zr5A 60.376(16) . . ?
O5A Zr6A Zr3A 79.15(10) . . ?
O2A Zr6A Zr3A 34.20(10) . . ?
O29A Zr6A Zr3A 80.57(12) . . ?
O31A Zr6A Zr3A 116.50(11) . . ?
O24A Zr6A Zr3A 163.60(11) . . ?
O12A Zr6A Zr3A 110.57(11) . . ?
O8A Zr6A Zr3A 36.19(10) . . ?
O3A Zr6A Zr3A 94.29(9) . . ?
Zr2A Zr6A Zr3A 60.299(15) . . ?
Zr5A Zr6A Zr3A 91.022(17) . . ?
O5A Zr6A Zr1A 78.70(11) . . ?
O2A Zr6A Zr1A 33.23(10) . . ?
O29A Zr6A Zr1A 116.77(12) . . ?
O31A Zr6A Zr1A 80.53(11) . . ?
O24A Zr6A Zr1A 111.22(11) . . ?
O12A Zr6A Zr1A 163.51(11) . . ?
O8A Zr6A Zr1A 94.36(10) . . ?
O3A Zr6A Zr1A 35.73(9) . . ?
Zr2A Zr6A Zr1A 90.679(17) . . ?
Zr5A Zr6A Zr1A 59.972(15) . . ?
Zr3A Zr6A Zr1A 61.315(15) . . ?
O26A Ni1A O28A 90.5(2) . . ?
O26A Ni1A O34A 177.98(19) . . ?
O28A Ni1A O34A 91.54(18) . . ?
O26A Ni1A O33A 90.25(18) . . ?
O28A Ni1A O33A 179.05(18) . . ?
O34A Ni1A O33A 87.74(16) . . ?
O26A Ni1A O1A 99.35(15) . . ?
O28A Ni1A O1A 99.82(17) . . ?
O34A Ni1A O1A 80.54(15) . . ?
O33A Ni1A O1A 80.68(14) . . ?
O26A Ni1A N1A 96.46(19) . . ?
O28A Ni1A N1A 94.9(2) . . ?
O34A Ni1A N1A 83.13(18) . . ?
O33A Ni1A N1A 84.4(2) . . ?
O1A Ni1A N1A 158.24(18) . . ?
O26A Ni1A Zr1A 85.61(13) . . ?
O28A Ni1A Zr1A 140.54(13) . . ?
O34A Ni1A Zr1A 93.00(11) . . ?
O33A Ni1A Zr1A 40.16(10) . . ?
O1A Ni1A Zr1A 42.79(10) . . ?
N1A Ni1A Zr1A 124.56(17) . . ?
O26A Ni1A Zr4A 140.67(12) . . ?
O28A Ni1A Zr4A 89.03(14) . . ?
O34A Ni1A Zr4A 39.65(11) . . ?
O33A Ni1A Zr4A 90.81(10) . . ?
O1A Ni1A Zr4A 42.30(10) . . ?
N1A Ni1A Zr4A 122.77(15) . . ?
Zr1A Ni1A Zr4A 70.57(2) . . ?
O30A Ni2A O36A 179.06(19) . . ?
O30A Ni2A O35A 91.10(19) . . ?
O36A Ni2A O35A 88.00(16) . . ?
O30A Ni2A O32A 90.22(19) . . ?
O36A Ni2A O32A 90.69(17) . . ?
O35A Ni2A O32A 178.57(18) . . ?
O30A Ni2A O2A 99.40(17) . . ?
O36A Ni2A O2A 80.70(15) . . ?
O35A Ni2A O2A 80.33(15) . . ?
O32A Ni2A O2A 98.92(16) . . ?
O30A Ni2A N2A 96.7(2) . . ?
O36A Ni2A N2A 82.9(2) . . ?
O35A Ni2A N2A 84.08(19) . . ?
O32A Ni2A N2A 96.3(2) . . ?
O2A Ni2A N2A 157.7(2) . . ?
O30A Ni2A Zr1A 140.67(14) . . ?
O36A Ni2A Zr1A 39.65(11) . . ?
O35A Ni2A Zr1A 91.17(11) . . ?
O32A Ni2A Zr1A 87.46(13) . . ?
O2A Ni2A Zr1A 42.60(10) . . ?
N2A Ni2A Zr1A 122.58(17) . . ?
O30A Ni2A Zr3A 87.63(14) . . ?
O36A Ni2A Zr3A 91.83(11) . . ?
O35A Ni2A Zr3A 39.39(11) . . ?
O32A Ni2A Zr3A 140.17(13) . . ?
O2A Ni2A Zr3A 42.64(10) . . ?
N2A Ni2A Zr3A 123.45(16) . . ?
Zr1A Ni2A Zr3A 70.08(2) . . ?
O18A Ni3A O16A 88.9(2) . . ?
O18A Ni3A O37A 179.00(19) . . ?
O16A Ni3A O37A 91.6(2) . . ?
O18A Ni3A O38A 91.68(18) . . ?
O16A Ni3A O38A 179.2(2) . . ?
O37A Ni3A O38A 87.81(18) . . ?
O18A Ni3A N3A 94.7(2) . . ?
O16A Ni3A N3A 96.7(2) . . ?
O37A Ni3A N3A 84.42(19) . . ?
O38A Ni3A N3A 82.73(19) . . ?
O18A Ni3A O7A 99.54(17) . . ?
O16A Ni3A O7A 99.16(17) . . ?
O37A Ni3A O7A 81.23(15) . . ?
O38A Ni3A O7A 81.23(15) . . ?
N3A Ni3A O7A 158.82(18) . . ?
O18A Ni3A Zr4A 87.95(14) . . ?
O16A Ni3A Zr4A 140.00(13) . . ?
O37A Ni3A Zr4A 92.21(12) . . ?
O38A Ni3A Zr4A 40.54(11) . . ?
N3A Ni3A Zr4A 123.27(16) . . ?
O7A Ni3A Zr4A 42.46(10) . . ?
O18A Ni3A Zr3A 141.13(14) . . ?
O16A Ni3A Zr3A 87.48(15) . . ?
O37A Ni3A Zr3A 39.77(12) . . ?
O38A Ni3A Zr3A 92.38(12) . . ?
N3A Ni3A Zr3A 124.19(16) . . ?
O7A Ni3A Zr3A 43.27(10) . . ?
Zr4A Ni3A Zr3A 70.90(2) . . ?
O10A C1A O9A 122.9(5) . . ?
O10A C1A C2A 121.5(5) . . ?
O9A C1A C2A 115.3(5) . . ?
C3A C2A C1A 111.2(6) . . ?
C3A C2A C4A 111.5(7) . . ?
C1A C2A C4A 110.8(6) . . ?
C3A C2A H2A 107.8 . . ?
C1A C2A H2A 107.8 . . ?
C4A C2A H2A 107.8 . . ?
C2A C3A H3A1 109.5 . . ?
C2A C3A H3A2 109.5 . . ?
H3A1 C3A H3A2 109.5 . . ?
C2A C3A H3A3 109.5 . . ?
H3A1 C3A H3A3 109.5 . . ?
H3A2 C3A H3A3 109.5 . . ?
C2A C4A H4A1 109.5 . . ?
C2A C4A H4A2 109.5 . . ?
H4A1 C4A H4A2 109.5 . . ?
C2A C4A H4A3 109.5 . . ?
H4A1 C4A H4A3 109.5 . . ?
H4A2 C4A H4A3 109.5 . . ?
O12A C5A O11A 125.8(6) . . ?
O12A C5A C6A 117.8(6) . . ?
O11A C5A C6A 116.2(6) . . ?
C7A C6A C5A 111.2(6) . . ?
C7A C6A C8A 111.6(7) . . ?
C5A C6A C8A 108.5(5) . . ?
C7A C6A H6A 108.5 . . ?
C5A C6A H6A 108.5 . . ?
C8A C6A H6A 108.5 . . ?
C6A C7A H7A1 109.5 . . ?
C6A C7A H7A2 109.5 . . ?
H7A1 C7A H7A2 109.5 . . ?
C6A C7A H7A3 109.5 . . ?
H7A1 C7A H7A3 109.5 . . ?
H7A2 C7A H7A3 109.5 . . ?
C6A C8A H8A1 109.5 . . ?
C6A C8A H8A2 109.5 . . ?
H8A1 C8A H8A2 109.5 . . ?
C6A C8A H8A3 109.5 . . ?
H8A1 C8A H8A3 109.5 . . ?
H8A2 C8A H8A3 109.5 . . ?
O13A C9A O14A 124.3(5) . . ?
O13A C9A C10A 110.7(5) . . ?
O14A C9A C10A 124.2(6) . . ?
C11A C10A C12A 117.3(9) . . ?
C11A C10A C9A 107.4(5) . . ?
C12A C10A C9A 123.5(7) . . ?
C11A C10A H10A 101.5 . . ?
C12A C10A H10A 101.5 . . ?
C9A C10A H10A 101.5 . . ?
C10A C11A H11G 109.5 . . ?
C10A C11A H11H 109.5 . . ?
H11G C11A H11H 109.5 . . ?
C10A C11A H11I 109.5 . . ?
H11G C11A H11I 109.5 . . ?
H11H C11A H11I 109.5 . . ?
C10A C12A H12D 109.5 . . ?
C10A C12A H12E 109.5 . . ?
H12D C12A H12E 109.5 . . ?
C10A C12A H12F 109.5 . . ?
H12D C12A H12F 109.5 . . ?
H12E C12A H12F 109.5 . . ?
O15A C13A O16A 127.6(6) . . ?
O15A C13A C14A 115.5(6) . . ?
O16A C13A C14A 116.9(6) . . ?
C15A C14A C16A 127.4(9) . . ?
C15A C14A C13A 117.8(9) . . ?
C16A C14A C13A 114.6(7) . . ?
C15A C14A H14A 91.8 . . ?
C16A C14A H14A 91.8 . . ?
C13A C14A H14A 91.8 . . ?
C14A C15A H15A 109.5 . . ?
C14A C15A H15B 109.5 . . ?
H15A C15A H15B 109.5 . . ?
C14A C15A H15C 109.5 . . ?
H15A C15A H15C 109.5 . . ?
H15B C15A H15C 109.5 . . ?
C14A C16A H16D 109.5 . . ?
C14A C16A H16E 109.5 . . ?
H16D C16A H16E 109.5 . . ?
C14A C16A H16F 109.5 . . ?
H16D C16A H16F 109.5 . . ?
H16E C16A H16F 109.5 . . ?
O18A C17A O17A 126.4(5) . . ?
O18A C17A C18A 117.3(5) . . ?
O17A C17A C18A 116.2(5) . . ?
C17A C18A C20A 117.3(4) . . ?
C17A C18A C19' 111.5(4) . . ?
C20A C18A C19' 125.4(6) . . ?
C17A C18A C19A 107.9(6) . . ?
C20A C18A C19A 118.4(7) . . ?
C19' C18A C19A 64.0(8) . . ?
C17A C18A C20' 106.3(7) . . ?
C20A C18A C20' 79.0(8) . . ?
C19' C18A C20' 109.7(8) . . ?
C19A C18A C20' 48.7(10) . . ?
C17A C18A H18A 101.5 . . ?
C20A C18A H18A 102.1 . . ?
C19' C18A H18A 43.7 . . ?
C19A C18A H18A 107.6 . . ?
C20' C18A H18A 148.0 . . ?
C18A C19A H19B 109.5 . . ?
C18A C19A H19C 109.5 . . ?
H19B C19A H19C 109.5 . . ?
C18A C19A H19D 109.5 . . ?
H19B C19A H19D 109.5 . . ?
H19C C19A H19D 109.5 . . ?
C18A C19A H19G 91.0 . . ?
H19B C19A H19G 21.0 . . ?
H19C C19A H19G 108.2 . . ?
H19D C19A H19G 127.1 . . ?
C18A C20A H20B 109.5 . . ?
C18A C20A H20C 109.5 . . ?
H20B C20A H20C 109.5 . . ?
C18A C20A H20D 109.5 . . ?
H20B C20A H20D 109.5 . . ?
H20C C20A H20D 109.5 . . ?
C18A C19' H18A 38.1 . . ?
C18A C19' H19E 109.4 . . ?
H18A C19' H19E 78.9 . . ?
C18A C19' H19F 110.4 . . ?
H18A C19' H19F 101.0 . . ?
H19E C19' H19F 109.5 . . ?
C18A C19' H19G 108.6 . . ?
H18A C19' H19G 142.6 . . ?
H19E C19' H19G 109.5 . . ?
H19F C19' H19G 109.5 . . ?
C18A C20' H20E 109.5 . . ?
C18A C20' H20F 109.5 . . ?
H20E C20' H20F 109.5 . . ?
C18A C20' H20G 109.5 . . ?
H20E C20' H20G 109.5 . . ?
H20F C20' H20G 109.5 . . ?
O20A C21A O19A 125.0(6) . . ?
O20A C21A C22A 118.7(8) . . ?
O19A C21A C22A 116.2(8) . . ?
C24A C22A C21A 113.8(9) . . ?
C24A C22A C23A 116.2(9) . . ?
C21A C22A C23A 114.7(8) . . ?
C24A C22A H22A 103.3 . . ?
C21A C22A H22A 103.3 . . ?
C23A C22A H22A 103.3 . . ?
C22A C23A H23D 109.5 . . ?
C22A C23A H23E 109.5 . . ?
H23D C23A H23E 109.5 . . ?
C22A C23A H23F 109.5 . . ?
H23D C23A H23F 109.5 . . ?
H23E C23A H23F 109.5 . . ?
C22A C24A H24A 109.5 . . ?
C22A C24A H24B 109.5 . . ?
H24A C24A H24B 109.5 . . ?
C22A C24A H24C 109.5 . . ?
H24A C24A H24C 109.5 . . ?
H24B C24A H24C 109.5 . . ?
O22A C25A O21A 126.3(7) . . ?
O22A C25A C26A 120.2(7) . . ?
O21A C25A C26A 113.5(7) . . ?
C28A C26A C27A 120.1(10) . . ?
C28A C26A C25A 115.9(8) . . ?
C27A C26A C25A 107.0(8) . . ?
C28A C26A H26A 104.0 . . ?
C27A C26A H26A 104.0 . . ?
C25A C26A H26A 104.0 . . ?
C26A C27A H27D 109.5 . . ?
C26A C27A H27E 109.5 . . ?
H27D C27A H27E 109.5 . . ?
C26A C27A H27F 109.5 . . ?
H27D C27A H27F 109.5 . . ?
H27E C27A H27F 109.5 . . ?
C26A C28A H28G 109.5 . . ?
C26A C28A H28H 109.5 . . ?
H28G C28A H28H 109.5 . . ?
C26A C28A H28I 109.5 . . ?
H28G C28A H28I 109.5 . . ?
H28H C28A H28I 109.5 . . ?
O24A C29A O23A 126.7(6) . . ?
O24A C29A C30A 117.9(6) . . ?
O23A C29A C30A 115.3(6) . . ?
C32A C30A C31A 130.1(9) . . ?
C32A C30A C29A 116.2(7) . . ?
C31A C30A C29A 110.7(6) . . ?
C32A C30A H30A 95.6 . . ?
C31A C30A H30A 95.6 . . ?
C29A C30A H30A 95.6 . . ?
C30A C31A H31D 109.5 . . ?
C30A C31A H31E 109.5 . . ?
H31D C31A H31E 109.5 . . ?
C30A C31A H31F 109.5 . . ?
H31D C31A H31F 109.5 . . ?
H31E C31A H31F 109.5 . . ?
C30A C32A H32D 109.5 . . ?
C30A C32A H32E 109.5 . . ?
H32D C32A H32E 109.5 . . ?
C30A C32A H32F 109.5 . . ?
H32D C32A H32F 109.5 . . ?
H32E C32A H32F 109.5 . . ?
O25A C33A O26A 124.6(5) . . ?
O25A C33A C34A 120.5(5) . . ?
O26A C33A C34A 114.9(6) . . ?
C36A C34A C35A 118.8(7) . . ?
C36A C34A C33A 111.9(7) . . ?
C35A C34A C33A 110.6(6) . . ?
C36A C34A H34A 104.7 . . ?
C35A C34A H34A 104.7 . . ?
C33A C34A H34A 104.7 . . ?
C34A C35A H35A 109.5 . . ?
C34A C35A H35B 109.5 . . ?
H35A C35A H35B 109.5 . . ?
C34A C35A H35C 109.5 . . ?
H35A C35A H35C 109.5 . . ?
H35B C35A H35C 109.5 . . ?
C34A C36A H36A 109.5 . . ?
C34A C36A H36B 109.5 . . ?
H36A C36A H36B 109.5 . . ?
C34A C36A H36C 109.5 . . ?
H36A C36A H36C 109.5 . . ?
H36B C36A H36C 109.5 . . ?
O28A C37A O27A 124.5(6) . . ?
O28A C37A C38A 118.1(6) . . ?
O27A C37A C38A 117.2(6) . . ?
C39A C38A C37A 115.6(6) . . ?
C39A C38A C40A 107.7(7) . . ?
C37A C38A C40A 107.8(6) . . ?
C39A C38A H38A 108.5 . . ?
C37A C38A H38A 108.5 . . ?
C40A C38A H38A 108.5 . . ?
C38A C39A H39A 109.5 . . ?
C38A C39A H39B 109.5 . . ?
H39A C39A H39B 109.5 . . ?
C38A C39A H39C 109.5 . . ?
H39A C39A H39C 109.5 . . ?
H39B C39A H39C 109.5 . . ?
C38A C40A H40A 109.5 . . ?
C38A C40A H40B 109.5 . . ?
H40A C40A H40B 109.5 . . ?
C38A C40A H40C 109.5 . . ?
H40A C40A H40C 109.5 . . ?
H40B C40A H40C 109.5 . . ?
O29A C41A O30A 127.0(6) . . ?
O29A C41A C42A 113.6(6) . . ?
O30A C41A C42A 119.3(6) . . ?
C44A C42A C43A 104.9(10) . . ?
C44A C42A C41A 111.2(8) . . ?
C43A C42A C41A 108.1(6) . . ?
C44A C42A H42A 110.8 . . ?
C43A C42A H42A 110.8 . . ?
C41A C42A H42A 110.8 . . ?
C42A C43A H43D 109.5 . . ?
C42A C43A H43E 109.5 . . ?
H43D C43A H43E 109.5 . . ?
C42A C43A H43F 109.5 . . ?
H43D C43A H43F 109.5 . . ?
H43E C43A H43F 109.5 . . ?
C42A C44A H44A 109.5 . . ?
C42A C44A H44B 109.5 . . ?
H44A C44A H44B 109.5 . . ?
C42A C44A H44C 109.5 . . ?
H44A C44A H44C 109.5 . . ?
H44B C44A H44C 109.5 . . ?
O31A C45A O32A 124.7(5) . . ?
O31A C45A C46A 118.9(5) . . ?
O32A C45A C46A 116.2(5) . . ?
C47A C46A C48A 110.6(6) . . ?
C47A C46A C45A 112.5(5) . . ?
C48A C46A C45A 111.1(6) . . ?
C47A C46A H46A 107.4 . . ?
C48A C46A H46A 107.4 . . ?
C45A C46A H46A 107.4 . . ?
C46A C47A H47A 109.5 . . ?
C46A C47A H47B 109.5 . . ?
H47A C47A H47B 109.5 . . ?
C46A C47A H47C 109.5 . . ?
H47A C47A H47C 109.5 . . ?
H47B C47A H47C 109.5 . . ?
C46A C48A H48A 109.5 . . ?
C46A C48A H48B 109.5 . . ?
H48A C48A H48B 109.5 . . ?
C46A C48A H48C 109.5 . . ?
H48A C48A H48C 109.5 . . ?
H48B C48A H48C 109.5 . . ?
N1A C49A C50A 109.9(5) . . ?
N1A C49A H49C 109.7 . . ?
C50A C49A H49C 109.7 . . ?
N1A C49A H49D 109.7 . . ?
C50A C49A H49D 109.7 . . ?
H49C C49A H49D 108.2 . . ?
O33A C50A C49A 109.1(5) . . ?
O33A C50A H50A 109.9 . . ?
C49A C50A H50A 109.9 . . ?
O33A C50A H50B 109.9 . . ?
C49A C50A H50B 109.9 . . ?
H50A C50A H50B 108.3 . . ?
N1A C51A C52A 112.6(5) . . ?
N1A C51A H51C 109.1 . . ?
C52A C51A H51C 109.1 . . ?
N1A C51A H51D 109.1 . . ?
C52A C51A H51D 109.1 . . ?
H51C C51A H51D 107.8 . . ?
O34A C52A C51A 110.9(5) . . ?
O34A C52A H52A 109.5 . . ?
C51A C52A H52A 109.5 . . ?
O34A C52A H52B 109.5 . . ?
C51A C52A H52B 109.5 . . ?
H52A C52A H52B 108.0 . . ?
N1A C53A C54A 115.7(6) . . ?
N1A C53A H53A 108.4 . . ?
C54A C53A H53A 108.4 . . ?
N1A C53A H53B 108.4 . . ?
C54A C53A H53B 108.4 . . ?
H53A C53A H53B 107.4 . . ?
C55A C54A C53A 111.0(6) . . ?
C55A C54A H54A 109.4 . . ?
C53A C54A H54A 109.4 . . ?
C55A C54A H54B 109.4 . . ?
C53A C54A H54B 109.4 . . ?
H54A C54A H54B 108.0 . . ?
C54A C55A C56A 108.8(7) . . ?
C54A C55A H55A 109.9 . . ?
C56A C55A H55A 109.9 . . ?
C54A C55A H55B 109.9 . . ?
C56A C55A H55B 109.9 . . ?
H55A C55A H55B 108.3 . . ?
C55A C56A H56D 109.5 . . ?
C55A C56A H56E 109.5 . . ?
H56D C56A H56E 109.5 . . ?
C55A C56A H56F 109.5 . . ?
H56D C56A H56F 109.5 . . ?
H56E C56A H56F 109.5 . . ?
N2A C57A C58A 112.4(6) . . ?
N2A C57A H57E 109.1 . . ?
C58A C57A H57E 109.1 . . ?
N2A C57A H57F 109.1 . . ?
C58A C57A H57F 109.1 . . ?
H57E C57A H57F 107.9 . . ?
O35A C58A C57A 111.0(6) . . ?
O35A C58A H58E 109.4 . . ?
C57A C58A H58E 109.4 . . ?
O35A C58A H58F 109.4 . . ?
C57A C58A H58F 109.4 . . ?
H58E C58A H58F 108.0 . . ?
N2A C59A C60A 113.7(6) . . ?
N2A C59A H59E 108.8 . . ?
C60A C59A H59E 108.8 . . ?
N2A C59A H59F 108.8 . . ?
C60A C59A H59F 108.8 . . ?
H59E C59A H59F 107.7 . . ?
O36A C60A C59A 112.3(6) . . ?
O36A C60A H60C 109.1 . . ?
C59A C60A H60C 109.1 . . ?
O36A C60A H60D 109.1 . . ?
C59A C60A H60D 109.1 . . ?
H60C C60A H60D 107.9 . . ?
N2A C61A C62A 120.1(6) . . ?
N2A C61A H61A 107.3 . . ?
C62A C61A H61A 107.3 . . ?
N2A C61A H61B 107.3 . . ?
C62A C61A H61B 107.3 . . ?
H61A C61A H61B 106.9 . . ?
C63A C62A C61A 113.3(7) . . ?
C63A C62A H62E 108.9 . . ?
C61A C62A H62E 108.9 . . ?
C63A C62A H62F 108.9 . . ?
C61A C62A H62F 108.9 . . ?
H62E C62A H62F 107.7 . . ?
C64A C63A C62A 114.3(8) . . ?
C64A C63A H63C 108.7 . . ?
C62A C63A H63C 108.7 . . ?
C64A C63A H63D 108.7 . . ?
C62A C63A H63D 108.7 . . ?
H63C C63A H63D 107.6 . . ?
C63A C64A H64G 109.5 . . ?
C63A C64A H64H 109.5 . . ?
H64G C64A H64H 109.5 . . ?
C63A C64A H64I 109.5 . . ?
H64G C64A H64I 109.5 . . ?
H64H C64A H64I 109.5 . . ?
C66A C65A N3A 121.9(8) . . ?
C66A C65A H65E 106.9 . . ?
N3A C65A H65E 106.9 . . ?
C66A C65A H65F 106.9 . . ?
N3A C65A H65F 106.9 . . ?
H65E C65A H65F 106.7 . . ?
C65A C66A O37A 117.6(7) . . ?
C65A C66A H66A 107.9 . . ?
O37A C66A H66A 107.9 . . ?
C65A C66A H66B 107.9 . . ?
O37A C66A H66B 107.9 . . ?
H66A C66A H66B 107.2 . . ?
C68A C67A N3A 121.3(7) . . ?
C68A C67A H67E 107.0 . . ?
N3A C67A H67E 107.0 . . ?
C68A C67A H67F 107.0 . . ?
N3A C67A H67F 107.0 . . ?
H67E C67A H67F 106.7 . . ?
O38A C68A C67A 115.5(6) . . ?
O38A C68A H68A 108.4 . . ?
C67A C68A H68A 108.4 . . ?
O38A C68A H68B 108.4 . . ?
C67A C68A H68B 108.4 . . ?
H68A C68A H68B 107.5 . . ?
C70A C69A N3A 123.6(8) . . ?
C70A C69A H69E 106.4 . . ?
N3A C69A H69E 106.4 . . ?
C70A C69A H69F 106.4 . . ?
N3A C69A H69F 106.4 . . ?
H69E C69A H69F 106.5 . . ?
C69A C70A C71A 113.8(9) . . ?
C69A C70A H70E 108.8 . . ?
C71A C70A H70E 108.8 . . ?
C69A C70A H70F 108.8 . . ?
C71A C70A H70F 108.8 . . ?
H70E C70A H70F 107.7 . . ?
C70A C71A C72A 110.2(10) . . ?
C70A C71A H71E 109.6 . . ?
C72A C71A H71E 109.6 . . ?
C70A C71A H71F 109.6 . . ?
C72A C71A H71F 109.6 . . ?
H71E C71A H71F 108.1 . . ?
C71A C72A H72D 109.5 . . ?
C71A C72A H72E 109.5 . . ?
H72D C72A H72E 109.5 . . ?
C71A C72A H72F 109.5 . . ?
H72D C72A H72F 109.5 . . ?
H72E C72A H72F 109.5 . . ?
C53A N1A C49A 112.6(6) . . ?
C53A N1A C51A 112.1(6) . . ?
C49A N1A C51A 111.6(5) . . ?
C53A N1A Ni1A 112.3(4) . . ?
C49A N1A Ni1A 105.8(4) . . ?
C51A N1A Ni1A 101.7(4) . . ?
C61A N2A C57A 116.5(6) . . ?
C61A N2A C59A 111.1(5) . . ?
C57A N2A C59A 107.9(6) . . ?
C61A N2A Ni2A 111.4(4) . . ?
C57A N2A Ni2A 105.6(4) . . ?
C59A N2A Ni2A 103.3(4) . . ?
C67A N3A C65A 116.1(10) . . ?
C67A N3A C69A 112.0(7) . . ?
C65A N3A C69A 106.9(7) . . ?
C67A N3A Ni3A 104.7(4) . . ?
C65A N3A Ni3A 103.7(5) . . ?
C69A N3A Ni3A 113.3(5) . . ?
Ni1A O1A Zr5A 118.70(17) . . ?
Ni1A O1A Zr4A 97.11(14) . . ?
Zr5A O1A Zr4A 113.81(16) . . ?
Ni1A O1A Zr1A 96.46(14) . . ?
Zr5A O1A Zr1A 112.86(16) . . ?
Zr4A O1A Zr1A 116.04(16) . . ?
Ni2A O2A Zr6A 119.44(17) . . ?
Ni2A O2A Zr1A 96.70(15) . . ?
Zr6A O2A Zr1A 114.41(16) . . ?
Ni2A O2A Zr3A 96.93(15) . . ?
Zr6A O2A Zr3A 112.75(16) . . ?
Zr1A O2A Zr3A 114.69(16) . . ?
Zr1A O3A Zr6A 105.54(14) . . ?
Zr1A O3A Zr5A 104.71(14) . . ?
Zr6A O3A Zr5A 99.56(14) . . ?
Zr1A O3A H3K 115.1 . . ?
Zr6A O3A H3K 115.1 . . ?
Zr5A O3A H3K 115.1 . . ?
Zr1A O4A Zr3A 103.09(14) . . ?
Zr1A O4A Zr4A 103.51(14) . . ?
Zr3A O4A Zr4A 103.21(14) . . ?
Zr1A O4A H4K 115.1 . . ?
Zr3A O4A H4K 115.2 . . ?
Zr4A O4A H4K 115.1 . . ?
Zr6A O5A Zr5A 118.77(18) . . ?
Zr6A O5A Zr2A 118.56(18) . . ?
Zr5A O5A Zr2A 119.39(18) . . ?
Zr4A O6A Zr5A 105.32(14) . . ?
Zr4A O6A Zr2A 104.37(15) . . ?
Zr5A O6A Zr2A 99.64(13) . . ?
Zr4A O6A H6M 115.2 . . ?
Zr5A O6A H6M 115.2 . . ?
Zr2A O6A H6M 115.2 . . ?
Ni3A O7A Zr2A 119.30(17) . . ?
Ni3A O7A Zr4A 96.21(15) . . ?
Zr2A O7A Zr4A 114.10(17) . . ?
Ni3A O7A Zr3A 95.33(15) . . ?
Zr2A O7A Zr3A 113.59(16) . . ?
Zr4A O7A Zr3A 116.03(17) . . ?
Zr3A O8A Zr6A 104.99(15) . . ?
Zr3A O8A Zr2A 105.22(15) . . ?
Zr6A O8A Zr2A 100.36(14) . . ?
Zr3A O8A H8K 114.9 . . ?
Zr6A O8A H8K 114.9 . . ?
Zr2A O8A H8K 114.9 . . ?
C1A O9A Zr1A 141.6(4) . . ?
C5A O11A Zr2A 134.4(4) . . ?
C5A O12A Zr6A 133.8(4) . . ?
C9A O13A Zr2A 135.6(4) . . ?
C9A O14A Zr5A 135.2(4) . . ?
C13A O15A Zr2A 142.6(4) . . ?
C13A O16A Ni3A 126.9(5) . . ?
C17A O17A Zr2A 142.1(4) . . ?
C17A O18A Ni3A 128.4(4) . . ?
C21A O19A Zr3A 140.7(5) . . ?
C25A O21A Zr4A 141.6(5) . . ?
C29A O23A Zr5A 133.4(4) . . ?
C29A O24A Zr6A 134.3(4) . . ?
C33A O25A Zr5A 144.9(4) . . ?
C33A O26A Ni1A 128.0(4) . . ?
C37A O27A Zr5A 144.2(4) . . ?
C37A O28A Ni1A 128.6(4) . . ?
C41A O29A Zr6A 142.3(4) . . ?
C41A O30A Ni2A 127.4(4) . . ?
C45A O31A Zr6A 145.0(4) . . ?
C45A O32A Ni2A 127.7(4) . . ?
C50A O33A Ni1A 105.0(4) . . ?
C50A O33A Zr1A 143.2(4) . . ?
Ni1A O33A Zr1A 99.83(16) . . ?
C52A O34A Ni1A 113.4(3) . . ?
C52A O34A Zr4A 143.9(4) . . ?
Ni1A O34A Zr4A 101.08(16) . . ?
C58A O35A Ni2A 107.3(4) . . ?
C58A O35A Zr3A 145.1(4) . . ?
Ni2A O35A Zr3A 101.41(17) . . ?
C60A O36A Ni2A 113.1(4) . . ?
C60A O36A Zr1A 144.2(4) . . ?
Ni2A O36A Zr1A 101.04(17) . . ?
C66A O37A Ni3A 108.7(4) . . ?
C66A O37A Zr3A 146.6(4) . . ?
Ni3A O37A Zr3A 100.85(18) . . ?
C68A O38A Ni3A 109.7(4) . . ?
C68A O38A Zr4A 143.1(4) . . ?
Ni3A O38A Zr4A 99.37(16) . . ?
O33B Zr1B O35B 93.00(16) . . ?
O33B Zr1B O9B 82.01(17) . . ?
O35B Zr1B O9B 81.77(17) . . ?
O33B Zr1B O2B 155.19(15) . . ?
O35B Zr1B O2B 77.99(15) . . ?
O9B Zr1B O2B 118.77(16) . . ?
O33B Zr1B O3B 128.25(15) . . ?
O35B Zr1B O3B 131.27(15) . . ?
O9B Zr1B O3B 80.16(15) . . ?
O2B Zr1B O3B 72.09(14) . . ?
O33B Zr1B O1B 78.52(15) . . ?
O35B Zr1B O1B 152.13(16) . . ?
O9B Zr1B O1B 122.45(16) . . ?
O2B Zr1B O1B 98.63(14) . . ?
O3B Zr1B O1B 71.34(14) . . ?
O33B Zr1B O4B 85.18(15) . . ?
O35B Zr1B O4B 82.42(15) . . ?
O9B Zr1B O4B 159.04(15) . . ?
O2B Zr1B O4B 70.84(13) . . ?
O3B Zr1B O4B 120.74(13) . . ?
O1B Zr1B O4B 70.53(14) . . ?
O33B Zr1B Ni1B 39.23(11) . . ?
O35B Zr1B Ni1B 130.83(12) . . ?
O9B Zr1B Ni1B 97.64(13) . . ?
O2B Zr1B Ni1B 138.01(10) . . ?
O3B Zr1B Ni1B 96.31(10) . . ?
O1B Zr1B Ni1B 40.70(10) . . ?
O4B Zr1B Ni1B 82.50(9) . . ?
O33B Zr1B Ni2B 131.70(11) . . ?
O35B Zr1B Ni2B 39.16(12) . . ?
O9B Zr1B Ni2B 93.79(13) . . ?
O2B Zr1B Ni2B 40.81(10) . . ?
O3B Zr1B Ni2B 97.72(10) . . ?
O1B Zr1B Ni2B 137.95(10) . . ?
O4B Zr1B Ni2B 82.45(9) . . ?
Ni1B Zr1B Ni2B 163.22(3) . . ?
O33B Zr1B Zr5B 163.23(11) . . ?
O35B Zr1B Zr5B 103.58(12) . . ?
O9B Zr1B Zr5B 102.62(12) . . ?
O2B Zr1B Zr5B 32.86(10) . . ?
O3B Zr1B Zr5B 39.23(10) . . ?
O1B Zr1B Zr5B 85.52(10) . . ?
O4B Zr1B Zr5B 94.40(9) . . ?
Ni1B Zr1B Zr5B 124.05(2) . . ?
Ni2B Zr1B Zr5B 64.593(19) . . ?
O33B Zr1B Zr6B 103.38(11) . . ?
O35B Zr1B Zr6B 162.79(12) . . ?
O9B Zr1B Zr6B 105.42(12) . . ?
O2B Zr1B Zr6B 84.89(10) . . ?
O3B Zr1B Zr6B 38.60(9) . . ?
O1B Zr1B Zr6B 32.76(10) . . ?
O4B Zr1B Zr6B 93.62(9) . . ?
Ni1B Zr1B Zr6B 64.59(2) . . ?
Ni2B Zr1B Zr6B 123.82(2) . . ?
Zr5B Zr1B Zr6B 59.874(15) . . ?
O33B Zr1B Zr3B 79.62(12) . . ?
O35B Zr1B Zr3B 120.48(12) . . ?
O9B Zr1B Zr3B 151.65(13) . . ?
O2B Zr1B Zr3B 85.13(9) . . ?
O3B Zr1B Zr3B 94.54(9) . . ?
O1B Zr1B Zr3B 32.17(10) . . ?
O4B Zr1B Zr3B 38.37(9) . . ?
Ni1B Zr1B Zr3B 54.98(2) . . ?
Ni2B Zr1B Zr3B 114.55(2) . . ?
Zr5B Zr1B Zr3B 89.633(18) . . ?
Zr6B Zr1B Zr3B 58.851(16) . . ?
O5B Zr2B O7B 91.05(14) . . ?
O5B Zr2B O15B 143.05(16) . . ?
O7B Zr2B O15B 87.82(15) . . ?
O5B Zr2B O17B 142.52(17) . . ?
O7B Zr2B O17B 87.64(16) . . ?
O15B Zr2B O17B 74.36(18) . . ?
O5B Zr2B O13B 84.86(15) . . ?
O7B Zr2B O13B 143.72(15) . . ?
O15B Zr2B O13B 74.79(16) . . ?
O17B Zr2B O13B 116.70(17) . . ?
O5B Zr2B O11B 84.70(15) . . ?
O7B Zr2B O11B 142.83(15) . . ?
O15B Zr2B O11B 116.89(17) . . ?
O17B Zr2B O11B 74.35(16) . . ?
O13B Zr2B O11B 72.76(16) . . ?
O5B Zr2B O8B 69.51(14) . . ?
O7B Zr2B O8B 69.50(14) . . ?
O15B Zr2B O8B 142.34(15) . . ?
O17B Zr2B O8B 75.03(16) . . ?
O13B Zr2B O8B 139.83(15) . . ?
O11B Zr2B O8B 74.47(15) . . ?
O5B Zr2B O6B 69.69(14) . . ?
O7B Zr2B O6B 69.70(13) . . ?
O15B Zr2B O6B 75.37(15) . . ?
O17B Zr2B O6B 142.58(16) . . ?
O13B Zr2B O6B 75.13(14) . . ?
O11B Zr2B O6B 140.31(15) . . ?
O8B Zr2B O6B 120.33(14) . . ?
O5B Zr2B Zr6B 30.65(10) . . ?
O7B Zr2B Zr6B 85.55(10) . . ?
O15B Zr2B Zr6B 170.53(12) . . ?
O17B Zr2B Zr6B 112.06(13) . . ?
O13B Zr2B Zr6B 106.99(11) . . ?
O11B Zr2B Zr6B 72.21(12) . . ?
O8B Zr2B Zr6B 39.78(10) . . ?
O6B Zr2B Zr6B 95.95(10) . . ?
O5B Zr2B Zr4B 79.08(10) . . ?
O7B Zr2B Zr4B 33.71(10) . . ?
O15B Zr2B Zr4B 79.75(12) . . ?
O17B Zr2B Zr4B 116.21(12) . . ?
O13B Zr2B Zr4B 110.64(11) . . ?
O11B Zr2B Zr4B 162.94(12) . . ?
O8B Zr2B Zr4B 94.74(10) . . ?
O6B Zr2B Zr4B 35.99(9) . . ?
Zr6B Zr2B Zr4B 91.007(18) . . ?
O5B Zr2B Zr5B 30.50(10) . . ?
O7B Zr2B Zr5B 85.70(10) . . ?
O15B Zr2B Zr5B 112.74(12) . . ?
O17B Zr2B Zr5B 170.03(13) . . ?
O13B Zr2B Zr5B 72.71(11) . . ?
O11B Zr2B Zr5B 106.96(11) . . ?
O8B Zr2B Zr5B 95.66(10) . . ?
O6B Zr2B Zr5B 40.10(10) . . ?
Zr6B Zr2B Zr5B 60.031(16) . . ?
Zr4B Zr2B Zr5B 60.221(15) . . ?
O5B Zr2B Zr3B 78.58(10) . . ?
O7B Zr2B Zr3B 33.52(10) . . ?
O15B Zr2B Zr3B 116.40(12) . . ?
O17B Zr2B Zr3B 79.93(13) . . ?
O13B Zr2B Zr3B 162.77(11) . . ?
O11B Zr2B Zr3B 110.02(12) . . ?
O8B Zr2B Zr3B 35.98(10) . . ?
O6B Zr2B Zr3B 94.46(9) . . ?
Zr6B Zr2B Zr3B 59.751(16) . . ?
Zr4B Zr2B Zr3B 61.682(16) . . ?
Zr5B Zr2B Zr3B 90.445(18) . . ?
O38B Zr3B O34B 92.99(17) . . ?
O38B Zr3B O19B 82.42(18) . . ?
O34B Zr3B O19B 81.3(2) . . ?
O38B Zr3B O1B 155.19(16) . . ?
O34B Zr3B O1B 78.61(16) . . ?
O19B Zr3B O1B 118.65(18) . . ?
O38B Zr3B O7B 78.21(15) . . ?
O34B Zr3B O7B 152.69(16) . . ?
O19B Zr3B O7B 122.23(18) . . ?
O1B Zr3B O7B 98.57(14) . . ?
O38B Zr3B O8B 128.14(16) . . ?
O34B Zr3B O8B 130.87(17) . . ?
O19B Zr3B O8B 79.41(17) . . ?
O1B Zr3B O8B 72.09(15) . . ?
O7B Zr3B O8B 71.72(15) . . ?
O38B Zr3B O4B 84.90(15) . . ?
O34B Zr3B O4B 83.45(16) . . ?
O19B Zr3B O4B 159.59(17) . . ?
O1B Zr3B O4B 71.06(13) . . ?
O7B Zr3B O4B 70.16(13) . . ?
O8B Zr3B O4B 120.96(14) . . ?
O38B Zr3B Ni1B 132.05(12) . . ?
O34B Zr3B Ni1B 39.76(13) . . ?
O19B Zr3B Ni1B 94.39(15) . . ?
O1B Zr3B Ni1B 40.51(10) . . ?
O7B Zr3B Ni1B 137.47(10) . . ?
O8B Zr3B Ni1B 97.60(11) . . ?
O4B Zr3B Ni1B 82.34(9) . . ?
O38B Zr3B Ni3B 38.84(12) . . ?
O34B Zr3B Ni3B 130.50(13) . . ?
O19B Zr3B Ni3B 97.90(15) . . ?
O1B Zr3B Ni3B 137.82(10) . . ?
O7B Zr3B Ni3B 40.67(10) . . ?
O8B Zr3B Ni3B 96.78(11) . . ?
O4B Zr3B Ni3B 81.83(9) . . ?
Ni1B Zr3B Ni3B 162.56(3) . . ?
O38B Zr3B Zr6B 162.38(12) . . ?
O34B Zr3B Zr6B 104.45(13) . . ?
O19B Zr3B Zr6B 102.49(14) . . ?
O1B Zr3B Zr6B 33.14(10) . . ?
O7B Zr3B Zr6B 84.97(10) . . ?
O8B Zr3B Zr6B 38.95(10) . . ?
O4B Zr3B Zr6B 94.39(9) . . ?
Ni1B Zr3B Zr6B 64.98(2) . . ?
Ni3B Zr3B Zr6B 123.59(2) . . ?
O38B Zr3B Zr2B 102.65(12) . . ?
O34B Zr3B Zr2B 163.84(13) . . ?
O19B Zr3B Zr2B 104.54(14) . . ?
O1B Zr3B Zr2B 85.42(10) . . ?
O7B Zr3B Zr2B 32.76(10) . . ?
O8B Zr3B Zr2B 38.96(11) . . ?
O4B Zr3B Zr2B 93.78(9) . . ?
Ni1B Zr3B Zr2B 124.13(2) . . ?
Ni3B Zr3B Zr2B 64.34(2) . . ?
Zr6B Zr3B Zr2B 59.782(16) . . ?
O38B Zr3B Zr1B 122.90(12) . . ?
O34B Zr3B Zr1B 78.68(13) . . ?
O19B Zr3B Zr1B 148.22(15) . . ?
O1B Zr3B Zr1B 32.80(10) . . ?
O7B Zr3B Zr1B 84.53(10) . . ?
O8B Zr3B Zr1B 95.42(10) . . ?
O4B Zr3B Zr1B 38.26(9) . . ?
Ni1B Zr3B Zr1B 54.89(2) . . ?
Ni3B Zr3B Zr1B 113.87(2) . . ?
Zr6B Zr3B Zr1B 59.760(15) . . ?
Zr2B Zr3B Zr1B 89.268(17) . . ?
O36B Zr4B O37B 92.30(16) . . ?
O36B Zr4B O21B 81.12(17) . . ?
O37B Zr4B O21B 81.80(16) . . ?
O36B Zr4B O7B 155.08(16) . . ?
O37B Zr4B O7B 79.33(14) . . ?
O21B Zr4B O7B 120.18(16) . . ?
O36B Zr4B O6B 127.52(16) . . ?
O37B Zr4B O6B 132.22(15) . . ?
O21B Zr4B O6B 80.11(16) . . ?
O7B Zr4B O6B 72.58(14) . . ?
O36B Zr4B O2B 78.46(15) . . ?
O37B Zr4B O2B 151.43(15) . . ?
O21B Zr4B O2B 122.51(16) . . ?
O7B Zr4B O2B 97.71(14) . . ?
O6B Zr4B O2B 71.62(14) . . ?
O36B Zr4B O4B 85.71(15) . . ?
O37B Zr4B O4B 82.45(14) . . ?
O21B Zr4B O4B 158.98(15) . . ?
O7B Zr4B O4B 70.03(13) . . ?
O6B Zr4B O4B 120.88(14) . . ?
O2B Zr4B O4B 70.04(13) . . ?
O36B Zr4B Ni3B 132.16(12) . . ?
O37B Zr4B Ni3B 40.31(11) . . ?
O21B Zr4B Ni3B 94.52(12) . . ?
O7B Zr4B Ni3B 41.19(10) . . ?
O6B Zr4B Ni3B 97.89(10) . . ?
O2B Zr4B Ni3B 137.42(10) . . ?
O4B Zr4B Ni3B 82.26(9) . . ?
O36B Zr4B Ni2B 38.67(11) . . ?
O37B Zr4B Ni2B 129.49(11) . . ?
O21B Zr4B Ni2B 97.01(12) . . ?
O7B Zr4B Ni2B 137.45(10) . . ?
O6B Zr4B Ni2B 96.47(10) . . ?
O2B Zr4B Ni2B 41.14(10) . . ?
O4B Zr4B Ni2B 82.46(9) . . ?
Ni3B Zr4B Ni2B 162.92(3) . . ?
O36B Zr4B Zr2B 162.60(11) . . ?
O37B Zr4B Zr2B 104.91(11) . . ?
O21B Zr4B Zr2B 103.49(12) . . ?
O7B Zr4B Zr2B 33.04(10) . . ?
O6B Zr4B Zr2B 39.54(10) . . ?
O2B Zr4B Zr2B 85.07(10) . . ?
O4B Zr4B Zr2B 93.95(9) . . ?
Ni3B Zr4B Zr2B 64.757(19) . . ?
Ni2B Zr4B Zr2B 124.01(2) . . ?
O36B Zr4B Zr5B 102.58(11) . . ?
O37B Zr4B Zr5B 164.28(11) . . ?
O21B Zr4B Zr5B 105.23(12) . . ?
O7B Zr4B Zr5B 85.02(10) . . ?
O6B Zr4B Zr5B 38.95(10) . . ?
O2B Zr4B Zr5B 32.67(10) . . ?
O4B Zr4B Zr5B 93.55(9) . . ?
Ni3B Zr4B Zr5B 124.19(2) . . ?
Ni2B Zr4B Zr5B 64.434(18) . . ?
Zr2B Zr4B Zr5B 60.051(15) . . ?
O36B Zr4B Zr1B 79.64(12) . . ?
O37B Zr4B Zr1B 120.16(11) . . ?
O21B Zr4B Zr1B 151.17(12) . . ?
O7B Zr4B Zr1B 84.38(10) . . ?
O6B Zr4B Zr1B 94.92(11) . . ?
O2B Zr4B Zr1B 31.89(10) . . ?
O4B Zr4B Zr1B 38.15(9) . . ?
Ni3B Zr4B Zr1B 114.31(2) . . ?
Ni2B Zr4B Zr1B 55.055(19) . . ?
Zr2B Zr4B Zr1B 89.345(17) . . ?
Zr5B Zr4B Zr1B 58.945(15) . . ?
O5B Zr5B O2B 91.12(14) . . ?
O5B Zr5B O23B 142.34(16) . . ?
O2B Zr5B O23B 87.52(15) . . ?
O5B Zr5B O25B 142.47(16) . . ?
O2B Zr5B O25B 86.66(14) . . ?
O23B Zr5B O25B 75.04(17) . . ?
O5B Zr5B O14B 84.27(15) . . ?
O2B Zr5B O14B 143.23(15) . . ?
O23B Zr5B O14B 74.91(16) . . ?
O25B Zr5B O14B 118.26(16) . . ?
O5B Zr5B O27B 85.45(15) . . ?
O2B Zr5B O27B 143.23(15) . . ?
O23B Zr5B O27B 116.64(16) . . ?
O25B Zr5B O27B 74.66(15) . . ?
O14B Zr5B O27B 72.88(16) . . ?
O5B Zr5B O3B 69.60(14) . . ?
O2B Zr5B O3B 69.60(13) . . ?
O23B Zr5B O3B 142.69(15) . . ?
O25B Zr5B O3B 74.59(15) . . ?
O14B Zr5B O3B 139.75(14) . . ?
O27B Zr5B O3B 74.95(15) . . ?
O5B Zr5B O6B 69.47(14) . . ?
O2B Zr5B O6B 69.34(13) . . ?
O23B Zr5B O6B 74.93(15) . . ?
O25B Zr5B O6B 142.01(14) . . ?
O14B Zr5B O6B 74.94(14) . . ?
O27B Zr5B O6B 140.76(14) . . ?
O3B Zr5B O6B 119.98(13) . . ?
O5B Zr5B Zr1B 79.15(10) . . ?
O2B Zr5B Zr1B 33.44(10) . . ?
O23B Zr5B Zr1B 115.97(11) . . ?
O25B Zr5B Zr1B 78.61(12) . . ?
O14B Zr5B Zr1B 162.65(11) . . ?
O27B Zr5B Zr1B 110.54(12) . . ?
O3B Zr5B Zr1B 36.16(9) . . ?
O6B Zr5B Zr1B 94.29(9) . . ?
O5B Zr5B Zr6B 30.65(10) . . ?
O2B Zr5B Zr6B 85.85(10) . . ?
O23B Zr5B Zr6B 170.04(12) . . ?
O25B Zr5B Zr6B 111.92(12) . . ?
O14B Zr5B Zr6B 106.43(11) . . ?
O27B Zr5B Zr6B 72.80(11) . . ?
O3B Zr5B Zr6B 39.92(9) . . ?
O6B Zr5B Zr6B 95.75(9) . . ?
Zr1B Zr5B Zr6B 60.425(16) . . ?
O5B Zr5B Zr2B 30.12(10) . . ?
O2B Zr5B Zr2B 85.62(10) . . ?
O23B Zr5B Zr2B 112.41(12) . . ?
O25B Zr5B Zr2B 168.99(12) . . ?
O14B Zr5B Zr2B 72.30(11) . . ?
O27B Zr5B Zr2B 107.42(10) . . ?
O3B Zr5B Zr2B 95.33(9) . . ?
O6B Zr5B Zr2B 40.25(9) . . ?
Zr1B Zr5B Zr2B 90.650(18) . . ?
Zr6B Zr5B Zr2B 59.677(16) . . ?
O5B Zr5B Zr4B 78.38(10) . . ?
O2B Zr5B Zr4B 33.75(10) . . ?
O23B Zr5B Zr4B 79.87(11) . . ?
O25B Zr5B Zr4B 115.76(10) . . ?
O14B Zr5B Zr4B 110.17(11) . . ?
O27B Zr5B Zr4B 163.03(11) . . ?
O3B Zr5B Zr4B 94.37(9) . . ?
O6B Zr5B Zr4B 35.59(9) . . ?
Zr1B Zr5B Zr4B 61.524(15) . . ?
Zr6B Zr5B Zr4B 90.509(18) . . ?
Zr2B Zr5B Zr4B 59.728(15) . . ?
O5B Zr6B O1B 91.88(14) . . ?
O5B Zr6B O31B 143.29(16) . . ?
O1B Zr6B O31B 87.72(15) . . ?
O5B Zr6B O28B 84.31(15) . . ?
O1B Zr6B O28B 143.83(15) . . ?
O31B Zr6B O28B 74.95(17) . . ?
O5B Zr6B O29B 143.28(17) . . ?
O1B Zr6B O29B 87.06(16) . . ?
O31B Zr6B O29B 73.39(18) . . ?
O28B Zr6B O29B 116.71(17) . . ?
O5B Zr6B O12B 85.40(16) . . ?
O1B Zr6B O12B 142.98(16) . . ?
O31B Zr6B O12B 115.69(17) . . ?
O28B Zr6B O12B 72.71(16) . . ?
O29B Zr6B O12B 74.10(17) . . ?
O5B Zr6B O8B 69.80(14) . . ?
O1B Zr6B O8B 69.98(14) . . ?
O31B Zr6B O8B 142.32(16) . . ?
O28B Zr6B O8B 139.42(15) . . ?
O29B Zr6B O8B 75.44(17) . . ?
O12B Zr6B O8B 74.50(16) . . ?
O5B Zr6B O3B 69.87(14) . . ?
O1B Zr6B O3B 69.52(13) . . ?
O31B Zr6B O3B 75.70(15) . . ?
O28B Zr6B O3B 75.46(14) . . ?
O29B Zr6B O3B 141.67(16) . . ?
O12B Zr6B O3B 141.24(15) . . ?
O8B Zr6B O3B 120.44(14) . . ?
O5B Zr6B Zr3B 79.13(10) . . ?
O1B Zr6B Zr3B 33.63(10) . . ?
O31B Zr6B Zr3B 116.40(12) . . ?
O28B Zr6B Zr3B 162.77(11) . . ?
O29B Zr6B Zr3B 79.95(13) . . ?
O12B Zr6B Zr3B 110.32(12) . . ?
O8B Zr6B Zr3B 36.35(10) . . ?
O3B Zr6B Zr3B 94.24(9) . . ?
O5B Zr6B Zr2B 30.50(10) . . ?
O1B Zr6B Zr2B 86.45(10) . . ?
O31B Zr6B Zr2B 171.11(12) . . ?
O28B Zr6B Zr2B 106.24(12) . . ?
O29B Zr6B Zr2B 112.96(14) . . ?
O12B Zr6B Zr2B 72.73(12) . . ?
O8B Zr6B Zr2B 40.22(10) . . ?
O3B Zr6B Zr2B 95.95(9) . . ?
Zr3B Zr6B Zr2B 60.467(16) . . ?
O5B Zr6B Zr5B 30.89(10) . . ?
O1B Zr6B Zr5B 86.29(10) . . ?
O31B Zr6B Zr5B 112.64(12) . . ?
O28B Zr6B Zr5B 72.18(11) . . ?
O29B Zr6B Zr5B 170.81(13) . . ?
O12B Zr6B Zr5B 107.93(12) . . ?
O8B Zr6B Zr5B 96.30(10) . . ?
O3B Zr6B Zr5B 39.96(9) . . ?
Zr3B Zr6B Zr5B 91.013(18) . . ?
Zr2B Zr6B Zr5B 60.293(16) . . ?
O5B Zr6B Zr1B 78.66(10) . . ?
O1B Zr6B Zr1B 33.91(10) . . ?
O31B Zr6B Zr1B 80.85(12) . . ?
O28B Zr6B Zr1B 110.77(11) . . ?
O29B Zr6B Zr1B 116.22(13) . . ?
O12B Zr6B Zr1B 163.11(12) . . ?
O8B Zr6B Zr1B 94.59(10) . . ?
O3B Zr6B Zr1B 35.63(9) . . ?
Zr3B Zr6B Zr1B 61.389(16) . . ?
Zr2B Zr6B Zr1B 90.586(18) . . ?
Zr5B Zr6B Zr1B 59.701(15) . . ?
O32B Ni1B O30B 89.9(2) . . ?
O32B Ni1B O33B 91.01(19) . . ?
O30B Ni1B O33B 179.1(2) . . ?
O32B Ni1B O34B 179.5(2) . . ?
O30B Ni1B O34B 90.55(19) . . ?
O33B Ni1B O34B 88.56(18) . . ?
O32B Ni1B O1B 99.45(17) . . ?
O30B Ni1B O1B 98.08(17) . . ?
O33B Ni1B O1B 81.51(15) . . ?
O34B Ni1B O1B 80.25(16) . . ?
O32B Ni1B N1B 96.4(2) . . ?
O30B Ni1B N1B 97.0(2) . . ?
O33B Ni1B N1B 83.1(2) . . ?
O34B Ni1B N1B 83.8(2) . . ?
O1B Ni1B N1B 158.04(19) . . ?
O32B Ni1B Zr1B 88.18(14) . . ?
O30B Ni1B Zr1B 139.90(14) . . ?
O33B Ni1B Zr1B 39.88(11) . . ?
O34B Ni1B Zr1B 91.34(12) . . ?
O1B Ni1B Zr1B 43.10(10) . . ?
N1B Ni1B Zr1B 123.00(17) . . ?
O32B Ni1B Zr3B 139.83(13) . . ?
O30B Ni1B Zr3B 86.44(14) . . ?
O33B Ni1B Zr3B 92.70(12) . . ?
O34B Ni1B Zr3B 39.97(12) . . ?
O1B Ni1B Zr3B 41.99(11) . . ?
N1B Ni1B Zr3B 123.72(16) . . ?
Zr1B Ni1B Zr3B 70.13(2) . . ?
O26B Ni2B O36B 178.2(2) . . ?
O26B Ni2B O24B 90.4(2) . . ?
O36B Ni2B O24B 91.38(18) . . ?
O26B Ni2B O35B 90.10(19) . . ?
O36B Ni2B O35B 88.11(17) . . ?
O24B Ni2B O35B 179.49(19) . . ?
O26B Ni2B N2B 96.95(19) . . ?
O36B Ni2B N2B 82.90(18) . . ?
O24B Ni2B N2B 95.4(2) . . ?
O35B Ni2B N2B 84.5(2) . . ?
O26B Ni2B O2B 98.97(16) . . ?
O36B Ni2B O2B 80.69(15) . . ?
O24B Ni2B O2B 100.37(17) . . ?
O35B Ni2B O2B 79.61(15) . . ?
N2B Ni2B O2B 157.43(17) . . ?
O26B Ni2B Zr4B 140.88(13) . . ?
O36B Ni2B Zr4B 39.16(11) . . ?
O24B Ni2B Zr4B 89.24(13) . . ?
O35B Ni2B Zr4B 90.41(12) . . ?
N2B Ni2B Zr4B 122.02(14) . . ?
O2B Ni2B Zr4B 42.93(10) . . ?
O26B Ni2B Zr1B 85.89(14) . . ?
O36B Ni2B Zr1B 92.72(12) . . ?
O24B Ni2B Zr1B 140.36(13) . . ?
O35B Ni2B Zr1B 39.76(11) . . ?
N2B Ni2B Zr1B 124.24(16) . . ?
O2B Ni2B Zr1B 41.89(10) . . ?
Zr4B Ni2B Zr1B 70.20(2) . . ?
O16B Ni3B O18B 90.56(19) . . ?
O16B Ni3B O38B 178.61(18) . . ?
O18B Ni3B O38B 90.43(19) . . ?
O16B Ni3B O37B 90.74(17) . . ?
O18B Ni3B O37B 178.08(18) . . ?
O38B Ni3B O37B 88.29(17) . . ?
O16B Ni3B N3B 96.2(2) . . ?
O18B Ni3B N3B 94.22(19) . . ?
O38B Ni3B N3B 84.74(19) . . ?
O37B Ni3B N3B 84.24(18) . . ?
O16B Ni3B O7B 98.80(17) . . ?
O18B Ni3B O7B 100.25(16) . . ?
O38B Ni3B O7B 80.07(15) . . ?
O37B Ni3B O7B 80.93(15) . . ?
N3B Ni3B O7B 159.01(18) . . ?
O16B Ni3B Zr4B 85.67(13) . . ?
O18B Ni3B Zr4B 141.16(13) . . ?
O38B Ni3B Zr4B 92.95(12) . . ?
O37B Ni3B Zr4B 40.39(10) . . ?
N3B Ni3B Zr4B 124.62(15) . . ?
O7B Ni3B Zr4B 42.78(10) . . ?
O16B Ni3B Zr3B 140.01(13) . . ?
O18B Ni3B Zr3B 88.73(14) . . ?
O38B Ni3B Zr3B 39.05(12) . . ?
O37B Ni3B Zr3B 91.18(11) . . ?
N3B Ni3B Zr3B 123.77(15) . . ?
O7B Ni3B Zr3B 42.37(10) . . ?
Zr4B Ni3B Zr3B 70.65(2) . . ?
O10B C1B O9B 124.5(6) . . ?
O10B C1B C2B 120.1(6) . . ?
O9B C1B C2B 115.4(6) . . ?
C4B C2B C1B 113.1(7) . . ?
C4B C2B C3B 105.5(8) . . ?
C1B C2B C3B 110.4(7) . . ?
C4B C2B H2B 109.2 . . ?
C1B C2B H2B 109.2 . . ?
C3B C2B H2B 109.2 . . ?
C2B C3B H3B1 109.5 . . ?
C2B C3B H3B2 109.5 . . ?
H3B1 C3B H3B2 109.5 . . ?
C2B C3B H3B3 109.5 . . ?
H3B1 C3B H3B3 109.5 . . ?
H3B2 C3B H3B3 109.5 . . ?
C2B C4B H4B1 109.5 . . ?
C2B C4B H4B2 109.5 . . ?
H4B1 C4B H4B2 109.5 . . ?
C2B C4B H4B3 109.5 . . ?
H4B1 C4B H4B3 109.5 . . ?
H4B2 C4B H4B3 109.5 . . ?
O11B C5B O12B 125.3(6) . . ?
O11B C5B C6B 117.9(6) . . ?
O12B C5B C6B 116.8(6) . . ?
C7B C6B C8B 116.4(9) . . ?
C7B C6B C5B 115.8(7) . . ?
C8B C6B C5B 111.4(7) . . ?
C7B C6B H6B 103.7 . . ?
C8B C6B H6B 103.7 . . ?
C5B C6B H6B 103.7 . . ?
C6B C7B H7B1 109.5 . . ?
C6B C7B H7B2 109.5 . . ?
H7B1 C7B H7B2 109.5 . . ?
C6B C7B H7B3 109.5 . . ?
H7B1 C7B H7B3 109.5 . . ?
H7B2 C7B H7B3 109.5 . . ?
C6B C8B H8B1 109.5 . . ?
C6B C8B H8B2 109.5 . . ?
H8B1 C8B H8B2 109.5 . . ?
C6B C8B H8B3 109.5 . . ?
H8B1 C8B H8B3 109.5 . . ?
H8B2 C8B H8B3 109.5 . . ?
O14B C9B O13B 126.5(6) . . ?
O14B C9B C10B 117.6(6) . . ?
O13B C9B C10B 115.7(6) . . ?
C12B C10B C11B 134.6(16) . . ?
C12B C10B C12' 81.0(13) . . ?
C11B C10B C12' 104.1(10) . . ?
C12B C10B C9B 108.0(11) . . ?
C11B C10B C9B 110.2(7) . . ?
C12' C10B C9B 114.4(9) . . ?
C12B C10B H10B 98.7 . . ?
C11B C10B H10B 98.7 . . ?
C12' C10B H10B 20.6 . . ?
C9B C10B H10B 98.7 . . ?
C10B C11B H11K 109.5 . . ?
C10B C11B H11L 109.5 . . ?
H11K C11B H11L 109.5 . . ?
C10B C11B H11M 109.5 . . ?
H11K C11B H11M 109.5 . . ?
H11L C11B H11M 109.5 . . ?
C10B C12B H12G 109.5 . . ?
C10B C12B H12H 109.5 . . ?
H12G C12B H12H 109.5 . . ?
C10B C12B H12I 109.5 . . ?
H12G C12B H12I 109.5 . . ?
H12H C12B H12I 109.5 . . ?
C10B C12' H12J 109.5 . . ?
C10B C12' H12K 109.5 . . ?
H12J C12' H12K 109.5 . . ?
C10B C12' H12L 109.5 . . ?
H12J C12' H12L 109.5 . . ?
H12K C12' H12L 109.5 . . ?
O16B C13B O15B 125.3(6) . . ?
O16B C13B C14B 119.0(6) . . ?
O15B C13B C14B 115.6(6) . . ?
C16B C14B C15B 95.9(9) . . ?
C16B C14B C13B 111.8(7) . . ?
C15B C14B C13B 107.0(7) . . ?
C16B C14B H14B 113.5 . . ?
C15B C14B H14B 113.5 . . ?
C13B C14B H14B 113.5 . . ?
C14B C15B H15G 109.5 . . ?
C14B C15B H15H 109.5 . . ?
H15G C15B H15H 109.5 . . ?
C14B C15B H15I 109.5 . . ?
H15G C15B H15I 109.5 . . ?
H15H C15B H15I 109.5 . . ?
C14B C16B H16G 109.5 . . ?
C14B C16B H16H 109.5 . . ?
H16G C16B H16H 109.5 . . ?
C14B C16B H16I 109.5 . . ?
H16G C16B H16I 109.5 . . ?
H16H C16B H16I 109.5 . . ?
O18B C17B O17B 123.6(6) . . ?
O18B C17B C18B 120.1(6) . . ?
O17B C17B C18B 116.3(6) . . ?
C19B C18B C20B 116.1(8) . . ?
C19B C18B C17B 114.5(7) . . ?
C20B C18B C17B 112.0(7) . . ?
C19B C18B H18B 104.2 . . ?
C20B C18B H18B 104.2 . . ?
C17B C18B H18B 104.2 . . ?
C18B C19B H19K 109.5 . . ?
C18B C19B H19L 109.5 . . ?
H19K C19B H19L 109.5 . . ?
C18B C19B H19M 109.5 . . ?
H19K C19B H19M 109.5 . . ?
H19L C19B H19M 109.5 . . ?
C18B C20B H20K 109.5 . . ?
C18B C20B H20L 109.5 . . ?
H20K C20B H20L 109.5 . . ?
C18B C20B H20M 109.5 . . ?
H20K C20B H20M 109.5 . . ?
H20L C20B H20M 109.5 . . ?
O20B C21B O19B 123.6(7) . . ?
O20B C21B C22B 121.5(8) . . ?
O19B C21B C22B 114.8(8) . . ?
C24B C22B C23B 129.3(9) . . ?
C24B C22B C21B 120.6(10) . . ?
C23B C22B C21B 110.0(9) . . ?
C24B C22B H22B 90.0 . . ?
C23B C22B H22B 90.0 . . ?
C21B C22B H22B 90.0 . . ?
C22B C23B H23G 109.5 . . ?
C22B C23B H23H 109.4 . . ?
H23G C23B H23H 109.5 . . ?
C22B C23B H23I 109.5 . . ?
H23G C23B H23I 109.5 . . ?
H23H C23B H23I 109.5 . . ?
C22B C24B H24D 109.5 . . ?
C22B C24B H24E 109.5 . . ?
H24D C24B H24E 109.5 . . ?
C22B C24B H24F 109.4 . . ?
H24D C24B H24F 109.5 . . ?
H24E C24B H24F 109.5 . . ?
O22B C25B O21B 122.9(6) . . ?
O22B C25B C26B 123.4(6) . . ?
O21B C25B C26B 113.6(6) . . ?
C27B C26B C25B 112.5(7) . . ?
C27B C26B C28B 113.3(7) . . ?
C25B C26B C28B 110.5(7) . . ?
C27B C26B H26B 106.7 . . ?
C25B C26B H26B 106.7 . . ?
C28B C26B H26B 106.7 . . ?
C26B C27B H27A 109.5 . . ?
C26B C27B H27B 109.5 . . ?
H27A C27B H27B 109.5 . . ?
C26B C27B H27C 109.5 . . ?
H27A C27B H27C 109.5 . . ?
H27B C27B H27C 109.5 . . ?
C26B C28B H28A 109.5 . . ?
C26B C28B H28B 109.5 . . ?
H28A C28B H28B 109.5 . . ?
C26B C28B H28C 109.5 . . ?
H28A C28B H28C 109.5 . . ?
H28B C28B H28C 109.5 . . ?
O24B C29B O23B 123.6(6) . . ?
O24B C29B C30B 118.5(6) . . ?
O23B C29B C30B 118.0(6) . . ?
C31B C30B C29B 113.0(6) . . ?
C31B C30B C32B 109.9(7) . . ?
C29B C30B C32B 106.8(7) . . ?
C31B C30B H30B 109.0 . . ?
C29B C30B H30B 109.0 . . ?
C32B C30B H30B 109.0 . . ?
C30B C31B H31A 109.5 . . ?
C30B C31B H31B 109.5 . . ?
H31A C31B H31B 109.5 . . ?
C30B C31B H31C 109.5 . . ?
H31A C31B H31C 109.5 . . ?
H31B C31B H31C 109.5 . . ?
C30B C32B H32A 109.5 . . ?
C30B C32B H32B 109.5 . . ?
H32A C32B H32B 109.5 . . ?
C30B C32B H32C 109.5 . . ?
H32A C32B H32C 109.5 . . ?
H32B C32B H32C 109.5 . . ?
O25B C33B O26B 126.7(6) . . ?
O25B C33B C34B 117.3(6) . . ?
O26B C33B C34B 115.9(6) . . ?
C35B C34B C36B 118.6(8) . . ?
C35B C34B C33B 114.0(6) . . ?
C36B C34B C33B 111.4(7) . . ?
C35B C34B H34B 103.5 . . ?
C36B C34B H34B 103.5 . . ?
C33B C34B H34B 103.5 . . ?
C34B C35B H35G 109.5 . . ?
C34B C35B H35H 109.5 . . ?
H35G C35B H35H 109.5 . . ?
C34B C35B H35I 109.5 . . ?
H35G C35B H35I 109.5 . . ?
H35H C35B H35I 109.5 . . ?
C34B C36B H36D 109.5 . . ?
C34B C36B H36E 109.5 . . ?
H36D C36B H36E 109.5 . . ?
C34B C36B H36F 109.5 . . ?
H36D C36B H36F 109.5 . . ?
H36E C36B H36F 109.5 . . ?
O28B C37B O27B 126.4(5) . . ?
O28B C37B C38B 115.9(6) . . ?
O27B C37B C38B 117.7(6) . . ?
C40B C38B C39B 127.4(10) . . ?
C40B C38B C37B 115.0(7) . . ?
C39B C38B C37B 110.6(7) . . ?
C40B C38B H38B 98.9 . . ?
C39B C38B H38B 98.9 . . ?
C37B C38B H38B 98.9 . . ?
C38B C39B H39D 109.5 . . ?
C38B C39B H39E 109.5 . . ?
H39D C39B H39E 109.5 . . ?
C38B C39B H39F 109.5 . . ?
H39D C39B H39F 109.5 . . ?
H39E C39B H39F 109.5 . . ?
C38B C40B H40G 109.5 . . ?
C38B C40B H40H 109.5 . . ?
H40G C40B H40H 109.5 . . ?
C38B C40B H40I 109.5 . . ?
H40G C40B H40I 109.5 . . ?
H40H C40B H40I 109.5 . . ?
O29B C41B O30B 125.1(6) . . ?
O29B C41B C42B 117.3(7) . . ?
O30B C41B C42B 117.6(7) . . ?
C44B C42B C44' 57.2(12) . . ?
C44B C42B C43B 118.6(10) . . ?
C44' C42B C43B 108.5(12) . . ?
C44B C42B C41B 127.9(9) . . ?
C44' C42B C41B 115.8(9) . . ?
C43B C42B C41B 112.3(8) . . ?
C44B C42B H42B 93.6 . . ?
C44' C42B H42B 36.4 . . ?
C43B C42B H42B 93.6 . . ?
C41B C42B H42B 93.6 . . ?
C42B C43B H43G 109.5 . . ?
C42B C43B H43H 109.5 . . ?
H43G C43B H43H 109.5 . . ?
C42B C43B H43I 109.5 . . ?
H43G C43B H43I 109.5 . . ?
H43H C43B H43I 109.5 . . ?
C42B C44B H44D 109.5 . . ?
C42B C44B H44E 109.5 . . ?
H44D C44B H44E 109.5 . . ?
C42B C44B H44F 109.5 . . ?
H44D C44B H44F 109.5 . . ?
H44E C44B H44F 109.5 . . ?
C42B C44' H44I 109.5 . . ?
C42B C44' H44J 109.5 . . ?
H44I C44' H44J 109.5 . . ?
C42B C44' H44K 109.5 . . ?
H44I C44' H44K 109.5 . . ?
H44J C44' H44K 109.5 . . ?
O32B C45B O31B 123.3(6) . . ?
O32B C45B C46B 119.5(6) . . ?
O31B C45B C46B 117.2(6) . . ?
C47B C46B C45B 114.7(6) . . ?
C47B C46B C48B 112.1(5) . . ?
C45B C46B C48B 107.8(6) . . ?
C47B C46B H46B 107.3 . . ?
C45B C46B H46B 107.3 . . ?
C48B C46B H46B 107.3 . . ?
C46B C47B H47D 109.5 . . ?
C46B C47B H47E 109.5 . . ?
H47D C47B H47E 109.5 . . ?
C46B C47B H47F 109.5 . . ?
H47D C47B H47F 109.5 . . ?
H47E C47B H47F 109.5 . . ?
C46B C48B H48D 109.5 . . ?
C46B C48B H48E 109.5 . . ?
H48D C48B H48E 109.5 . . ?
C46B C48B H48F 109.5 . . ?
H48D C48B H48F 109.5 . . ?
H48E C48B H48F 109.5 . . ?
N1B C49B C50B 112.8(6) . . ?
N1B C49B H49A 109.0 . . ?
C50B C49B H49A 109.0 . . ?
N1B C49B H49B 109.0 . . ?
C50B C49B H49B 109.0 . . ?
H49A C49B H49B 107.8 . . ?
O33B C50B C49B 109.9(6) . . ?
O33B C50B H50C 109.7 . . ?
C49B C50B H50C 109.7 . . ?
O33B C50B H50D 109.7 . . ?
C49B C50B H50D 109.7 . . ?
H50C C50B H50D 108.2 . . ?
N1B C51B C52B 111.1(6) . . ?
N1B C51B H51E 109.4 . . ?
C52B C51B H51E 109.4 . . ?
N1B C51B H51F 109.4 . . ?
C52B C51B H51F 109.4 . . ?
H51E C51B H51F 108.0 . . ?
O34B C52B C51B 108.8(6) . . ?
O34B C52B H52C 109.9 . . ?
C51B C52B H52C 109.9 . . ?
O34B C52B H52D 109.9 . . ?
C51B C52B H52D 109.9 . . ?
H52C C52B H52D 108.3 . . ?
N1B C53B C54B 116.1(7) . . ?
N1B C53B H53E 108.3 . . ?
C54B C53B H53E 108.3 . . ?
N1B C53B H53F 108.3 . . ?
C54B C53B H53F 108.3 . . ?
H53E C53B H53F 107.4 . . ?
C55B C54B C53B 119.3(9) . . ?
C55B C54B H54E 107.5 . . ?
C53B C54B H54E 107.5 . . ?
C55B C54B H54F 107.5 . . ?
C53B C54B H54F 107.5 . . ?
H54E C54B H54F 107.0 . . ?
C56B C55B C54B 102.6(11) . . ?
C56B C55B H55E 111.3 . . ?
C54B C55B H55E 111.3 . . ?
C56B C55B H55F 111.3 . . ?
C54B C55B H55F 111.3 . . ?
H55E C55B H55F 109.2 . . ?
C55B C56B H56G 109.5 . . ?
C55B C56B H56H 109.5 . . ?
H56G C56B H56H 109.5 . . ?
C55B C56B H56I 109.5 . . ?
H56G C56B H56I 109.5 . . ?
H56H C56B H56I 109.5 . . ?
N2B C57B C58B 113.7(7) . . ?
N2B C57B H57A 108.8 . . ?
C58B C57B H57A 108.8 . . ?
N2B C57B H57B 108.8 . . ?
C58B C57B H57B 108.8 . . ?
H57A C57B H57B 107.7 . . ?
O35B C58B C57B 106.7(6) . . ?
O35B C58B H58A 110.4 . . ?
C57B C58B H58A 110.4 . . ?
O35B C58B H58B 110.4 . . ?
C57B C58B H58B 110.4 . . ?
H58A C58B H58B 108.6 . . ?
N2B C59B C60B 110.3(5) . . ?
N2B C59B H59A 109.6 . . ?
C60B C59B H59A 109.6 . . ?
N2B C59B H59B 109.6 . . ?
C60B C59B H59B 109.6 . . ?
H59A C59B H59B 108.1 . . ?
O36B C60B C59B 111.9(5) . . ?
O36B C60B H60A 109.2 . . ?
C59B C60B H60A 109.2 . . ?
O36B C60B H60B 109.2 . . ?
C59B C60B H60B 109.2 . . ?
H60A C60B H60B 107.9 . . ?
N2B C61B C62B 116.6(6) . . ?
N2B C61B H61C 108.2 . . ?
C62B C61B H61C 108.2 . . ?
N2B C61B H61D 108.2 . . ?
C62B C61B H61D 108.2 . . ?
H61C C61B H61D 107.3 . . ?
C63B C62B C61B 111.5(6) . . ?
C63B C62B H62C 109.3 . . ?
C61B C62B H62C 109.3 . . ?
C63B C62B H62D 109.3 . . ?
C61B C62B H62D 109.3 . . ?
H62C C62B H62D 108.0 . . ?
C64B C63B C62B 114.4(7) . . ?
C64B C63B H63A 108.7 . . ?
C62B C63B H63A 108.7 . . ?
C64B C63B H63B 108.7 . . ?
C62B C63B H63B 108.7 . . ?
H63A C63B H63B 107.6 . . ?
C63B C64B H64D 109.5 . . ?
C63B C64B H64E 109.5 . . ?
H64D C64B H64E 109.5 . . ?
C63B C64B H64F 109.5 . . ?
H64D C64B H64F 109.5 . . ?
H64E C64B H64F 109.5 . . ?
C66B C65B N3B 115.1(6) . . ?
C66B C65B H65A 108.5 . . ?
N3B C65B H65A 108.5 . . ?
C66B C65B H65B 108.5 . . ?
N3B C65B H65B 108.5 . . ?
H65A C65B H65B 107.5 . . ?
O38B C66B C65B 112.2(6) . . ?
O38B C66B H66E 109.2 . . ?
C65B C66B H66E 109.2 . . ?
O38B C66B H66F 109.2 . . ?
C65B C66B H66F 109.2 . . ?
H66E C66B H66F 107.9 . . ?
N3B C67B C68B 113.3(6) . . ?
N3B C67B H67A 108.9 . . ?
C68B C67B H67A 108.9 . . ?
N3B C67B H67B 108.9 . . ?
C68B C67B H67B 108.9 . . ?
H67A C67B H67B 107.7 . . ?
O37B C68B C67B 110.5(6) . . ?
O37B C68B H68C 109.5 . . ?
C67B C68B H68C 109.5 . . ?
O37B C68B H68D 109.5 . . ?
C67B C68B H68D 109.5 . . ?
H68C C68B H68D 108.1 . . ?
N3B C69B C70B 117.8(6) . . ?
N3B C69B H69A 107.9 . . ?
C70B C69B H69A 107.9 . . ?
N3B C69B H69B 107.9 . . ?
C70B C69B H69B 107.9 . . ?
H69A C69B H69B 107.2 . . ?
C71B C70B C69B 116.0(7) . . ?
C71B C70B H70A 108.3 . . ?
C69B C70B H70A 108.3 . . ?
C71B C70B H70B 108.3 . . ?
C69B C70B H70B 108.3 . . ?
H70A C70B H70B 107.4 . . ?
C70B C71B C72B 113.6(7) . . ?
C70B C71B H71A 108.8 . . ?
C72B C71B H71A 108.8 . . ?
C70B C71B H71B 108.8 . . ?
C72B C71B H71B 108.8 . . ?
H71A C71B H71B 107.7 . . ?
C71B C72B H72A 109.5 . . ?
C71B C72B H72B 109.5 . . ?
H72A C72B H72B 109.5 . . ?
C71B C72B H72C 109.5 . . ?
H72A C72B H72C 109.5 . . ?
H72B C72B H72C 109.5 . . ?
C49B N1B C53B 114.0(6) . . ?
C49B N1B C51B 113.2(6) . . ?
C53B N1B C51B 110.2(6) . . ?
C49B N1B Ni1B 101.2(4) . . ?
C53B N1B Ni1B 111.7(4) . . ?
C51B N1B Ni1B 106.0(4) . . ?
C57B N2B C61B 110.6(6) . . ?
C57B N2B C59B 115.5(6) . . ?
C61B N2B C59B 110.2(5) . . ?
C57B N2B Ni2B 105.3(5) . . ?
C61B N2B Ni2B 112.8(4) . . ?
C59B N2B Ni2B 102.0(4) . . ?
C69B N3B C67B 115.3(6) . . ?
C69B N3B C65B 108.6(5) . . ?
C67B N3B C65B 112.2(7) . . ?
C69B N3B Ni3B 112.5(4) . . ?
C67B N3B Ni3B 106.4(4) . . ?
C65B N3B Ni3B 100.9(4) . . ?
Ni1B O1B Zr6B 119.77(18) . . ?
Ni1B O1B Zr3B 97.49(15) . . ?
Zr6B O1B Zr3B 113.23(17) . . ?
Ni1B O1B Zr1B 96.20(15) . . ?
Zr6B O1B Zr1B 113.34(17) . . ?
Zr3B O1B Zr1B 115.04(17) . . ?
Ni2B O2B Zr5B 118.57(16) . . ?
Ni2B O2B Zr1B 97.29(15) . . ?
Zr5B O2B Zr1B 113.70(16) . . ?
Ni2B O2B Zr4B 95.93(14) . . ?
Zr5B O2B Zr4B 113.57(16) . . ?
Zr1B O2B Zr4B 115.74(16) . . ?
Zr1B O3B Zr6B 105.77(14) . . ?
Zr1B O3B Zr5B 104.61(15) . . ?
Zr6B O3B Zr5B 100.12(14) . . ?
Zr1B O3B H3L 114.9 . . ?
Zr6B O3B H3L 114.9 . . ?
Zr5B O3B H3L 114.9 . . ?
Zr1B O4B Zr3B 103.38(14) . . ?
Zr1B O4B Zr4B 103.38(14) . . ?
Zr3B O4B Zr4B 103.55(14) . . ?
Zr1B O4B H4L 115.0 . . ?
Zr3B O4B H4L 115.0 . . ?
Zr4B O4B H4L 115.0 . . ?
Zr2B O5B Zr6B 118.85(17) . . ?
Zr2B O5B Zr5B 119.38(18) . . ?
Zr6B O5B Zr5B 118.46(18) . . ?
Zr4B O6B Zr5B 105.46(16) . . ?
Zr4B O6B Zr2B 104.47(15) . . ?
Zr5B O6B Zr2B 99.66(14) . . ?
Zr4B O6B H6K 115.2 . . ?
Zr5B O6B H6K 115.2 . . ?
Zr2B O6B H6K 115.2 . . ?
Ni3B O7B Zr2B 118.61(17) . . ?
Ni3B O7B Zr4B 96.04(15) . . ?
Zr2B O7B Zr4B 113.25(16) . . ?
Ni3B O7B Zr3B 96.96(15) . . ?
Zr2B O7B Zr3B 113.72(16) . . ?
Zr4B O7B Zr3B 116.27(17) . . ?
Zr3B O8B Zr6B 104.69(16) . . ?
Zr3B O8B Zr2B 105.06(16) . . ?
Zr6B O8B Zr2B 100.00(15) . . ?
Zr3B O8B H8L 115.1 . . ?
Zr6B O8B H8L 115.1 . . ?
Zr2B O8B H8L 115.1 . . ?
C1B O9B Zr1B 140.9(4) . . ?
C5B O11B Zr2B 136.0(4) . . ?
C5B O12B Zr6B 133.0(4) . . ?
C9B O13B Zr2B 134.0(4) . . ?
C9B O14B Zr5B 134.4(4) . . ?
C13B O15B Zr2B 142.8(4) . . ?
C13B O16B Ni3B 129.4(4) . . ?
C17B O17B Zr2B 144.3(4) . . ?
C17B O18B Ni3B 129.0(4) . . ?
C21B O19B Zr3B 141.1(5) . . ?
C25B O21B Zr4B 143.2(4) . . ?
C29B O23B Zr5B 146.3(4) . . ?
C29B O24B Ni2B 127.9(4) . . ?
C33B O25B Zr5B 143.3(4) . . ?
C33B O26B Ni2B 127.2(4) . . ?
C37B O27B Zr5B 133.5(4) . . ?
C37B O28B Zr6B 135.1(4) . . ?
C41B O29B Zr6B 143.6(5) . . ?
C41B O30B Ni1B 129.0(4) . . ?
C45B O31B Zr6B 144.7(4) . . ?
C45B O32B Ni1B 129.7(4) . . ?
C50B O33B Ni1B 113.2(4) . . ?
C50B O33B Zr1B 145.4(4) . . ?
Ni1B O33B Zr1B 100.89(17) . . ?
C52B O34B Ni1B 105.4(4) . . ?
C52B O34B Zr3B 143.2(4) . . ?
Ni1B O34B Zr3B 100.27(19) . . ?
C58B O35B Ni2B 106.1(4) . . ?
C58B O35B Zr1B 142.3(4) . . ?
Ni2B O35B Zr1B 101.08(17) . . ?
C60B O36B Ni2B 112.5(3) . . ?
C60B O36B Zr4B 143.6(4) . . ?
Ni2B O36B Zr4B 102.18(17) . . ?
C68B O37B Ni3B 105.8(3) . . ?
C68B O37B Zr4B 142.1(4) . . ?
Ni3B O37B Zr4B 99.30(16) . . ?
C66B O38B Ni3B 112.2(4) . . ?
C66B O38B Zr3B 145.0(4) . . ?
Ni3B O38B Zr3B 102.11(18) . . ?
O33C Zr1C O35C 93.33(17) . . ?
O33C Zr1C O9C 81.95(18) . . ?
O35C Zr1C O9C 80.64(18) . . ?
O33C Zr1C O1C 78.52(16) . . ?
O35C Zr1C O1C 154.69(16) . . ?
O9C Zr1C O1C 121.12(17) . . ?
O33C Zr1C O2C 154.69(16) . . ?
O35C Zr1C O2C 78.41(16) . . ?
O9C Zr1C O2C 119.48(17) . . ?
O1C Zr1C O2C 98.73(14) . . ?
O33C Zr1C O3C 129.38(16) . . ?
O35C Zr1C O3C 129.20(16) . . ?
O9C Zr1C O3C 80.09(16) . . ?
O1C Zr1C O3C 71.45(14) . . ?
O2C Zr1C O3C 71.36(14) . . ?
O33C Zr1C O4C 84.50(15) . . ?
O35C Zr1C O4C 84.60(16) . . ?
O9C Zr1C O4C 159.29(16) . . ?
O1C Zr1C O4C 70.88(14) . . ?
O2C Zr1C O4C 71.02(14) . . ?
O3C Zr1C O4C 120.61(13) . . ?
O33C Zr1C Ni1C 39.21(12) . . ?
O35C Zr1C Ni1C 131.58(13) . . ?
O9C Zr1C Ni1C 96.87(14) . . ?
O1C Zr1C Ni1C 40.68(11) . . ?
O2C Zr1C Ni1C 137.94(10) . . ?
O3C Zr1C Ni1C 97.16(11) . . ?
O4C Zr1C Ni1C 82.16(10) . . ?
O33C Zr1C Ni2C 131.35(13) . . ?
O35C Zr1C Ni2C 39.14(12) . . ?
O9C Zr1C Ni2C 95.62(14) . . ?
O1C Zr1C Ni2C 137.50(11) . . ?
O2C Zr1C Ni2C 40.44(10) . . ?
O3C Zr1C Ni2C 97.33(11) . . ?
O4C Zr1C Ni2C 81.71(10) . . ?
Ni1C Zr1C Ni2C 162.28(3) . . ?
O33C Zr1C Zr5C 162.98(13) . . ?
O35C Zr1C Zr5C 103.43(12) . . ?
O9C Zr1C Zr5C 103.42(13) . . ?
O1C Zr1C Zr5C 84.97(11) . . ?
O2C Zr1C Zr5C 32.69(10) . . ?
O3C Zr1C Zr5C 38.68(10) . . ?
O4C Zr1C Zr5C 94.07(9) . . ?
Ni1C Zr1C Zr5C 123.78(2) . . ?
Ni2C Zr1C Zr5C 64.81(2) . . ?
O33C Zr1C Zr6C 103.54(12) . . ?
O35C Zr1C Zr6C 162.84(12) . . ?
O9C Zr1C Zr6C 104.55(13) . . ?
O1C Zr1C Zr6C 32.57(10) . . ?
O2C Zr1C Zr6C 84.90(10) . . ?
O3C Zr1C Zr6C 38.89(10) . . ?
O4C Zr1C Zr6C 93.79(9) . . ?
Ni1C Zr1C Zr6C 64.73(2) . . ?
Ni2C Zr1C Zr6C 123.70(3) . . ?
Zr5C Zr1C Zr6C 59.572(16) . . ?
O33C Zr1C Zr4C 122.44(12) . . ?
O35C Zr1C Zr4C 78.77(12) . . ?
O9C Zr1C Zr4C 148.70(14) . . ?
O1C Zr1C Zr4C 85.45(10) . . ?
O2C Zr1C Zr4C 32.74(10) . . ?
O3C Zr1C Zr4C 95.06(10) . . ?
O4C Zr1C Zr4C 38.29(10) . . ?
Ni1C Zr1C Zr4C 114.43(2) . . ?
Ni2C Zr1C Zr4C 54.04(2) . . ?
Zr5C Zr1C Zr4C 59.526(16) . . ?
Zr6C Zr1C Zr4C 89.370(18) . . ?
O5C Zr2C O7C 91.51(15) . . ?
O5C Zr2C O13C 84.89(16) . . ?
O7C Zr2C O13C 143.58(15) . . ?
O5C Zr2C O17C 142.64(16) . . ?
O7C Zr2C O17C 86.82(16) . . ?
O13C Zr2C O17C 75.00(16) . . ?
O5C Zr2C O15C 143.51(16) . . ?
O7C Zr2C O15C 86.58(16) . . ?
O13C Zr2C O15C 116.91(17) . . ?
O17C Zr2C O15C 73.69(17) . . ?
O5C Zr2C O11C 85.53(16) . . ?
O7C Zr2C O11C 143.09(15) . . ?
O13C Zr2C O11C 72.86(15) . . ?
O17C Zr2C O11C 116.86(16) . . ?
O15C Zr2C O11C 74.84(17) . . ?
O5C Zr2C O6C 69.40(14) . . ?
O7C Zr2C O6C 69.88(14) . . ?
O13C Zr2C O6C 139.78(15) . . ?
O17C Zr2C O6C 142.43(15) . . ?
O15C Zr2C O6C 75.81(15) . . ?
O11C Zr2C O6C 74.71(15) . . ?
O5C Zr2C O8C 68.47(14) . . ?
O7C Zr2C O8C 70.44(14) . . ?
O13C Zr2C O8C 74.59(15) . . ?
O17C Zr2C O8C 75.90(15) . . ?
O15C Zr2C O8C 142.62(15) . . ?
O11C Zr2C O8C 139.72(15) . . ?
O6C Zr2C O8C 119.87(13) . . ?
O5C Zr2C Zr3C 78.52(11) . . ?
O7C Zr2C Zr3C 33.85(11) . . ?
O13C Zr2C Zr3C 110.59(11) . . ?
O17C Zr2C Zr3C 79.61(12) . . ?
O15C Zr2C Zr3C 115.55(12) . . ?
O11C Zr2C Zr3C 163.17(12) . . ?
O6C Zr2C Zr3C 94.45(10) . . ?
O8C Zr2C Zr3C 36.59(9) . . ?
O5C Zr2C Zr4C 78.82(11) . . ?
O7C Zr2C Zr4C 33.61(10) . . ?
O13C Zr2C Zr4C 162.97(12) . . ?
O17C Zr2C Zr4C 115.72(12) . . ?
O15C Zr2C Zr4C 79.69(12) . . ?
O11C Zr2C Zr4C 110.42(11) . . ?
O6C Zr2C Zr4C 36.27(10) . . ?
O8C Zr2C Zr4C 94.61(10) . . ?
Zr3C Zr2C Zr4C 61.396(16) . . ?
O5C Zr2C Zr6C 30.04(10) . . ?
O7C Zr2C Zr6C 86.11(11) . . ?
O13C Zr2C Zr6C 72.85(12) . . ?
O17C Zr2C Zr6C 112.74(12) . . ?
O15C Zr2C Zr6C 169.95(12) . . ?
O11C Zr2C Zr6C 107.41(12) . . ?
O6C Zr2C Zr6C 95.18(10) . . ?
O8C Zr2C Zr6C 39.25(9) . . ?
Zr3C Zr2C Zr6C 60.015(16) . . ?
Zr4C Zr2C Zr6C 90.417(19) . . ?
O5C Zr2C Zr5C 30.51(10) . . ?
O7C Zr2C Zr5C 86.02(10) . . ?
O13C Zr2C Zr5C 106.96(12) . . ?
O17C Zr2C Zr5C 169.76(12) . . ?
O15C Zr2C Zr5C 113.13(12) . . ?
O11C Zr2C Zr5C 73.01(11) . . ?
O6C Zr2C Zr5C 39.78(10) . . ?
O8C Zr2C Zr5C 94.79(10) . . ?
Zr3C Zr2C Zr5C 90.388(18) . . ?
Zr4C Zr2C Zr5C 60.084(16) . . ?
Zr6C Zr2C Zr5C 59.451(16) . . ?
O38C Zr3C O34C 92.29(18) . . ?
O38C Zr3C O31C 81.87(18) . . ?
O34C Zr3C O31C 80.61(19) . . ?
O38C Zr3C O7C 78.73(16) . . ?
O34C Zr3C O7C 155.18(17) . . ?
O31C Zr3C O7C 120.23(17) . . ?
O38C Zr3C O1C 154.51(17) . . ?
O34C Zr3C O1C 79.35(15) . . ?
O31C Zr3C O1C 119.75(16) . . ?
O7C Zr3C O1C 98.84(15) . . ?
O38C Zr3C O8C 129.46(17) . . ?
O34C Zr3C O8C 129.23(16) . . ?
O31C Zr3C O8C 78.91(17) . . ?
O7C Zr3C O8C 71.82(14) . . ?
O1C Zr3C O8C 71.78(14) . . ?
O38C Zr3C O4C 84.71(16) . . ?
O34C Zr3C O4C 85.55(16) . . ?
O31C Zr3C O4C 160.26(16) . . ?
O7C Zr3C O4C 70.71(14) . . ?
O1C Zr3C O4C 70.76(14) . . ?
O8C Zr3C O4C 120.82(14) . . ?
O38C Zr3C Ni1C 130.96(14) . . ?
O34C Zr3C Ni1C 39.60(11) . . ?
O31C Zr3C Ni1C 95.01(13) . . ?
O7C Zr3C Ni1C 138.68(10) . . ?
O1C Zr3C Ni1C 41.19(10) . . ?
O8C Zr3C Ni1C 97.11(10) . . ?
O4C Zr3C Ni1C 82.95(10) . . ?
O38C Zr3C Ni3C 38.67(13) . . ?
O34C Zr3C Ni3C 130.09(12) . . ?
O31C Zr3C Ni3C 96.29(13) . . ?
O7C Zr3C Ni3C 41.31(10) . . ?
O1C Zr3C Ni3C 138.42(11) . . ?
O8C Zr3C Ni3C 98.08(10) . . ?
O4C Zr3C Ni3C 81.93(10) . . ?
Ni1C Zr3C Ni3C 162.56(3) . . ?
O38C Zr3C Zr2C 103.24(13) . . ?
O34C Zr3C Zr2C 164.38(12) . . ?
O31C Zr3C Zr2C 103.01(14) . . ?
O7C Zr3C Zr2C 32.57(10) . . ?
O1C Zr3C Zr2C 85.78(10) . . ?
O8C Zr3C Zr2C 39.25(10) . . ?
O4C Zr3C Zr2C 94.09(10) . . ?
Ni1C Zr3C Zr2C 124.83(2) . . ?
Ni3C Zr3C Zr2C 65.08(2) . . ?
O38C Zr3C Zr6C 163.47(13) . . ?
O34C Zr3C Zr6C 104.11(11) . . ?
O31C Zr3C Zr6C 102.59(13) . . ?
O7C Zr3C Zr6C 85.37(10) . . ?
O1C Zr3C Zr6C 33.10(10) . . ?
O8C Zr3C Zr6C 38.67(10) . . ?
O4C Zr3C Zr6C 94.36(10) . . ?
Ni1C Zr3C Zr6C 65.01(2) . . ?
Ni3C Zr3C Zr6C 124.83(3) . . ?
Zr2C Zr3C Zr6C 60.314(17) . . ?
O38C Zr3C Zr1C 122.81(13) . . ?
O34C Zr3C Zr1C 80.17(13) . . ?
O31C Zr3C Zr1C 149.11(13) . . ?
O7C Zr3C Zr1C 85.36(10) . . ?
O1C Zr3C Zr1C 32.30(10) . . ?
O8C Zr3C Zr1C 95.02(10) . . ?
O4C Zr3C Zr1C 38.46(9) . . ?
Ni1C Zr3C Zr1C 55.35(2) . . ?
Ni3C Zr3C Zr1C 114.58(2) . . ?
Zr2C Zr3C Zr1C 89.833(18) . . ?
Zr6C Zr3C Zr1C 59.553(16) . . ?
O37C Zr4C O36C 91.40(17) . . ?
O37C Zr4C O21C 81.14(18) . . ?
O36C Zr4C O21C 81.19(18) . . ?
O37C Zr4C O7C 78.71(16) . . ?
O36C Zr4C O7C 153.65(16) . . ?
O21C Zr4C O7C 120.54(17) . . ?
O37C Zr4C O2C 155.36(16) . . ?
O36C Zr4C O2C 79.92(16) . . ?
O21C Zr4C O2C 119.63(17) . . ?
O7C Zr4C O2C 98.97(14) . . ?
O37C Zr4C O6C 128.84(16) . . ?
O36C Zr4C O6C 131.06(16) . . ?
O21C Zr4C O6C 79.55(17) . . ?
O7C Zr4C O6C 71.57(14) . . ?
O2C Zr4C O6C 71.66(14) . . ?
O37C Zr4C O4C 84.93(15) . . ?
O36C Zr4C O4C 84.26(16) . . ?
O21C Zr4C O4C 159.54(16) . . ?
O7C Zr4C O4C 70.68(14) . . ?
O2C Zr4C O4C 71.36(14) . . ?
O6C Zr4C O4C 120.91(14) . . ?
O37C Zr4C Ni2C 130.81(12) . . ?
O36C Zr4C Ni2C 39.97(12) . . ?
O21C Zr4C Ni2C 94.41(13) . . ?
O7C Zr4C Ni2C 139.28(11) . . ?
O2C Zr4C Ni2C 41.73(10) . . ?
O6C Zr4C Ni2C 97.63(10) . . ?
O4C Zr4C Ni2C 83.43(10) . . ?
O37C Zr4C Ni3C 38.53(12) . . ?
O36C Zr4C Ni3C 128.83(12) . . ?
O21C Zr4C Ni3C 96.10(13) . . ?
O7C Zr4C Ni3C 41.38(10) . . ?
O2C Zr4C Ni3C 138.75(10) . . ?
O6C Zr4C Ni3C 97.74(10) . . ?
O4C Zr4C Ni3C 81.93(10) . . ?
Ni2C Zr4C Ni3C 162.72(3) . . ?
O37C Zr4C Zr2C 103.11(12) . . ?
O36C Zr4C Zr2C 165.18(12) . . ?
O21C Zr4C Zr2C 103.76(13) . . ?
O7C Zr4C Zr2C 32.46(10) . . ?
O2C Zr4C Zr2C 85.56(10) . . ?
O6C Zr4C Zr2C 39.11(10) . . ?
O4C Zr4C Zr2C 93.92(9) . . ?
Ni2C Zr4C Zr2C 125.23(3) . . ?
Ni3C Zr4C Zr2C 65.11(2) . . ?
O37C Zr4C Zr5C 163.31(12) . . ?
O36C Zr4C Zr5C 105.13(12) . . ?
O21C Zr4C Zr5C 103.37(13) . . ?
O7C Zr4C Zr5C 85.27(10) . . ?
O2C Zr4C Zr5C 32.58(10) . . ?
O6C Zr4C Zr5C 39.08(10) . . ?
O4C Zr4C Zr5C 94.24(9) . . ?
Ni2C Zr4C Zr5C 65.40(2) . . ?
Ni3C Zr4C Zr5C 124.82(2) . . ?
Zr2C Zr4C Zr5C 60.266(16) . . ?
O37C Zr4C Zr1C 123.12(12) . . ?
O36C Zr4C Zr1C 79.53(12) . . ?
O21C Zr4C Zr1C 149.10(13) . . ?
O7C Zr4C Zr1C 85.53(10) . . ?
O2C Zr4C Zr1C 32.80(10) . . ?
O6C Zr4C Zr1C 95.35(10) . . ?
O4C Zr4C Zr1C 38.57(9) . . ?
Ni2C Zr4C Zr1C 55.76(2) . . ?
Ni3C Zr4C Zr1C 114.80(2) . . ?
Zr2C Zr4C Zr1C 89.864(18) . . ?
Zr5C Zr4C Zr1C 59.451(16) . . ?
O5C Zr5C O2C 91.39(15) . . ?
O5C Zr5C O23C 143.48(17) . . ?
O2C Zr5C O23C 87.25(16) . . ?
O5C Zr5C O27C 86.06(16) . . ?
O2C Zr5C O27C 144.04(16) . . ?
O23C Zr5C O27C 115.22(17) . . ?
O5C Zr5C O12C 84.70(15) . . ?
O2C Zr5C O12C 142.65(15) . . ?
O23C Zr5C O12C 74.87(17) . . ?
O27C Zr5C O12C 72.87(16) . . ?
O5C Zr5C O25C 143.34(17) . . ?
O2C Zr5C O25C 87.39(16) . . ?
O23C Zr5C O25C 73.08(18) . . ?
O27C Zr5C O25C 74.17(17) . . ?
O12C Zr5C O25C 117.00(17) . . ?
O5C Zr5C O3C 69.97(14) . . ?
O2C Zr5C O3C 69.90(14) . . ?
O23C Zr5C O3C 141.53(16) . . ?
O27C Zr5C O3C 75.59(15) . . ?
O12C Zr5C O3C 140.54(15) . . ?
O25C Zr5C O3C 75.29(16) . . ?
O5C Zr5C O6C 69.12(15) . . ?
O2C Zr5C O6C 69.46(14) . . ?
O23C Zr5C O6C 76.32(16) . . ?
O27C Zr5C O6C 140.42(15) . . ?
O12C Zr5C O6C 74.50(14) . . ?
O25C Zr5C O6C 142.27(16) . . ?
O3C Zr5C O6C 120.17(14) . . ?
O5C Zr5C Zr6C 30.88(11) . . ?
O2C Zr5C Zr6C 86.30(10) . . ?
O23C Zr5C Zr6C 171.16(14) . . ?
O27C Zr5C Zr6C 73.37(11) . . ?
O12C Zr5C Zr6C 107.05(11) . . ?
O25C Zr5C Zr6C 112.61(12) . . ?
O3C Zr5C Zr6C 40.10(10) . . ?
O6C Zr5C Zr6C 95.74(10) . . ?
O5C Zr5C Zr1C 78.87(11) . . ?
O2C Zr5C Zr1C 33.61(10) . . ?
O23C Zr5C Zr1C 115.77(13) . . ?
O27C Zr5C Zr1C 111.39(12) . . ?
O12C Zr5C Zr1C 162.57(11) . . ?
O25C Zr5C Zr1C 80.12(12) . . ?
O3C Zr5C Zr1C 36.30(9) . . ?
O6C Zr5C Zr1C 94.04(10) . . ?
Zr6C Zr5C Zr1C 60.283(17) . . ?
O5C Zr5C Zr4C 78.41(11) . . ?
O2C Zr5C Zr4C 33.43(10) . . ?
O23C Zr5C Zr4C 80.65(13) . . ?
O27C Zr5C Zr4C 163.71(11) . . ?
O12C Zr5C Zr4C 110.08(11) . . ?
O25C Zr5C Zr4C 116.12(12) . . ?
O3C Zr5C Zr4C 94.31(10) . . ?
O6C Zr5C Zr4C 36.03(10) . . ?
Zr6C Zr5C Zr4C 90.641(18) . . ?
Zr1C Zr5C Zr4C 61.023(16) . . ?
O5C Zr5C Zr2C 30.47(11) . . ?
O2C Zr5C Zr2C 85.68(10) . . ?
O23C Zr5C Zr2C 113.21(13) . . ?
O27C Zr5C Zr2C 108.05(12) . . ?
O12C Zr5C Zr2C 72.35(11) . . ?
O25C Zr5C Zr2C 170.36(13) . . ?
O3C Zr5C Zr2C 96.00(10) . . ?
O6C Zr5C Zr2C 39.55(9) . . ?
Zr6C Zr5C Zr2C 60.269(16) . . ?
Zr1C Zr5C Zr2C 90.418(18) . . ?
Zr4C Zr5C Zr2C 59.650(16) . . ?
O5C Zr6C O1C 91.34(16) . . ?
O5C Zr6C O19C 142.87(17) . . ?
O1C Zr6C O19C 88.17(16) . . ?
O5C Zr6C O28C 85.59(16) . . ?
O1C Zr6C O28C 141.88(15) . . ?
O19C Zr6C O28C 116.27(17) . . ?
O5C Zr6C O14C 84.13(15) . . ?
O1C Zr6C O14C 143.80(16) . . ?
O19C Zr6C O14C 74.90(16) . . ?
O28C Zr6C O14C 73.71(16) . . ?
O5C Zr6C O29C 143.45(17) . . ?
O1C Zr6C O29C 86.36(16) . . ?
O19C Zr6C O29C 73.58(18) . . ?
O28C Zr6C O29C 74.45(16) . . ?
O14C Zr6C O29C 117.74(17) . . ?
O5C Zr6C O8C 68.89(15) . . ?
O1C Zr6C O8C 70.36(14) . . ?
O19C Zr6C O8C 76.08(16) . . ?
O28C Zr6C O8C 140.86(15) . . ?
O14C Zr6C O8C 74.55(15) . . ?
O29C Zr6C O8C 142.06(16) . . ?
O5C Zr6C O3C 69.97(14) . . ?
O1C Zr6C O3C 69.24(14) . . ?
O19C Zr6C O3C 142.31(16) . . ?
O28C Zr6C O3C 74.08(15) . . ?
O14C Zr6C O3C 139.77(15) . . ?
O29C Zr6C O3C 75.18(16) . . ?
O8C Zr6C O3C 120.21(14) . . ?
O5C Zr6C Zr5C 31.13(11) . . ?
O1C Zr6C Zr5C 85.83(11) . . ?
O19C Zr6C Zr5C 171.17(13) . . ?
O28C Zr6C Zr5C 72.21(11) . . ?
O14C Zr6C Zr5C 106.52(11) . . ?
O29C Zr6C Zr5C 112.42(13) . . ?
O8C Zr6C Zr5C 95.78(10) . . ?
O3C Zr6C Zr5C 39.85(10) . . ?
O5C Zr6C Zr3C 78.34(11) . . ?
O1C Zr6C Zr3C 34.09(10) . . ?
O19C Zr6C Zr3C 80.75(12) . . ?
O28C Zr6C Zr3C 162.75(11) . . ?
O14C Zr6C Zr3C 110.41(12) . . ?
O29C Zr6C Zr3C 115.52(12) . . ?
O8C Zr6C Zr3C 36.27(10) . . ?
O3C Zr6C Zr3C 94.31(9) . . ?
Zr5C Zr6C Zr3C 90.672(18) . . ?
O5C Zr6C Zr1C 78.91(11) . . ?
O1C Zr6C Zr1C 32.97(11) . . ?
O19C Zr6C Zr1C 116.39(12) . . ?
O28C Zr6C Zr1C 109.85(11) . . ?
O14C Zr6C Zr1C 162.24(11) . . ?
O29C Zr6C Zr1C 79.57(13) . . ?
O8C Zr6C Zr1C 94.28(10) . . ?
O3C Zr6C Zr1C 36.28(9) . . ?
Zr5C Zr6C Zr1C 60.145(17) . . ?
Zr3C Zr6C Zr1C 61.079(16) . . ?
O5C Zr6C Zr2C 30.25(11) . . ?
O1C Zr6C Zr2C 85.98(11) . . ?
O19C Zr6C Zr2C 112.86(13) . . ?
O28C Zr6C Zr2C 108.00(11) . . ?
O14C Zr6C Zr2C 72.22(11) . . ?
O29C Zr6C Zr2C 169.80(13) . . ?
O8C Zr6C Zr2C 39.48(10) . . ?
O3C Zr6C Zr2C 95.79(10) . . ?
Zr5C Zr6C Zr2C 60.280(16) . . ?
Zr3C Zr6C Zr2C 59.671(16) . . ?
Zr1C Zr6C Zr2C 90.345(18) . . ?
O30C Ni1C O33C 91.0(2) . . ?
O30C Ni1C O34C 179.4(2) . . ?
O33C Ni1C O34C 89.50(18) . . ?
O30C Ni1C O20C 89.7(2) . . ?
O33C Ni1C O20C 179.3(2) . . ?
O34C Ni1C O20C 89.9(2) . . ?
O30C Ni1C O1C 99.15(19) . . ?
O33C Ni1C O1C 79.99(16) . . ?
O34C Ni1C O1C 81.34(17) . . ?
O20C Ni1C O1C 99.68(18) . . ?
O30C Ni1C N1C 96.0(2) . . ?
O33C Ni1C N1C 83.3(2) . . ?
O34C Ni1C N1C 83.6(2) . . ?
O20C Ni1C N1C 96.9(2) . . ?
O1C Ni1C N1C 157.5(2) . . ?
O30C Ni1C Zr3C 140.63(15) . . ?
O33C Ni1C Zr3C 91.81(12) . . ?
O34C Ni1C Zr3C 39.74(13) . . ?
O20C Ni1C Zr3C 87.54(14) . . ?
O1C Ni1C Zr3C 43.08(10) . . ?
N1C Ni1C Zr3C 123.31(16) . . ?
O30C Ni1C Zr1C 88.30(17) . . ?
O33C Ni1C Zr1C 39.62(12) . . ?
O34C Ni1C Zr1C 92.35(13) . . ?
O20C Ni1C Zr1C 140.19(14) . . ?
O1C Ni1C Zr1C 41.77(11) . . ?
N1C Ni1C Zr1C 122.89(17) . . ?
Zr3C Ni1C Zr1C 69.83(2) . . ?
O26C Ni2C O36C 179.2(2) . . ?
O26C Ni2C O35C 91.3(2) . . ?
O36C Ni2C O35C 88.54(18) . . ?
O26C Ni2C O24C 89.2(2) . . ?
O36C Ni2C O24C 91.00(19) . . ?
O35C Ni2C O24C 179.4(2) . . ?
O26C Ni2C O2C 98.58(18) . . ?
O36C Ni2C O2C 82.19(16) . . ?
O35C Ni2C O2C 80.74(16) . . ?
O24C Ni2C O2C 98.84(17) . . ?
O26C Ni2C N2C 93.9(2) . . ?
O36C Ni2C N2C 85.2(2) . . ?
O35C Ni2C N2C 82.8(2) . . ?
O24C Ni2C N2C 97.5(2) . . ?
O2C Ni2C N2C 159.5(2) . . ?
O26C Ni2C Zr4C 140.26(15) . . ?
O36C Ni2C Zr4C 40.56(12) . . ?
O35C Ni2C Zr4C 92.67(12) . . ?
O24C Ni2C Zr4C 86.74(15) . . ?
O2C Ni2C Zr4C 43.49(10) . . ?
N2C Ni2C Zr4C 125.79(17) . . ?
O26C Ni2C Zr1C 88.68(15) . . ?
O36C Ni2C Zr1C 91.72(12) . . ?
O35C Ni2C Zr1C 39.76(12) . . ?
O24C Ni2C Zr1C 139.92(14) . . ?
O2C Ni2C Zr1C 42.20(10) . . ?
N2C Ni2C Zr1C 122.53(18) . . ?
Zr4C Ni2C Zr1C 70.20(2) . . ?
O16C Ni3C O37C 91.08(19) . . ?
O16C Ni3C O18C 88.5(2) . . ?
O37C Ni3C O18C 178.82(19) . . ?
O16C Ni3C O38C 178.0(2) . . ?
O37C Ni3C O38C 90.74(18) . . ?
O18C Ni3C O38C 89.7(2) . . ?
O16C Ni3C O7C 99.56(17) . . ?
O37C Ni3C O7C 79.91(15) . . ?
O18C Ni3C O7C 99.08(17) . . ?
O38C Ni3C O7C 79.86(16) . . ?
O16C Ni3C N3C 96.9(2) . . ?
O37C Ni3C N3C 82.7(2) . . ?
O18C Ni3C N3C 98.4(2) . . ?
O38C Ni3C N3C 84.3(2) . . ?
O7C Ni3C N3C 156.25(18) . . ?
O16C Ni3C Zr4C 89.11(14) . . ?
O37C Ni3C Zr4C 38.93(12) . . ?
O18C Ni3C Zr4C 139.95(14) . . ?
O38C Ni3C Zr4C 91.74(12) . . ?
O7C Ni3C Zr4C 42.20(10) . . ?
N3C Ni3C Zr4C 121.57(16) . . ?
O16C Ni3C Zr3C 140.14(14) . . ?
O37C Ni3C Zr3C 91.93(12) . . ?
O18C Ni3C Zr3C 87.73(14) . . ?
O38C Ni3C Zr3C 38.85(12) . . ?
O7C Ni3C Zr3C 42.29(11) . . ?
N3C Ni3C Zr3C 122.96(16) . . ?
Zr4C Ni3C Zr3C 69.40(2) . . ?
O10C C1C O9C 124.8(7) . . ?
O10C C1C C2C 122.2(6) . . ?
O9C C1C C2C 113.0(6) . . ?
C3C C2C C4C 115.5(10) . . ?
C3C C2C C1C 114.7(8) . . ?
C4C C2C C1C 110.4(7) . . ?
C3C C2C H2C 105.0 . . ?
C4C C2C H2C 105.0 . . ?
C1C C2C H2C 105.0 . . ?
C2C C3C H3C1 109.5 . . ?
C2C C3C H3C2 109.5 . . ?
H3C1 C3C H3C2 109.5 . . ?
C2C C3C H3C3 109.5 . . ?
H3C1 C3C H3C3 109.5 . . ?
H3C2 C3C H3C3 109.5 . . ?
C2C C4C H4C1 109.5 . . ?
C2C C4C H4C2 109.5 . . ?
H4C1 C4C H4C2 109.5 . . ?
C2C C4C H4C3 109.5 . . ?
H4C1 C4C H4C3 109.5 . . ?
H4C2 C4C H4C3 109.5 . . ?
O12C C5C O11C 129.1(6) . . ?
O12C C5C C6C 117.7(6) . . ?
O11C C5C C6C 113.1(6) . . ?
C7C C6C C8C 113.0(10) . . ?
C7C C6C C5C 108.9(7) . . ?
C8C C6C C5C 110.9(7) . . ?
C7C C6C H6C 108.0 . . ?
C8C C6C H6C 108.0 . . ?
C5C C6C H6C 108.0 . . ?
C6C C7C H7C1 109.5 . . ?
C6C C7C H7C2 109.5 . . ?
H7C1 C7C H7C2 109.5 . . ?
C6C C7C H7C3 109.5 . . ?
H7C1 C7C H7C3 109.5 . . ?
H7C2 C7C H7C3 109.5 . . ?
C6C C8C H8C1 109.5 . . ?
C6C C8C H8C2 109.5 . . ?
H8C1 C8C H8C2 109.5 . . ?
C6C C8C H8C3 109.5 . . ?
H8C1 C8C H8C3 109.5 . . ?
H8C2 C8C H8C3 109.5 . . ?
O14C C9C O13C 126.0(6) . . ?
O14C C9C C10C 117.5(5) . . ?
O13C C9C C10C 116.3(5) . . ?
C12C C10C C9C 107.1(6) . . ?
C12C C10C C11' 103.8(11) . . ?
C9C C10C C11' 112.3(7) . . ?
C12C C10C C11C 102.1(12) . . ?
C9C C10C C11C 106.1(8) . . ?
C11' C10C C11C 123.9(9) . . ?
C12C C10C H10C 113.5 . . ?
C9C C10C H10C 113.5 . . ?
C11' C10C H10C 11.8 . . ?
C11C C10C H10C 113.5 . . ?
C10C C11C H11A 109.5 . . ?
C10C C11C H11B 109.5 . . ?
H11A C11C H11B 109.5 . . ?
C10C C11C H11C 109.5 . . ?
H11A C11C H11C 109.5 . . ?
H11B C11C H11C 109.5 . . ?
C10C C11' H11D 109.5 . . ?
C10C C11' H11E 109.5 . . ?
H11D C11' H11E 109.5 . . ?
C10C C11' H11F 109.5 . . ?
H11D C11' H11F 109.5 . . ?
H11E C11' H11F 109.5 . . ?
C10C C12C H12A 109.5 . . ?
C10C C12C H12B 109.5 . . ?
H12A C12C H12B 109.5 . . ?
C10C C12C H12C 109.5 . . ?
H12A C12C H12C 109.5 . . ?
H12B C12C H12C 109.5 . . ?
O15C C13C O16C 124.7(6) . . ?
O15C C13C C14C 117.0(7) . . ?
O16C C13C C14C 118.3(7) . . ?
C16C C14C C15C 120.7(12) . . ?
C16C C14C C13C 109.5(10) . . ?
C15C C14C C13C 114.1(9) . . ?
C16C C14C H14C 103.4 . . ?
C15C C14C H14C 103.4 . . ?
C13C C14C H14C 103.4 . . ?
C14C C15C H15D 109.5 . . ?
C14C C15C H15E 109.5 . . ?
H15D C15C H15E 109.5 . . ?
C14C C15C H15F 109.5 . . ?
H15D C15C H15F 109.5 . . ?
H15E C15C H15F 109.5 . . ?
C14C C16C H16A 109.5 . . ?
C14C C16C H16B 109.5 . . ?
H16A C16C H16B 109.5 . . ?
C14C C16C H16C 109.5 . . ?
H16A C16C H16C 109.5 . . ?
H16B C16C H16C 109.5 . . ?
O17C C17C O18C 127.0(6) . . ?
O17C C17C C18C 117.0(6) . . ?
O18C C17C C18C 115.7(6) . . ?
C19C C18C C20C 110.8(9) . . ?
C19C C18C C17C 115.5(8) . . ?
C20C C18C C17C 109.9(8) . . ?
C19C C18C H18C 106.7 . . ?
C20C C18C H18C 106.7 . . ?
C17C C18C H18C 106.7 . . ?
C18C C19C H19O 109.5 . . ?
C18C C19C H19P 109.5 . . ?
H19O C19C H19P 109.5 . . ?
C18C C19C H19R 109.5 . . ?
H19O C19C H19R 109.5 . . ?
H19P C19C H19R 109.5 . . ?
C18C C20C H20O 109.5 . . ?
C18C C20C H20P 109.5 . . ?
H20O C20C H20P 109.5 . . ?
C18C C20C H20R 109.5 . . ?
H20O C20C H20R 109.5 . . ?
H20P C20C H20R 109.5 . . ?
O20C C21C O19C 125.3(6) . . ?
O20C C21C C22C 116.0(6) . . ?
O19C C21C C22C 118.6(6) . . ?
C24C C22C C23C 112.8(9) . . ?
C24C C22C C21C 108.7(8) . . ?
C23C C22C C21C 113.3(6) . . ?
C24C C22C H22C 107.2 . . ?
C23C C22C H22C 107.2 . . ?
C21C C22C H22C 107.2 . . ?
C22C C23C H23A 109.5 . . ?
C22C C23C H23B 109.5 . . ?
H23A C23C H23B 109.5 . . ?
C22C C23C H23C 109.5 . . ?
H23A C23C H23C 109.5 . . ?
H23B C23C H23C 109.5 . . ?
C22C C24C H24G 109.5 . . ?
C22C C24C H24H 109.5 . . ?
H24G C24C H24H 109.5 . . ?
C22C C24C H24I 109.5 . . ?
H24G C24C H24I 109.5 . . ?
H24H C24C H24I 109.5 . . ?
O22C C25C O21C 125.5(7) . . ?
O22C C25C C26C 120.2(8) . . ?
O21C C25C C26C 114.2(7) . . ?
C28C C26C C25C 119.2(10) . . ?
C28C C26C C27' 133.0(12) . . ?
C25C C26C C27' 107.6(10) . . ?
C28C C26C C27C 108.9(12) . . ?
C25C C26C C27C 110.8(11) . . ?
C27' C26C C27C 45.4(12) . . ?
C28C C26C H26C 105.6 . . ?
C25C C26C H26C 105.6 . . ?
C27' C26C H26C 62.7 . . ?
C27C C26C H26C 105.6 . . ?
C26C C27C H27G 109.5 . . ?
C26C C27C H27H 109.5 . . ?
H27G C27C H27H 109.5 . . ?
C26C C27C H27I 109.5 . . ?
H27G C27C H27I 109.5 . . ?
H27H C27C H27I 109.5 . . ?
C26C C27' H27J 109.5 . . ?
C26C C27' H27K 109.5 . . ?
H27J C27' H27K 109.5 . . ?
C26C C27' H27L 109.5 . . ?
H27J C27' H27L 109.5 . . ?
H27K C27' H27L 109.5 . . ?
C26C C28C H28D 109.5 . . ?
C26C C28C H28E 109.5 . . ?
H28D C28C H28E 109.5 . . ?
C26C C28C H28F 109.5 . . ?
H28D C28C H28F 109.5 . . ?
H28E C28C H28F 109.5 . . ?
O24C C29C O23C 125.0(6) . . ?
O24C C29C C30C 118.5(6) . . ?
O23C C29C C30C 116.4(6) . . ?
C31C C30C C29C 112.5(7) . . ?
C31C C30C C32C 141.0(8) . . ?
C29C C30C C32C 106.4(7) . . ?
C31C C30C C32' 100.3(9) . . ?
C29C C30C C32' 107.2(8) . . ?
C32C C30C C32' 67.5(8) . . ?
C31C C30C H30C 90.1 . . ?
C29C C30C H30C 90.1 . . ?
C32C C30C H30C 90.1 . . ?
C32' C30C H30C 25.4 . . ?
C30C C31C H31G 109.5 . . ?
C30C C31C H31H 109.5 . . ?
H31G C31C H31H 109.5 . . ?
C30C C31C H31I 109.5 . . ?
H31G C31C H31I 109.5 . . ?
H31H C31C H31I 109.5 . . ?
C30C C32C H32G 109.5 . . ?
C30C C32C H32H 109.5 . . ?
H32G C32C H32H 109.5 . . ?
C30C C32C H32I 109.5 . . ?
H32G C32C H32I 109.5 . . ?
H32H C32C H32I 109.5 . . ?
C30C C32' H32J 109.5 . . ?
C30C C32' H32K 109.5 . . ?
H32J C32' H32K 109.5 . . ?
C30C C32' H32L 109.5 . . ?
H32J C32' H32L 109.5 . . ?
H32K C32' H32L 109.5 . . ?
O25C C33C O26C 125.1(6) . . ?
O25C C33C C34C 118.4(6) . . ?
O26C C33C C34C 116.4(6) . . ?
C33C C34C C36C 107.3(7) . . ?
C33C C34C C35C 111.4(6) . . ?
C36C C34C C35C 108.2(7) . . ?
C33C C34C H34C 110.0 . . ?
C36C C34C H34C 110.0 . . ?
C35C C34C H34C 110.0 . . ?
C34C C35C H35D 109.5 . . ?
C34C C35C H35E 109.5 . . ?
H35D C35C H35E 109.5 . . ?
C34C C35C H35F 109.5 . . ?
H35D C35C H35F 109.5 . . ?
H35E C35C H35F 109.5 . . ?
C34C C36C H36G 109.5 . . ?
C34C C36C H36H 109.5 . . ?
H36G C36C H36H 109.5 . . ?
C34C C36C H36I 109.5 . . ?
H36G C36C H36I 109.5 . . ?
H36H C36C H36I 109.5 . . ?
O28C C37C O27C 125.6(5) . . ?
O28C C37C C38C 118.8(6) . . ?
O27C C37C C38C 115.3(6) . . ?
C40C C38C C37C 113.2(7) . . ?
C40C C38C C39C 110.8(8) . . ?
C37C C38C C39C 106.1(7) . . ?
C40C C38C H38C 108.9 . . ?
C37C C38C H38C 108.9 . . ?
C39C C38C H38C 108.9 . . ?
C38C C39C H39G 109.5 . . ?
C38C C39C H39H 109.5 . . ?
H39G C39C H39H 109.5 . . ?
C38C C39C H39I 109.5 . . ?
H39G C39C H39I 109.5 . . ?
H39H C39C H39I 109.5 . . ?
C38C C40C H40D 109.5 . . ?
C38C C40C H40E 109.5 . . ?
H40D C40C H40E 109.5 . . ?
C38C C40C H40F 109.5 . . ?
H40D C40C H40F 109.5 . . ?
H40E C40C H40F 109.5 . . ?
O30C C41C O29C 124.9(7) . . ?
O30C C41C C42C 117.9(7) . . ?
O29C C41C C42C 117.2(7) . . ?
C44C C42C C43C 121.0(9) . . ?
C44C C42C C41C 112.9(7) . . ?
C43C C42C C41C 116.5(8) . . ?
C44C C42C H42C 100.4 . . ?
C43C C42C H42C 100.4 . . ?
C41C C42C H42C 100.4 . . ?
C42C C43C H43A 109.5 . . ?
C42C C43C H43B 109.5 . . ?
H43A C43C H43B 109.5 . . ?
C42C C43C H43C 109.5 . . ?
H43A C43C H43C 109.5 . . ?
H43B C43C H43C 109.5 . . ?
C42C C44C H44L 109.5 . . ?
C42C C44C H44M 109.5 . . ?
H44L C44C H44M 109.5 . . ?
C42C C44C H44N 109.5 . . ?
H44L C44C H44N 109.5 . . ?
H44M C44C H44N 109.5 . . ?
O32C C45C O31C 125.7(6) . . ?
O32C C45C C46C 119.0(6) . . ?
O31C C45C C46C 115.3(6) . . ?
C47C C46C C48C 122.2(8) . . ?
C47C C46C C48' 116.7(10) . . ?
C48C C46C C48' 63.7(9) . . ?
C47C C46C C45C 112.4(7) . . ?
C48C C46C C45C 115.2(7) . . ?
C48' C46C C45C 118.8(8) . . ?
C47C C46C H46C 100.7 . . ?
C48C C46C H46C 100.7 . . ?
C48' C46C H46C 37.3 . . ?
C45C C46C H46C 100.7 . . ?
C46C C47C H47G 109.5 . . ?
C46C C47C H47H 109.5 . . ?
H47G C47C H47H 109.5 . . ?
C46C C47C H47I 109.5 . . ?
H47G C47C H47I 109.5 . . ?
H47H C47C H47I 109.5 . . ?
C46C C48C H48G 109.5 . . ?
C46C C48C H48H 109.5 . . ?
H48G C48C H48H 109.5 . . ?
C46C C48C H48I 109.5 . . ?
H48G C48C H48I 109.5 . . ?
H48H C48C H48I 109.5 . . ?
C46C C48' H48J 109.5 . . ?
C46C C48' H48K 109.5 . . ?
H48J C48' H48K 109.5 . . ?
C46C C48' H48L 109.5 . . ?
H48J C48' H48L 109.5 . . ?
H48K C48' H48L 109.5 . . ?
C50C C49C N1C 114.5(7) . . ?
C50C C49C H49E 108.6 . . ?
N1C C49C H49E 108.6 . . ?
C50C C49C H49F 108.6 . . ?
N1C C49C H49F 108.6 . . ?
H49E C49C H49F 107.6 . . ?
O33C C50C C49C 113.9(6) . . ?
O33C C50C H50E 108.8 . . ?
C49C C50C H50E 108.8 . . ?
O33C C50C H50F 108.8 . . ?
C49C C50C H50F 108.8 . . ?
H50E C50C H50F 107.7 . . ?
N1C C51C C52C 111.8(6) . . ?
N1C C51C H51A 109.3 . . ?
C52C C51C H51A 109.3 . . ?
N1C C51C H51B 109.3 . . ?
C52C C51C H51B 109.3 . . ?
H51A C51C H51B 107.9 . . ?
O34C C52C C51C 111.5(7) . . ?
O34C C52C H52E 109.3 . . ?
C51C C52C H52E 109.3 . . ?
O34C C52C H52F 109.3 . . ?
C51C C52C H52F 109.3 . . ?
H52E C52C H52F 108.0 . . ?
N1C C53C C54C 116.7(6) . . ?
N1C C53C H53C 108.1 . . ?
C54C C53C H53C 108.1 . . ?
N1C C53C H53D 108.1 . . ?
C54C C53C H53D 108.1 . . ?
H53C C53C H53D 107.3 . . ?
C55C C54C C53C 112.8(7) . . ?
C55C C54C H54C 109.0 . . ?
C53C C54C H54C 109.0 . . ?
C55C C54C H54D 109.0 . . ?
C53C C54C H54D 109.0 . . ?
H54C C54C H54D 107.8 . . ?
C54C C55C C56C 117.4(8) . . ?
C54C C55C H55C 107.9 . . ?
C56C C55C H55C 107.9 . . ?
C54C C55C H55D 107.9 . . ?
C56C C55C H55D 107.9 . . ?
H55C C55C H55D 107.2 . . ?
C55C C56C H56A 109.5 . . ?
C55C C56C H56B 109.5 . . ?
H56A C56C H56B 109.5 . . ?
C55C C56C H56C 109.5 . . ?
H56A C56C H56C 109.5 . . ?
H56B C56C H56C 109.5 . . ?
N2C C57C C58C 114.0(7) . . ?
N2C C57C H57C 108.8 . . ?
C58C C57C H57C 108.8 . . ?
N2C C57C H57D 108.8 . . ?
C58C C57C H57D 108.8 . . ?
H57C C57C H57D 107.7 . . ?
O35C C58C C57C 112.5(7) . . ?
O35C C58C H58C 109.1 . . ?
C57C C58C H58C 109.1 . . ?
O35C C58C H58D 109.1 . . ?
C57C C58C H58D 109.1 . . ?
H58C C58C H58D 107.8 . . ?
N2C C59C C60C 111.9(6) . . ?
N2C C59C H59C 109.2 . . ?
C60C C59C H59C 109.2 . . ?
N2C C59C H59D 109.2 . . ?
C60C C59C H59D 109.2 . . ?
H59C C59C H59D 107.9 . . ?
O36C C60C C59C 108.6(6) . . ?
O36C C60C H60E 110.0 . . ?
C59C C60C H60E 110.0 . . ?
O36C C60C H60F 110.0 . . ?
C59C C60C H60F 110.0 . . ?
H60E C60C H60F 108.4 . . ?
C62C C61C N2C 117.1(7) . . ?
C62C C61C H61E 108.0 . . ?
N2C C61C H61E 108.0 . . ?
C62C C61C H61F 108.0 . . ?
N2C C61C H61F 108.0 . . ?
H61E C61C H61F 107.3 . . ?
C61C C62C C63C 110.3(7) . . ?
C61C C62C H62A 109.6 . . ?
C63C C62C H62A 109.6 . . ?
C61C C62C H62B 109.6 . . ?
C63C C62C H62B 109.6 . . ?
H62A C62C H62B 108.1 . . ?
C64C C63C C62C 110.2(8) . . ?
C64C C63C H63E 109.6 . . ?
C62C C63C H63E 109.6 . . ?
C64C C63C H63F 109.6 . . ?
C62C C63C H63F 109.6 . . ?
H63E C63C H63F 108.1 . . ?
C63C C64C H64A 109.5 . . ?
C63C C64C H64B 109.5 . . ?
H64A C64C H64B 109.5 . . ?
C63C C64C H64C 109.5 . . ?
H64A C64C H64C 109.5 . . ?
H64B C64C H64C 109.5 . . ?
N3C C65C C66C 116.3(6) . . ?
N3C C65C H65C 108.2 . . ?
C66C C65C H65C 108.2 . . ?
N3C C65C H65D 108.2 . . ?
C66C C65C H65D 108.2 . . ?
H65C C65C H65D 107.4 . . ?
O37C C66C C65C 112.9(7) . . ?
O37C C66C H66C 109.0 . . ?
C65C C66C H66C 109.0 . . ?
O37C C66C H66D 109.0 . . ?
C65C C66C H66D 109.0 . . ?
H66C C66C H66D 107.8 . . ?
C68C C67C N3C 115.7(7) . . ?
C68C C67C H67C 108.4 . . ?
N3C C67C H67C 108.4 . . ?
C68C C67C H67D 108.4 . . ?
N3C C67C H67D 108.4 . . ?
H67C C67C H67D 107.4 . . ?
O38C C68C C67C 112.0(7) . . ?
O38C C68C H68E 109.2 . . ?
C67C C68C H68E 109.2 . . ?
O38C C68C H68F 109.2 . . ?
C67C C68C H68F 109.2 . . ?
H68E C68C H68F 107.9 . . ?
N3C C69C C70C 115.9(7) . . ?
N3C C69C H69C 108.3 . . ?
C70C C69C H69C 108.3 . . ?
N3C C69C H69D 108.3 . . ?
C70C C69C H69D 108.3 . . ?
H69C C69C H69D 107.4 . . ?
C71C C70C C69C 112.0(7) . . ?
C71C C70C H70C 109.2 . . ?
C69C C70C H70C 109.2 . . ?
C71C C70C H70D 109.2 . . ?
C69C C70C H70D 109.2 . . ?
H70C C70C H70D 107.9 . . ?
C70C C71C C72C 111.8(9) . . ?
C70C C71C H71C 109.3 . . ?
C72C C71C H71C 109.3 . . ?
C70C C71C H71D 109.3 . . ?
C72C C71C H71D 109.3 . . ?
H71C C71C H71D 107.9 . . ?
C71C C72C H72G 109.5 . . ?
C71C C72C H72H 109.5 . . ?
H72G C72C H72H 109.5 . . ?
C71C C72C H72I 109.5 . . ?
H72G C72C H72I 109.5 . . ?
H72H C72C H72I 109.5 . . ?
C51C N1C C49C 110.6(7) . . ?
C51C N1C C53C 113.7(6) . . ?
C49C N1C C53C 112.6(6) . . ?
C51C N1C Ni1C 106.5(4) . . ?
C49C N1C Ni1C 102.7(5) . . ?
C53C N1C Ni1C 110.0(4) . . ?
C57C N2C C59C 111.8(7) . . ?
C57C N2C C61C 111.2(6) . . ?
C59C N2C C61C 112.9(6) . . ?
C57C N2C Ni2C 103.0(5) . . ?
C59C N2C Ni2C 106.8(4) . . ?
C61C N2C Ni2C 110.6(4) . . ?
C65C N3C C69C 111.3(6) . . ?
C65C N3C C67C 113.1(7) . . ?
C69C N3C C67C 112.7(7) . . ?
C65C N3C Ni3C 102.9(4) . . ?
C69C N3C Ni3C 112.1(4) . . ?
C67C N3C Ni3C 104.1(4) . . ?
Ni1C O1C Zr6C 119.44(18) . . ?
Ni1C O1C Zr1C 97.54(16) . . ?
Zr6C O1C Zr1C 114.46(17) . . ?
Ni1C O1C Zr3C 95.74(15) . . ?
Zr6C O1C Zr3C 112.81(17) . . ?
Zr1C O1C Zr3C 114.86(17) . . ?
Ni2C O2C Zr5C 120.39(17) . . ?
Ni2C O2C Zr4C 94.78(15) . . ?
Zr5C O2C Zr4C 113.99(17) . . ?
Ni2C O2C Zr1C 97.37(16) . . ?
Zr5C O2C Zr1C 113.70(17) . . ?
Zr4C O2C Zr1C 114.47(17) . . ?
Zr1C O3C Zr5C 105.03(15) . . ?
Zr1C O3C Zr6C 104.83(16) . . ?
Zr5C O3C Zr6C 100.04(14) . . ?
Zr1C O3C H3M 115.1 . . ?
Zr5C O3C H3M 115.1 . . ?
Zr6C O3C H3M 115.1 . . ?
Zr3C O4C Zr4C 104.01(14) . . ?
Zr3C O4C Zr1C 103.50(15) . . ?
Zr4C O4C Zr1C 103.14(15) . . ?
Zr3C O4C H4M 114.9 . . ?
Zr4C O4C H4M 114.9 . . ?
Zr1C O4C H4M 114.9 . . ?
Zr6C O5C Zr2C 119.71(19) . . ?
Zr6C O5C Zr5C 117.99(19) . . ?
Zr2C O5C Zr5C 119.02(18) . . ?
Zr4C O6C Zr2C 104.62(16) . . ?
Zr4C O6C Zr5C 104.88(16) . . ?
Zr2C O6C Zr5C 100.67(15) . . ?
Zr4C O6C H6L 115.0 . . ?
Zr2C O6C H6L 115.0 . . ?
Zr5C O6C H6L 115.0 . . ?
Zr2C O7C Ni3C 119.86(18) . . ?
Zr2C O7C Zr4C 113.93(17) . . ?
Ni3C O7C Zr4C 96.42(15) . . ?
Zr2C O7C Zr3C 113.58(17) . . ?
Ni3C O7C Zr3C 96.41(15) . . ?
Zr4C O7C Zr3C 114.60(17) . . ?
Zr3C O8C Zr6C 105.05(15) . . ?
Zr3C O8C Zr2C 104.16(16) . . ?
Zr6C O8C Zr2C 101.27(15) . . ?
Zr3C O8C H8M 114.9 . . ?
Zr6C O8C H8M 114.9 . . ?
Zr2C O8C H8M 114.9 . . ?
C1C O9C Zr1C 140.2(5) . . ?
C5C O11C Zr2C 131.8(4) . . ?
C5C O12C Zr5C 133.6(4) . . ?
C9C O13C Zr2C 133.8(4) . . ?
C9C O14C Zr6C 135.1(4) . . ?
C13C O15C Zr2C 145.1(4) . . ?
C13C O16C Ni3C 128.1(4) . . ?
C17C O17C Zr2C 144.0(5) . . ?
C17C O18C Ni3C 126.9(4) . . ?
C21C O19C Zr6C 144.1(4) . . ?
C21C O20C Ni1C 127.1(4) . . ?
C25C O21C Zr4C 141.7(5) . . ?
C29C O23C Zr5C 144.9(4) . . ?
C29C O24C Ni2C 127.5(5) . . ?
C33C O25C Zr5C 141.2(4) . . ?
C33C O26C Ni2C 130.8(5) . . ?
C37C O27C Zr5C 133.6(4) . . ?
C37C O28C Zr6C 135.1(4) . . ?
C41C O29C Zr6C 143.7(4) . . ?
C41C O30C Ni1C 129.3(5) . . ?
C45C O31C Zr3C 141.9(5) . . ?
C50C O33C Ni1C 112.3(4) . . ?
C50C O33C Zr1C 145.1(4) . . ?
Ni1C O33C Zr1C 101.17(18) . . ?
C52C O34C Ni1C 106.1(4) . . ?
C52C O34C Zr3C 145.9(4) . . ?
Ni1C O34C Zr3C 100.66(18) . . ?
C58C O35C Ni2C 112.2(4) . . ?
C58C O35C Zr1C 144.8(4) . . ?
Ni2C O35C Zr1C 101.10(19) . . ?
C60C O36C Ni2C 107.4(4) . . ?
C60C O36C Zr4C 143.7(4) . . ?
Ni2C O36C Zr4C 99.48(19) . . ?
C66C O37C Ni3C 113.3(4) . . ?
C66C O37C Zr4C 143.4(4) . . ?
Ni3C O37C Zr4C 102.54(19) . . ?
C68C O38C Ni3C 107.2(4) . . ?
C68C O38C Zr3C 145.4(4) . . ?
Ni3C O38C Zr3C 102.49(19) . . ?

loop_
_geom_bond_atom_site_label_1
_geom_bond_atom_site_label_2
_geom_bond_distance
_geom_bond_site_symmetry_2
_geom_bond_publ_flag
C1 C2 1.469(6) . ?
C1 H1A 0.9800 . ?
C1 H1B 0.9800 . ?
C1 H1C 0.9800 . ?
C2 N1 1.054(8) . ?
C3 N2 1.116(11) . ?
C3 C4 1.470(7) . ?
C4 H4A 0.9800 . ?
C4 H4B 0.9800 . ?
C4 H4C 0.9800 . ?
Zr1A O36A 2.052(4) . ?
Zr1A O33A 2.065(4) . ?
Zr1A O9A 2.108(4) . ?
Zr1A O2A 2.151(4) . ?
Zr1A O1A 2.157(4) . ?
Zr1A O3A 2.166(4) . ?
Zr1A O4A 2.312(4) . ?
Zr1A Ni1A 3.1549(9) . ?
Zr1A Ni2A 3.1562(9) . ?
Zr1A Zr5A 3.5606(8) . ?
Zr1A Zr6A 3.5740(7) . ?
Zr1A Zr3A 3.6335(7) . ?
Zr2A O5A 2.069(4) . ?
Zr2A O7A 2.095(4) . ?
Zr2A O15A 2.177(4) . ?
Zr2A O17A 2.179(4) . ?
Zr2A O13A 2.194(4) . ?
Zr2A O11A 2.194(4) . ?
Zr2A O8A 2.316(4) . ?
Zr2A O6A 2.340(4) . ?
Zr2A Zr6A 3.5491(8) . ?
Zr2A Zr4A 3.5522(8) . ?
Zr2A Zr3A 3.5664(8) . ?
Zr2A Zr5A 3.5698(8) . ?
Zr3A O37A 2.051(4) . ?
Zr3A O35A 2.054(4) . ?
Zr3A O19A 2.110(4) . ?
Zr3A O2A 2.165(4) . ?
Zr3A O7A 2.168(4) . ?
Zr3A O8A 2.171(4) . ?
Zr3A O4A 2.328(4) . ?
Zr3A Ni3A 3.1489(9) . ?
Zr3A Ni2A 3.1722(9) . ?
Zr3A Zr6A 3.5517(8) . ?
Zr4A O34A 2.055(4) . ?
Zr4A O38A 2.074(4) . ?
Zr4A O21A 2.099(4) . ?
Zr4A O7A 2.138(4) . ?
Zr4A O1A 2.144(4) . ?
Zr4A O6A 2.154(4) . ?
Zr4A O4A 2.332(4) . ?
Zr4A Ni3A 3.1488(9) . ?
Zr4A Ni1A 3.1604(9) . ?
Zr4A Zr5A 3.5688(7) . ?
Zr5A O5A 2.066(4) . ?
Zr5A O1A 2.116(4) . ?
Zr5A O27A 2.152(4) . ?
Zr5A O25A 2.187(4) . ?
Zr5A O14A 2.200(4) . ?
Zr5A O23A 2.201(4) . ?
Zr5A O3A 2.329(4) . ?
Zr5A O6A 2.333(4) . ?
Zr5A Zr6A 3.5501(8) . ?
Zr6A O5A 2.059(4) . ?
Zr6A O2A 2.101(4) . ?
Zr6A O29A 2.168(4) . ?
Zr6A O31A 2.179(4) . ?
Zr6A O24A 2.188(4) . ?
Zr6A O12A 2.205(4) . ?
Zr6A O8A 2.305(4) . ?
Zr6A O3A 2.321(3) . ?
Ni1A O26A 2.017(4) . ?
Ni1A O28A 2.028(5) . ?
Ni1A O34A 2.038(4) . ?
Ni1A O33A 2.058(4) . ?
Ni1A O1A 2.072(4) . ?
Ni1A N1A 2.089(5) . ?
Ni2A O30A 2.030(5) . ?
Ni2A O36A 2.037(4) . ?
Ni2A O35A 2.045(4) . ?
Ni2A O32A 2.047(4) . ?
Ni2A O2A 2.072(4) . ?
Ni2A N2A 2.098(5) . ?
Ni3A O18A 2.014(5) . ?
Ni3A O16A 2.028(5) . ?
Ni3A O37A 2.034(4) . ?
Ni3A O38A 2.055(4) . ?
Ni3A N3A 2.080(5) . ?
Ni3A O7A 2.092(4) . ?
C1A O10A 1.229(7) . ?
C1A O9A 1.306(7) . ?
C1A C2A 1.505(9) . ?
C2A C3A 1.502(10) . ?
C2A C4A 1.510(12) . ?
C2A H2A 1.0000 . ?
C3A H3A1 0.9800 . ?
C3A H3A2 0.9800 . ?
C3A H3A3 0.9800 . ?
C4A H4A1 0.9800 . ?
C4A H4A2 0.9800 . ?
C4A H4A3 0.9800 . ?
C5A O12A 1.254(8) . ?
C5A O11A 1.277(8) . ?
C5A C6A 1.517(9) . ?
C6A C7A 1.490(12) . ?
C6A C8A 1.544(10) . ?
C6A H6A 1.0000 . ?
C7A H7A1 0.9800 . ?
C7A H7A2 0.9800 . ?
C7A H7A3 0.9800 . ?
C8A H8A1 0.9800 . ?
C8A H8A2 0.9800 . ?
C8A H8A3 0.9800 . ?
C9A O13A 1.247(8) . ?
C9A O14A 1.278(7) . ?
C9A C10A 1.372(5) . ?
C10A C11A 1.369(5) . ?
C10A C12A 1.370(5) . ?
C10A H10A 1.0000 . ?
C11A H11G 0.9800 . ?
C11A H11H 0.9800 . ?
C11A H11I 0.9800 . ?
C12A H12D 0.9800 . ?
C12A H12E 0.9800 . ?
C12A H12F 0.9800 . ?
C13A O15A 1.234(8) . ?
C13A O16A 1.236(8) . ?
C13A C14A 1.560(11) . ?
C14A C15A 1.312(14) . ?
C14A C16A 1.456(13) . ?
C14A H14A 1.0000 . ?
C15A H15A 0.9800 . ?
C15A H15B 0.9800 . ?
C15A H15C 0.9800 . ?
C16A H16D 0.9800 . ?
C16A H16E 0.9800 . ?
C16A H16F 0.9800 . ?
C17A O18A 1.260(8) . ?
C17A O17A 1.278(8) . ?
C17A C18A 1.524(8) . ?
C18A C20A 1.540(5) . ?
C18A C19' 1.540(4) . ?
C18A C19A 1.540(5) . ?
C18A C20' 1.552(14) . ?
C18A H18A 0.9602 . ?
C19A H19B 0.9800 . ?
C19A H19C 0.9800 . ?
C19A H19D 0.9800 . ?
C19A H19G 1.3610 . ?
C20A H20B 0.9800 . ?
C20A H20C 0.9800 . ?
C20A H20D 0.9800 . ?
C19' H18A 1.0750 . ?
C19' H19E 0.9800 . ?
C19' H19F 0.9800 . ?
C19' H19G 0.9800 . ?
C20' H20E 0.9800 . ?
C20' H20F 0.9800 . ?
C20' H20G 0.9800 . ?
C21A O20A 1.238(9) . ?
C21A O19A 1.293(9) . ?
C21A C22A 1.507(11) . ?
C22A C24A 1.497(15) . ?
C22A C23A 1.512(16) . ?
C22A H22A 1.0000 . ?
C23A H23D 0.9800 . ?
C23A H23E 0.9800 . ?
C23A H23F 0.9800 . ?
C24A H24A 0.9800 . ?
C24A H24B 0.9800 . ?
C24A H24C 0.9800 . ?
C25A O22A 1.210(9) . ?
C25A O21A 1.281(9) . ?
C25A C26A 1.581(11) . ?
C26A C28A 1.410(13) . ?
C26A C27A 1.554(15) . ?
C26A H26A 1.0000 . ?
C27A H27D 0.9800 . ?
C27A H27E 0.9800 . ?
C27A H27F 0.9800 . ?
C28A H28G 0.9800 . ?
C28A H28H 0.9800 . ?
C28A H28I 0.9800 . ?
C29A O24A 1.242(8) . ?
C29A O23A 1.277(8) . ?
C29A C30A 1.533(9) . ?
C30A C32A 1.312(13) . ?
C30A C31A 1.455(11) . ?
C30A H30A 1.0000 . ?
C31A H31D 0.9800 . ?
C31A H31E 0.9800 . ?
C31A H31F 0.9800 . ?
C32A H32D 0.9800 . ?
C32A H32E 0.9800 . ?
C32A H32F 0.9800 . ?
C33A O25A 1.238(7) . ?
C33A O26A 1.262(7) . ?
C33A C34A 1.536(9) . ?
C34A C36A 1.393(10) . ?
C34A C35A 1.484(9) . ?
C34A H34A 1.0000 . ?
C35A H35A 0.9800 . ?
C35A H35B 0.9800 . ?
C35A H35C 0.9800 . ?
C36A H36A 0.9800 . ?
C36A H36B 0.9800 . ?
C36A H36C 0.9800 . ?
C37A O28A 1.238(8) . ?
C37A O27A 1.274(8) . ?
C37A C38A 1.502(10) . ?
C38A C39A 1.466(11) . ?
C38A C40A 1.578(11) . ?
C38A H38A 1.0000 . ?
C39A H39A 0.9800 . ?
C39A H39B 0.9800 . ?
C39A H39C 0.9800 . ?
C40A H40A 0.9800 . ?
C40A H40B 0.9800 . ?
C40A H40C 0.9800 . ?
C41A O29A 1.250(8) . ?
C41A O30A 1.260(8) . ?
C41A C42A 1.565(10) . ?
C42A C44A 1.380(15) . ?
C42A C43A 1.547(13) . ?
C42A H42A 1.0000 . ?
C43A H43D 0.9800 . ?
C43A H43E 0.9800 . ?
C43A H43F 0.9800 . ?
C44A H44A 0.9800 . ?
C44A H44B 0.9800 . ?
C44A H44C 0.9800 . ?
C45A O31A 1.232(7) . ?
C45A O32A 1.275(7) . ?
C45A C46A 1.521(8) . ?
C46A C47A 1.492(10) . ?
C46A C48A 1.499(10) . ?
C46A H46A 1.0000 . ?
C47A H47A 0.9800 . ?
C47A H47B 0.9800 . ?
C47A H47C 0.9800 . ?
C48A H48A 0.9800 . ?
C48A H48B 0.9800 . ?
C48A H48C 0.9800 . ?
C49A N1A 1.484(9) . ?
C49A C50A 1.520(9) . ?
C49A H49C 0.9900 . ?
C49A H49D 0.9900 . ?
C50A O33A 1.395(7) . ?
C50A H50A 0.9900 . ?
C50A H50B 0.9900 . ?
C51A N1A 1.488(9) . ?
C51A C52A 1.515(9) . ?
C51A H51C 0.9900 . ?
C51A H51D 0.9900 . ?
C52A O34A 1.397(6) . ?
C52A H52A 0.9900 . ?
C52A H52B 0.9900 . ?
C53A N1A 1.468(8) . ?
C53A C54A 1.521(9) . ?
C53A H53A 0.9900 . ?
C53A H53B 0.9900 . ?
C54A C55A 1.519(10) . ?
C54A H54A 0.9900 . ?
C54A H54B 0.9900 . ?
C55A C56A 1.581(13) . ?
C55A H55A 0.9900 . ?
C55A H55B 0.9900 . ?
C56A H56D 0.9800 . ?
C56A H56E 0.9800 . ?
C56A H56F 0.9800 . ?
C57A N2A 1.469(9) . ?
C57A C58A 1.477(10) . ?
C57A H57E 0.9900 . ?
C57A H57F 0.9900 . ?
C58A O35A 1.395(7) . ?
C58A H58E 0.9900 . ?
C58A H58F 0.9900 . ?
C59A N2A 1.479(10) . ?
C59A C60A 1.492(11) . ?
C59A H59E 0.9900 . ?
C59A H59F 0.9900 . ?
C60A O36A 1.412(8) . ?
C60A H60C 0.9900 . ?
C60A H60D 0.9900 . ?
C61A N2A 1.469(8) . ?
C61A C62A 1.513(10) . ?
C61A H61A 0.9900 . ?
C61A H61B 0.9900 . ?
C62A C63A 1.509(12) . ?
C62A H62E 0.9900 . ?
C62A H62F 0.9900 . ?
C63A C64A 1.463(12) . ?
C63A H63C 0.9900 . ?
C63A H63D 0.9900 . ?
C64A H64G 0.9800 . ?
C64A H64H 0.9800 . ?
C64A H64I 0.9800 . ?
C65A C66A 1.360(12) . ?
C65A N3A 1.438(11) . ?
C65A H65E 0.9900 . ?
C65A H65F 0.9900 . ?
C66A O37A 1.390(7) . ?
C66A H66A 0.9900 . ?
C66A H66B 0.9900 . ?
C67A C68A 1.397(10) . ?
C67A N3A 1.431(10) . ?
C67A H67E 0.9900 . ?
C67A H67F 0.9900 . ?
C68A O38A 1.371(7) . ?
C68A H68A 0.9900 . ?
C68A H68B 0.9900 . ?
C69A C70A 1.444(11) . ?
C69A N3A 1.463(9) . ?
C69A H69E 0.9900 . ?
C69A H69F 0.9900 . ?
C70A C71A 1.539(13) . ?
C70A H70E 0.9900 . ?
C70A H70F 0.9900 . ?
C71A C72A 1.554(15) . ?
C71A H71E 0.9900 . ?
C71A H71F 0.9900 . ?
C72A H72D 0.9800 . ?
C72A H72E 0.9800 . ?
C72A H72F 0.9800 . ?
O3A H3K 0.9000 . ?
O4A H4K 0.9499 . ?
O6A H6M 0.8992 . ?
O8A H8K 0.8999 . ?
Zr1B O33B 2.064(4) . ?
Zr1B O35B 2.068(4) . ?
Zr1B O9B 2.112(4) . ?
Zr1B O2B 2.136(4) . ?
Zr1B O3B 2.164(4) . ?
Zr1B O1B 2.172(4) . ?
Zr1B O4B 2.312(4) . ?
Zr1B Ni1B 3.1601(10) . ?
Zr1B Ni2B 3.1727(9) . ?
Zr1B Zr5B 3.5491(8) . ?
Zr1B Zr6B 3.5750(8) . ?
Zr1B Zr3B 3.6328(8) . ?
Zr2B O5B 2.053(4) . ?
Zr2B O7B 2.108(4) . ?
Zr2B O15B 2.175(4) . ?
Zr2B O17B 2.175(4) . ?
Zr2B O13B 2.191(4) . ?
Zr2B O11B 2.195(4) . ?
Zr2B O8B 2.323(4) . ?
Zr2B O6B 2.336(4) . ?
Zr2B Zr6B 3.5426(8) . ?
Zr2B Zr4B 3.5530(8) . ?
Zr2B Zr5B 3.5647(8) . ?
Zr2B Zr3B 3.5670(8) . ?
Zr3B O38B 2.042(4) . ?
Zr3B O34B 2.065(4) . ?
Zr3B O19B 2.108(4) . ?
Zr3B O1B 2.135(4) . ?
Zr3B O7B 2.152(4) . ?
Zr3B O8B 2.170(4) . ?
Zr3B O4B 2.318(4) . ?
Zr3B Ni1B 3.1633(10) . ?
Zr3B Ni3B 3.1696(10) . ?
Zr3B Zr6B 3.5415(8) . ?
Zr4B O36B 2.042(4) . ?
Zr4B O37B 2.064(4) . ?
Zr4B O21B 2.109(4) . ?
Zr4B O7B 2.146(4) . ?
Zr4B O6B 2.156(4) . ?
Zr4B O2B 2.164(3) . ?
Zr4B O4B 2.329(4) . ?
Zr4B Ni3B 3.1428(9) . ?
Zr4B Ni2B 3.1608(9) . ?
Zr4B Zr5B 3.5707(7) . ?
Zr5B O5B 2.076(4) . ?
Zr5B O2B 2.103(4) . ?
Zr5B O23B 2.144(4) . ?
Zr5B O25B 2.195(4) . ?
Zr5B O14B 2.197(4) . ?
Zr5B O27B 2.201(4) . ?
Zr5B O3B 2.320(4) . ?
Zr5B O6B 2.329(4) . ?
Zr5B Zr6B 3.5553(8) . ?
Zr6B O5B 2.062(4) . ?
Zr6B O1B 2.107(4) . ?
Zr6B O31B 2.160(4) . ?
Zr6B O28B 2.193(4) . ?
Zr6B O29B 2.198(5) . ?
Zr6B O12B 2.224(4) . ?
Zr6B O8B 2.302(4) . ?
Zr6B O3B 2.318(4) . ?
Ni1B O32B 2.029(5) . ?
Ni1B O30B 2.035(5) . ?
Ni1B O33B 2.035(4) . ?
Ni1B O34B 2.056(5) . ?
Ni1B O1B 2.073(4) . ?
Ni1B N1B 2.103(5) . ?
Ni2B O26B 2.019(4) . ?
Ni2B O36B 2.020(4) . ?
Ni2B O24B 2.041(5) . ?
Ni2B O35B 2.042(4) . ?
Ni2B N2B 2.080(5) . ?
Ni2B O2B 2.091(4) . ?
Ni3B O16B 1.992(4) . ?
Ni3B O18B 2.020(4) . ?
Ni3B O38B 2.033(4) . ?
Ni3B O37B 2.060(4) . ?
Ni3B N3B 2.072(5) . ?
Ni3B O7B 2.081(4) . ?
C1B O10B 1.206(8) . ?
C1B O9B 1.296(8) . ?
C1B C2B 1.517(10) . ?
C2B C4B 1.487(12) . ?
C2B C3B 1.544(12) . ?
C2B H2B 1.0000 . ?
C3B H3B1 0.9800 . ?
C3B H3B2 0.9800 . ?
C3B H3B3 0.9800 . ?
C4B H4B1 0.9800 . ?
C4B H4B2 0.9800 . ?
C4B H4B3 0.9800 . ?
C5B O11B 1.226(8) . ?
C5B O12B 1.263(8) . ?
C5B C6B 1.508(9) . ?
C6B C7B 1.410(12) . ?
C6B C8B 1.477(13) . ?
C6B H6B 1.0000 . ?
C7B H7B1 0.9800 . ?
C7B H7B2 0.9800 . ?
C7B H7B3 0.9800 . ?
C8B H8B1 0.9800 . ?
C8B H8B2 0.9800 . ?
C8B H8B3 0.9800 . ?
C9B O14B 1.257(7) . ?
C9B O13B 1.258(7) . ?
C9B C10B 1.555(9) . ?
C10B C12B 1.419(15) . ?
C10B C11B 1.425(13) . ?
C10B C12' 1.432(16) . ?
C10B H10B 1.0000 . ?
C11B H11K 0.9800 . ?
C11B H11L 0.9800 . ?
C11B H11M 0.9800 . ?
C12B H12G 0.9800 . ?
C12B H12H 0.9800 . ?
C12B H12I 0.9800 . ?
C12' H12J 0.9800 . ?
C12' H12K 0.9800 . ?
C12' H12L 0.9800 . ?
C13B O16B 1.252(8) . ?
C13B O15B 1.255(8) . ?
C13B C14B 1.529(9) . ?
C14B C16B 1.450(15) . ?
C14B C15B 1.519(14) . ?
C14B H14B 1.0000 . ?
C15B H15G 0.9800 . ?
C15B H15H 0.9800 . ?
C15B H15I 0.9800 . ?
C16B H16G 0.9800 . ?
C16B H16H 0.9800 . ?
C16B H16I 0.9800 . ?
C17B O18B 1.270(8) . ?
C17B O17B 1.278(7) . ?
C17B C18B 1.511(10) . ?
C18B C19B 1.396(12) . ?
C18B C20B 1.500(12) . ?
C18B H18B 1.0000 . ?
C19B H19K 0.9800 . ?
C19B H19L 0.9800 . ?
C19B H19M 0.9800 . ?
C20B H20K 0.9800 . ?
C20B H20L 0.9800 . ?
C20B H20M 0.9800 . ?
C21B O20B 1.204(10) . ?
C21B O19B 1.305(10) . ?
C21B C22B 1.547(11) . ?
C22B C24B 1.285(16) . ?
C22B C23B 1.475(14) . ?
C22B H22B 1.0000 . ?
C23B H23G 0.9800 . ?
C23B H23H 0.9800 . ?
C23B H23I 0.9800 . ?
C24B H24D 0.9800 . ?
C24B H24E 0.9800 . ?
C24B H24F 0.9800 . ?
C25B O22B 1.239(8) . ?
C25B O21B 1.297(8) . ?
C25B C26B 1.501(10) . ?
C26B C27B 1.444(12) . ?
C26B C28B 1.548(10) . ?
C26B H26B 1.0000 . ?
C27B H27A 0.9800 . ?
C27B H27B 0.9800 . ?
C27B H27C 0.9800 . ?
C28B H28A 0.9800 . ?
C28B H28B 0.9800 . ?
C28B H28C 0.9800 . ?
C29B O24B 1.248(8) . ?
C29B O23B 1.267(7) . ?
C29B C30B 1.511(9) . ?
C30B C31B 1.510(11) . ?
C30B C32B 1.517(11) . ?
C30B H30B 1.0000 . ?
C31B H31A 0.9800 . ?
C31B H31B 0.9800 . ?
C31B H31C 0.9800 . ?
C32B H32A 0.9800 . ?
C32B H32B 0.9800 . ?
C32B H32C 0.9800 . ?
C33B O25B 1.241(7) . ?
C33B O26B 1.253(8) . ?
C33B C34B 1.536(9) . ?
C34B C35B 1.459(11) . ?
C34B C36B 1.481(13) . ?
C34B H34B 1.0000 . ?
C35B H35G 0.9800 . ?
C35B H35H 0.9800 . ?
C35B H35I 0.9800 . ?
C36B H36D 0.9800 . ?
C36B H36E 0.9800 . ?
C36B H36F 0.9800 . ?
C37B O28B 1.248(7) . ?
C37B O27B 1.255(7) . ?
C37B C38B 1.531(9) . ?
C38B C40B 1.359(12) . ?
C38B C39B 1.411(12) . ?
C38B H38B 1.0000 . ?
C39B H39D 0.9800 . ?
C39B H39E 0.9800 . ?
C39B H39F 0.9800 . ?
C40B H40G 0.9800 . ?
C40B H40H 0.9800 . ?
C40B H40I 0.9800 . ?
C41B O29B 1.230(9) . ?
C41B O30B 1.262(9) . ?
C41B C42B 1.511(10) . ?
C42B C44B 1.332(12) . ?
C42B C44' 1.334(12) . ?
C42B C43B 1.492(15) . ?
C42B H42B 1.0000 . ?
C43B H43G 0.9800 . ?
C43B H43H 0.9800 . ?
C43B H43I 0.9800 . ?
C44B H44D 0.9800 . ?
C44B H44E 0.9800 . ?
C44B H44F 0.9800 . ?
C44' H44I 0.9800 . ?
C44' H44J 0.9800 . ?
C44' H44K 0.9800 . ?
C45B O32B 1.249(8) . ?
C45B O31B 1.294(8) . ?
C45B C46B 1.515(9) . ?
C46B C47B 1.510(10) . ?
C46B C48B 1.533(9) . ?
C46B H46B 1.0000 . ?
C47B H47D 0.9800 . ?
C47B H47E 0.9800 . ?
C47B H47F 0.9800 . ?
C48B H48D 0.9800 . ?
C48B H48E 0.9800 . ?
C48B H48F 0.9800 . ?
C49B N1B 1.465(10) . ?
C49B C50B 1.515(10) . ?
C49B H49A 0.9900 . ?
C49B H49B 0.9900 . ?
C50B O33B 1.400(7) . ?
C50B H50C 0.9900 . ?
C50B H50D 0.9900 . ?
C51B N1B 1.476(9) . ?
C51B C52B 1.500(10) . ?
C51B H51E 0.9900 . ?
C51B H51F 0.9900 . ?
C52B O34B 1.414(8) . ?
C52B H52C 0.9900 . ?
C52B H52D 0.9900 . ?
C53B N1B 1.470(9) . ?
C53B C54B 1.522(11) . ?
C53B H53E 0.9900 . ?
C53B H53F 0.9900 . ?
C54B C55B 1.417(14) . ?
C54B H54E 0.9900 . ?
C54B H54F 0.9900 . ?
C55B C56B 1.269(15) . ?
C55B H55E 0.9900 . ?
C55B H55F 0.9900 . ?
C56B H56G 0.9800 . ?
C56B H56H 0.9800 . ?
C56B H56I 0.9800 . ?
C57B N2B 1.444(11) . ?
C57B C58B 1.507(11) . ?
C57B H57A 0.9900 . ?
C57B H57B 0.9900 . ?
C58B O35B 1.427(7) . ?
C58B H58A 0.9900 . ?
C58B H58B 0.9900 . ?
C59B N2B 1.492(8) . ?
C59B C60B 1.502(9) . ?
C59B H59A 0.9900 . ?
C59B H59B 0.9900 . ?
C60B O36B 1.410(7) . ?
C60B H60A 0.9900 . ?
C60B H60B 0.9900 . ?
C61B N2B 1.484(8) . ?
C61B C62B 1.546(10) . ?
C61B H61C 0.9900 . ?
C61B H61D 0.9900 . ?
C62B C63B 1.513(11) . ?
C62B H62C 0.9900 . ?
C62B H62D 0.9900 . ?
C63B C64B 1.427(12) . ?
C63B H63A 0.9900 . ?
C63B H63B 0.9900 . ?
C64B H64D 0.9800 . ?
C64B H64E 0.9800 . ?
C64B H64F 0.9800 . ?
C65B C66B 1.438(10) . ?
C65B N3B 1.532(9) . ?
C65B H65A 0.9900 . ?
C65B H65B 0.9900 . ?
C66B O38B 1.412(8) . ?
C66B H66E 0.9900 . ?
C66B H66F 0.9900 . ?
C67B N3B 1.472(9) . ?
C67B C68B 1.488(10) . ?
C67B H67A 0.9900 . ?
C67B H67B 0.9900 . ?
C68B O37B 1.396(7) . ?
C68B H68C 0.9900 . ?
C68B H68D 0.9900 . ?
C69B N3B 1.462(8) . ?
C69B C70B 1.528(9) . ?
C69B H69A 0.9900 . ?
C69B H69B 0.9900 . ?
C70B C71B 1.455(11) . ?
C70B H70A 0.9900 . ?
C70B H70B 0.9900 . ?
C71B C72B 1.530(11) . ?
C71B H71A 0.9900 . ?
C71B H71B 0.9900 . ?
C72B H72A 0.9800 . ?
C72B H72B 0.9800 . ?
C72B H72C 0.9800 . ?
O3B H3L 0.9002 . ?
O4B H4L 0.9499 . ?
O6B H6K 0.8997 . ?
O8B H8L 0.9000 . ?
Zr1C O33C 2.061(4) . ?
Zr1C O35C 2.070(4) . ?
Zr1C O9C 2.117(4) . ?
Zr1C O1C 2.130(4) . ?
Zr1C O2C 2.151(4) . ?
Zr1C O3C 2.181(4) . ?
Zr1C O4C 2.314(4) . ?
Zr1C Ni1C 3.1701(11) . ?
Zr1C Ni2C 3.1756(11) . ?
Zr1C Zr5C 3.5579(8) . ?
Zr1C Zr6C 3.5628(8) . ?
Zr1C Zr4C 3.6142(8) . ?
Zr2C O5C 2.069(4) . ?
Zr2C O7C 2.082(4) . ?
Zr2C O13C 2.180(4) . ?
Zr2C O17C 2.187(4) . ?
Zr2C O15C 2.195(4) . ?
Zr2C O11C 2.213(4) . ?
Zr2C O6C 2.311(4) . ?
Zr2C O8C 2.312(4) . ?
Zr2C Zr3C 3.5437(8) . ?
Zr2C Zr4C 3.5450(8) . ?
Zr2C Zr6C 3.5667(8) . ?
Zr2C Zr5C 3.5671(8) . ?
Zr3C O38C 2.043(4) . ?
Zr3C O34C 2.049(5) . ?
Zr3C O31C 2.139(5) . ?
Zr3C O7C 2.154(4) . ?
Zr3C O1C 2.162(4) . ?
Zr3C O8C 2.179(4) . ?
Zr3C O4C 2.292(4) . ?
Zr3C Ni1C 3.1499(10) . ?
Zr3C Ni3C 3.1808(10) . ?
Zr3C Zr6C 3.5561(8) . ?
Zr4C O37C 2.045(4) . ?
Zr4C O36C 2.050(4) . ?
Zr4C O21C 2.127(5) . ?
Zr4C O7C 2.147(4) . ?
Zr4C O2C 2.147(4) . ?
Zr4C O6C 2.167(4) . ?
Zr4C O4C 2.300(4) . ?
Zr4C Ni2C 3.1091(10) . ?
Zr4C Ni3C 3.1759(10) . ?
Zr4C Zr5C 3.5606(8) . ?
Zr5C O5C 2.071(4) . ?
Zr5C O2C 2.099(4) . ?
Zr5C O23C 2.153(4) . ?
Zr5C O27C 2.170(4) . ?
Zr5C O12C 2.204(5) . ?
Zr5C O25C 2.205(5) . ?
Zr5C O3C 2.302(4) . ?
Zr5C O6C 2.323(4) . ?
Zr5C Zr6C 3.5373(8) . ?
Zr6C O5C 2.056(4) . ?
Zr6C O1C 2.107(4) . ?
Zr6C O19C 2.176(4) . ?
Zr6C O28C 2.185(4) . ?
Zr6C O14C 2.195(4) . ?
Zr6C O29C 2.197(4) . ?
Zr6C O8C 2.301(4) . ?
Zr6C O3C 2.314(4) . ?
Ni1C O30C 2.014(5) . ?
Ni1C O33C 2.043(5) . ?
Ni1C O34C 2.043(4) . ?
Ni1C O20C 2.052(5) . ?
Ni1C O1C 2.085(4) . ?
Ni1C N1C 2.099(6) . ?
Ni2C O26C 2.005(5) . ?
Ni2C O36C 2.025(4) . ?
Ni2C O35C 2.043(4) . ?
Ni2C O24C 2.057(5) . ?
Ni2C O2C 2.077(4) . ?
Ni2C N2C 2.086(6) . ?
Ni3C O16C 2.025(5) . ?
Ni3C O37C 2.027(4) . ?
Ni3C O18C 2.033(5) . ?
Ni3C O38C 2.035(5) . ?
Ni3C O7C 2.113(4) . ?
Ni3C N3C 2.116(6) . ?
C1C O10C 1.216(9) . ?
C1C O9C 1.310(8) . ?
C1C C2C 1.561(10) . ?
C2C C3C 1.450(14) . ?
C2C C4C 1.481(12) . ?
C2C H2C 1.0000 . ?
C3C H3C1 0.9800 . ?
C3C H3C2 0.9800 . ?
C3C H3C3 0.9800 . ?
C4C H4C1 0.9800 . ?
C4C H4C2 0.9800 . ?
C4C H4C3 0.9800 . ?
C5C O12C 1.240(8) . ?
C5C O11C 1.254(7) . ?
C5C C6C 1.549(9) . ?
C6C C7C 1.443(13) . ?
C6C C8C 1.470(13) . ?
C6C H6C 1.0000 . ?
C7C H7C1 0.9800 . ?
C7C H7C2 0.9800 . ?
C7C H7C3 0.9800 . ?
C8C H8C1 0.9800 . ?
C8C H8C2 0.9800 . ?
C8C H8C3 0.9800 . ?
C9C O14C 1.245(8) . ?
C9C O13C 1.284(8) . ?
C9C C10C 1.555(8) . ?
C10C C12C 1.503(14) . ?
C10C C11' 1.660(8) . ?
C10C C11C 1.662(7) . ?
C10C H10C 1.0000 . ?
C11C H11A 0.9800 . ?
C11C H11B 0.9800 . ?
C11C H11C 0.9800 . ?
C11' H11D 0.9800 . ?
C11' H11E 0.9800 . ?
C11' H11F 0.9800 . ?
C12C H12A 0.9800 . ?
C12C H12B 0.9800 . ?
C12C H12C 0.9800 . ?
C13C O15C 1.248(8) . ?
C13C O16C 1.254(8) . ?
C13C C14C 1.520(11) . ?
C14C C16C 1.385(17) . ?
C14C C15C 1.443(14) . ?
C14C H14C 1.0000 . ?
C15C H15D 0.9800 . ?
C15C H15E 0.9800 . ?
C15C H15F 0.9800 . ?
C16C H16A 0.9800 . ?
C16C H16B 0.9800 . ?
C16C H16C 0.9800 . ?
C17C O17C 1.243(8) . ?
C17C O18C 1.247(8) . ?
C17C C18C 1.500(10) . ?
C18C C19C 1.459(12) . ?
C18C C20C 1.463(15) . ?
C18C H18C 1.0000 . ?
C19C H19O 0.9800 . ?
C19C H19P 0.9800 . ?
C19C H19R 0.9800 . ?
C20C H20O 0.9800 . ?
C20C H20P 0.9800 . ?
C20C H20R 0.9800 . ?
C21C O20C 1.262(8) . ?
C21C O19C 1.262(8) . ?
C21C C22C 1.509(9) . ?
C22C C24C 1.438(16) . ?
C22C C23C 1.483(12) . ?
C22C H22C 1.0000 . ?
C23C H23A 0.9800 . ?
C23C H23B 0.9800 . ?
C23C H23C 0.9800 . ?
C24C H24G 0.9800 . ?
C24C H24H 0.9800 . ?
C24C H24I 0.9800 . ?
C25C O22C 1.248(9) . ?
C25C O21C 1.279(9) . ?
C25C C26C 1.520(12) . ?
C26C C28C 1.275(15) . ?
C26C C27' 1.569(18) . ?
C26C C27C 1.571(17) . ?
C26C H26C 1.0000 . ?
C27C H27G 0.9800 . ?
C27C H27H 0.9800 . ?
C27C H27I 0.9800 . ?
C27' H27J 0.9800 . ?
C27' H27K 0.9800 . ?
C27' H27L 0.9800 . ?
C28C H28D 0.9800 . ?
C28C H28E 0.9800 . ?
C28C H28F 0.9800 . ?
C29C O24C 1.228(8) . ?
C29C O23C 1.294(8) . ?
C29C C30C 1.556(10) . ?
C30C C31C 1.489(14) . ?
C30C C32C 1.628(11) . ?
C30C C32' 1.628(12) . ?
C30C H30C 1.0000 . ?
C31C H31G 0.9800 . ?
C31C H31H 0.9800 . ?
C31C H31I 0.9800 . ?
C32C H32G 0.9800 . ?
C32C H32H 0.9800 . ?
C32C H32I 0.9800 . ?
C32' H32J 0.9800 . ?
C32' H32K 0.9800 . ?
C32' H32L 0.9800 . ?
C33C O25C 1.262(8) . ?
C33C O26C 1.265(8) . ?
C33C C34C 1.501(10) . ?
C34C C36C 1.506(12) . ?
C34C C35C 1.520(12) . ?
C34C H34C 1.0000 . ?
C35C H35D 0.9800 . ?
C35C H35E 0.9800 . ?
C35C H35F 0.9800 . ?
C36C H36G 0.9800 . ?
C36C H36H 0.9800 . ?
C36C H36I 0.9800 . ?
C37C O28C 1.255(7) . ?
C37C O27C 1.273(8) . ?
C37C C38C 1.518(9) . ?
C38C C40C 1.475(11) . ?
C38C C39C 1.619(13) . ?
C38C H38C 1.0000 . ?
C39C H39G 0.9800 . ?
C39C H39H 0.9800 . ?
C39C H39I 0.9800 . ?
C40C H40D 0.9800 . ?
C40C H40E 0.9800 . ?
C40C H40F 0.9800 . ?
C41C O30C 1.240(9) . ?
C41C O29C 1.271(9) . ?
C41C C42C 1.505(10) . ?
C42C C44C 1.430(14) . ?
C42C C43C 1.454(13) . ?
C42C H42C 1.0000 . ?
C43C H43A 0.9800 . ?
C43C H43B 0.9800 . ?
C43C H43C 0.9800 . ?
C44C H44L 0.9800 . ?
C44C H44M 0.9800 . ?
C44C H44N 0.9800 . ?
C45C O32C 1.221(9) . ?
C45C O31C 1.256(9) . ?
C45C C46C 1.508(9) . ?
C46C C47C 1.418(12) . ?
C46C C48C 1.441(11) . ?
C46C C48' 1.442(11) . ?
C46C H46C 1.0000 . ?
C47C H47G 0.9800 . ?
C47C H47H 0.9800 . ?
C47C H47I 0.9800 . ?
C48C H48G 0.9800 . ?
C48C H48H 0.9800 . ?
C48C H48I 0.9800 . ?
C48' H48J 0.9800 . ?
C48' H48K 0.9800 . ?
C48' H48L 0.9800 . ?
C49C C50C 1.465(12) . ?
C49C N1C 1.486(11) . ?
C49C H49E 0.9900 . ?
C49C H49F 0.9900 . ?
C50C O33C 1.395(8) . ?
C50C H50E 0.9900 . ?
C50C H50F 0.9900 . ?
C51C N1C 1.445(9) . ?
C51C C52C 1.487(11) . ?
C51C H51A 0.9900 . ?
C51C H51B 0.9900 . ?
C52C O34C 1.382(9) . ?
C52C H52E 0.9900 . ?
C52C H52F 0.9900 . ?
C53C N1C 1.507(10) . ?
C53C C54C 1.508(10) . ?
C53C H53C 0.9900 . ?
C53C H53D 0.9900 . ?
C54C C55C 1.491(12) . ?
C54C H54C 0.9900 . ?
C54C H54D 0.9900 . ?
C55C C56C 1.529(13) . ?
C55C H55C 0.9900 . ?
C55C H55D 0.9900 . ?
C56C H56A 0.9800 . ?
C56C H56B 0.9800 . ?
C56C H56C 0.9800 . ?
C57C N2C 1.461(11) . ?
C57C C58C 1.472(12) . ?
C57C H57C 0.9900 . ?
C57C H57D 0.9900 . ?
C58C O35C 1.406(8) . ?
C58C H58C 0.9900 . ?
C58C H58D 0.9900 . ?
C59C N2C 1.479(9) . ?
C59C C60C 1.547(11) . ?
C59C H59C 0.9900 . ?
C59C H59D 0.9900 . ?
C60C O36C 1.435(9) . ?
C60C H60E 0.9900 . ?
C60C H60F 0.9900 . ?
C61C C62C 1.482(10) . ?
C61C N2C 1.511(10) . ?
C61C H61E 0.9900 . ?
C61C H61F 0.9900 . ?
C62C C63C 1.548(12) . ?
C62C H62A 0.9900 . ?
C62C H62B 0.9900 . ?
C63C C64C 1.537(12) . ?
C63C H63E 0.9900 . ?
C63C H63F 0.9900 . ?
C64C H64A 0.9800 . ?
C64C H64B 0.9800 . ?
C64C H64C 0.9800 . ?
C65C N3C 1.451(10) . ?
C65C C66C 1.462(11) . ?
C65C H65C 0.9900 . ?
C65C H65D 0.9900 . ?
C66C O37C 1.399(8) . ?
C66C H66C 0.9900 . ?
C66C H66D 0.9900 . ?
C67C C68C 1.432(11) . ?
C67C N3C 1.475(11) . ?
C67C H67C 0.9900 . ?
C67C H67D 0.9900 . ?
C68C O38C 1.403(8) . ?
C68C H68E 0.9900 . ?
C68C H68F 0.9900 . ?
C69C N3C 1.461(9) . ?
C69C C70C 1.548(10) . ?
C69C H69C 0.9900 . ?
C69C H69D 0.9900 . ?
C70C C71C 1.487(12) . ?
C70C H70C 0.9900 . ?
C70C H70D 0.9900 . ?
C71C C72C 1.549(14) . ?
C71C H71C 0.9900 . ?
C71C H71D 0.9900 . ?
C72C H72G 0.9800 . ?
C72C H72H 0.9800 . ?
C72C H72I 0.9800 . ?
O3C H3M 0.8999 . ?
O4C H4M 0.9500 . ?
O6C H6L 0.8996 . ?
O8C H8M 0.9003 . ?

loop_
_geom_hbond_atom_site_label_D
_geom_hbond_atom_site_label_H
_geom_hbond_atom_site_label_A
_geom_hbond_distance_DH
_geom_hbond_distance_HA
_geom_hbond_distance_DA
_geom_hbond_angle_DHA
_geom_hbond_site_symmetry_A
O3A H3K O10A 0.90 1.81 2.651(6) 153.7 .
O3B H3L O10B 0.90 1.83 2.667(6) 153.5 .
O3C H3M O10C 0.90 1.80 2.644(6) 154.2 .
O4C H4M N1 0.95 1.98 2.925(8) 177.3 .
O6B H6K O22B 0.90 1.86 2.695(6) 153.9 .
O6C H6L O22C 0.90 1.84 2.680(6) 155.4 .
O6A H6M O22A 0.90 1.86 2.694(6) 153.8 .
O8B H8L O20B 0.90 1.78 2.624(6) 154.3 .
O8C H8M O32C 0.90 1.82 2.662(6) 154.8 .
O8A H8K O20A 0.90 1.80 2.645(6) 155.0 .
